data_7231664
loop_
_publ_author_name
'Wang, Xiangxiang'
'Gui, Daxiang'
'Zhai, Fuwan'
'Li, Hui'
'Wang, Xia'
'Wang, Yanlong'
'Chen, Lanhua'
'Zheng, Tao'
'Chai, Zhifang'
'Wang, Shuao'

_publ_section_title
;
 Single-crystal-to-single-crystal desolvation in a Ti32 nanoring cluster
;
_journal_issue 44
_journal_name_full CrystEngComm
_journal_page_first 7062
_journal_paper_doi 10.1039/C8CE00717A
_journal_volume 20
_journal_year 2018
_chemical_formula_sum 'C232 H376 N16 O168 Ti32'
_chemical_formula_weight 7609.29
_space_group_crystal_system triclinic
_space_group_IT_number 2
_space_group_name_Hall '-P 1'
_space_group_name_H-M_alt 'P -1'
_symmetry_space_group_name_Hall '-P 1'
_symmetry_space_group_name_H-M 'P -1'
_atom_sites_solution_hydrogens mixed
_audit_creation_method SHELXL-2018/1
_audit_update_record
;
2018-09-13 deposited with the CCDC.
2018-10-16 downloaded from the CCDC.
;
_cell_angle_alpha 72.345(6)
_cell_angle_beta 81.085(7)
_cell_angle_gamma 65.911(6)
_cell_formula_units_Z 2
_cell_length_a 21.635(6)
_cell_length_b 22.749(6)
_cell_length_c 36.225(10)
_cell_measurement_reflns_used 8981
_cell_measurement_temperature 173(2)
_cell_measurement_theta_max 20.46
_cell_measurement_theta_min 2.31
_cell_volume 15500(7)
_computing_cell_refinement 'Bruker SAINT'
_computing_data_collection 'Bruker APEX2'
_computing_data_reduction 'Bruker SAINT'
_computing_molecular_graphics 'SHELXL-2018/1 (Sheldrick, 2018)'
_computing_publication_material 'SHELXL-2018/1 (Sheldrick, 2018)'
_computing_structure_refinement 'SHELXL-2018/1 (Sheldrick, 2018)'
_computing_structure_solution 'SHELXT 2014/5 (Sheldrick, 2014)'
_diffrn_ambient_temperature 173(2)
_diffrn_measured_fraction_theta_full 0.984
_diffrn_measured_fraction_theta_max 0.984
_diffrn_measurement_device_type 'Bruker APEX-II CCD'
_diffrn_measurement_method '\f and \w scans'
_diffrn_radiation_type MoK\a
_diffrn_radiation_wavelength 0.71073
_diffrn_reflns_av_R_equivalents 0.0616
_diffrn_reflns_av_unetI/netI 0.0311
_diffrn_reflns_Laue_measured_fraction_full 0.984
_diffrn_reflns_Laue_measured_fraction_max 0.984
_diffrn_reflns_limit_h_max 19
_diffrn_reflns_limit_h_min -19
_diffrn_reflns_limit_k_max 20
_diffrn_reflns_limit_k_min -20
_diffrn_reflns_limit_l_max 33
_diffrn_reflns_limit_l_min -33
_diffrn_reflns_number 251536
_diffrn_reflns_point_group_measured_fraction_full 0.984
_diffrn_reflns_point_group_measured_fraction_max 0.984
_diffrn_reflns_theta_full 19.035
_diffrn_reflns_theta_max 19.035
_diffrn_reflns_theta_min 2.262
_exptl_absorpt_coefficient_mu 0.862
_exptl_absorpt_correction_T_max 0.879
_exptl_absorpt_correction_T_min 0.842
_exptl_absorpt_correction_type multi-scan
_exptl_absorpt_process_details 'Bruker, SADABS'
_exptl_crystal_colour yellow
_exptl_crystal_density_diffrn 1.427
_exptl_crystal_description block
_exptl_crystal_F_000 6800
_exptl_crystal_size_max 0.2
_exptl_crystal_size_mid 0.18
_exptl_crystal_size_min 0.15
_refine_diff_density_max 2.306
_refine_diff_density_min -0.723
_refine_diff_density_rms 0.097
_refine_ls_extinction_method none
_refine_ls_goodness_of_fit_ref 1.025
_refine_ls_hydrogen_treatment constr
_refine_ls_matrix_type full
_refine_ls_number_parameters 3502
_refine_ls_number_reflns 24692
_refine_ls_number_restraints 6595
_refine_ls_restrained_S_all 0.972
_refine_ls_R_factor_all 0.0764
_refine_ls_R_factor_gt 0.0600
_refine_ls_shift/su_max 0.000
_refine_ls_shift/su_mean 0.000
_refine_ls_structure_factor_coef Fsqd
_refine_ls_weighting_details 'w=1/[\s^2^(Fo^2^)+(0.0990P)^2^+116.3392P] where P=(Fo^2^+2Fc^2^)/3'
_refine_ls_weighting_scheme calc
_refine_ls_wR_factor_gt 0.1640
_refine_ls_wR_factor_ref 0.1797
_reflns_Friedel_coverage 0.000
_reflns_number_gt 19729
_reflns_number_total 25093
_reflns_threshold_expression 'I > 2\s(I)'
_cod_data_source_file c8ce00717a2.cif
_cod_data_source_block 1-Dry
_cod_depositor_comments 'Adding full bibliography for 7231664--7231665.cif.'
_cod_database_code 7231664
_shelx_shelxl_version_number 2018/1
_shelx_space_group_comment
;
The symmetry employed for this shelxl refinement is uniquely defined
by the following loop, which should always be used as a source of
symmetry information in preference to the above space-group names.
They are only intended as comments.
;

loop_
_space_group_symop_operation_xyz
'x, y, z'
'-x, -y, -z'

loop_
_atom_site_label
_atom_site_type_symbol
_atom_site_fract_x
_atom_site_fract_y
_atom_site_fract_z
_atom_site_U_iso_or_equiv
_atom_site_adp_type
_atom_site_occupancy
_atom_site_site_symmetry_order
_atom_site_calc_flag
_atom_site_refinement_flags_posn
_atom_site_refinement_flags_adp
Ti1 Ti 0.88146(8) 0.34366(8) 0.22191(5) 0.0291(4) Uani 1 1 d . U
Ti2 Ti 1.00192(8) 0.22662(8) 0.27356(5) 0.0323(5) Uani 1 1 d . U
Ti3 Ti 0.83518(8) 0.22343(8) 0.27763(5) 0.0287(4) Uani 1 1 d . U
Ti4 Ti 0.85872(8) 0.35061(8) 0.30938(5) 0.0299(4) Uani 1 1 d . U
Ti5 Ti 0.73039(8) 0.14594(8) 0.30874(5) 0.0305(4) Uani 1 1 d . U
Ti6 Ti 0.72307(9) 0.00327(8) 0.35121(5) 0.0378(5) Uani 1 1 d . U
Ti7 Ti 0.59228(9) 0.14280(9) 0.29186(5) 0.0384(5) Uani 1 1 d . U
Ti8 Ti 0.62593(8) 0.15169(8) 0.38619(5) 0.0288(4) Uani 1 1 d . U
Ti9 Ti 0.52710(8) 0.22546(8) 0.45080(5) 0.0267(4) Uani 1 1 d . U
Ti10 Ti 0.46314(8) 0.19771(8) 0.53661(5) 0.0308(4) Uani 1 1 d . U
Ti11 Ti 0.36240(8) 0.31032(8) 0.45233(5) 0.0288(4) Uani 1 1 d . U
Ti12 Ti 0.49007(8) 0.34913(8) 0.48529(5) 0.0293(4) Uani 1 1 d . U
Ti13 Ti 0.22472(8) 0.40990(8) 0.40364(5) 0.0291(4) Uani 1 1 d . U
Ti14 Ti 0.16388(9) 0.46212(8) 0.31971(5) 0.0365(5) Uani 1 1 d . U
Ti15 Ti 0.06334(9) 0.47725(9) 0.40834(5) 0.0412(5) Uani 1 1 d . U
Ti16 Ti 0.16850(8) 0.57544(8) 0.37252(5) 0.0291(4) Uani 1 1 d . U
Ti17 Ti 0.18435(8) 0.71948(7) 0.33966(4) 0.0255(4) Uani 1 1 d . U
Ti18 Ti 0.28742(8) 0.79070(8) 0.32883(5) 0.0277(4) Uani 1 1 d . U
Ti19 Ti 0.10421(8) 0.87641(8) 0.32861(5) 0.0288(4) Uani 1 1 d . U
Ti20 Ti 0.19551(8) 0.80334(8) 0.24844(4) 0.0259(4) Uani 1 1 d . U
Ti21 Ti 0.23753(8) 0.81429(8) 0.15640(5) 0.0281(4) Uani 1 1 d . U
Ti22 Ti 0.20115(9) 0.91102(8) 0.07138(5) 0.0352(5) Uani 1 1 d . U
Ti23 Ti 0.29850(9) 0.73352(8) 0.09251(5) 0.0339(5) Uani 1 1 d . U
Ti24 Ti 0.37127(8) 0.84390(8) 0.10889(5) 0.0292(4) Uani 1 1 d . U
Ti25 Ti 0.52827(8) 0.83351(8) 0.10113(5) 0.0283(4) Uani 1 1 d . U
Ti26 Ti 0.65817(9) 0.79408(9) 0.14855(5) 0.0368(5) Uani 1 1 d . U
Ti27 Ti 0.63031(9) 0.89775(8) 0.04972(5) 0.0381(5) Uani 1 1 d . U
Ti28 Ti 0.66288(8) 0.71675(8) 0.07235(5) 0.0287(4) Uani 1 1 d . U
Ti29 Ti 0.74927(8) 0.56323(8) 0.06560(5) 0.0288(4) Uani 1 1 d . U
Ti30 Ti 0.73155(8) 0.42971(8) 0.06747(5) 0.0321(4) Uani 1 1 d . U
Ti31 Ti 0.87861(9) 0.46794(9) 0.02711(5) 0.0404(5) Uani 1 1 d . U
Ti32 Ti 0.84409(8) 0.43372(8) 0.13265(5) 0.0292(4) Uani 1 1 d . U
O1 O 0.8077(3) 0.4235(3) 0.18732(16) 0.0290(13) Uani 1 1 d . U
O2 O 0.8200(3) 0.3996(3) 0.25846(16) 0.0320(14) Uani 1 1 d . U
O3 O 0.8982(3) 0.3406(3) 0.16628(16) 0.0306(14) Uani 1 1 d . U
O4 O 0.9715(3) 0.2640(3) 0.22060(17) 0.0352(14) Uani 1 1 d . U
O5 O 0.9203(3) 0.3039(3) 0.27429(16) 0.0303(13) Uani 1 1 d . U
O6 O 0.9338(3) 0.4030(3) 0.21023(17) 0.0350(14) Uani 1 1 d . U
O7 O 0.8325(3) 0.2890(3) 0.23556(16) 0.0298(13) Uani 1 1 d . U
O8 O 1.0680(3) 0.2565(3) 0.26737(19) 0.0489(17) Uani 1 1 d . U
O9 O 1.0575(3) 0.1443(3) 0.26556(17) 0.0381(15) Uani 1 1 d . U
O08Q O 1.1730(6) 0.1625(6) 0.2292(4) 0.133(4) Uani 1 1 d D U
H08Q H 1.150623 0.145025 0.246739 0.200 Uiso 1 1 calc R U
O10 O 1.0017(3) 0.2020(3) 0.33193(18) 0.0404(16) Uani 1 1 d . U
O11 O 0.9316(3) 0.1767(3) 0.28577(16) 0.0323(14) Uani 1 1 d . U
O12 O 0.8525(3) 0.1625(3) 0.24223(17) 0.0369(15) Uani 1 1 d . U
O13 O 0.8162(3) 0.1485(3) 0.32134(16) 0.0295(13) Uani 1 1 d . U
O14 O 0.7391(3) 0.2348(3) 0.27795(16) 0.0300(13) Uani 1 1 d . U
O15 O 0.8154(3) 0.2776(3) 0.31377(16) 0.0310(14) Uani 1 1 d . U
O16 O 0.7781(3) 0.3829(3) 0.33711(16) 0.0322(14) Uani 1 1 d . U
O17 O 0.8938(3) 0.4059(3) 0.31409(19) 0.0479(17) Uani 1 1 d . U
O18 O 0.9128(3) 0.2794(3) 0.35445(17) 0.0361(15) Uani 1 1 d . U
O19 O 0.7815(3) 0.0529(3) 0.34419(17) 0.0351(14) Uani 1 1 d . U
O20 O 0.6784(3) 0.0883(3) 0.31521(17) 0.0329(13) Uani 1 1 d . U
O21 O 0.6449(3) 0.1999(3) 0.27737(17) 0.0356(14) Uani 1 1 d . U
O22 O 0.7812(3) 0.1099(3) 0.26252(18) 0.0356(14) Uani 1 1 d . U
O23 O 0.6846(3) 0.1759(3) 0.35139(16) 0.0296(13) Uani 1 1 d . U
O24 O 0.7703(4) -0.0504(3) 0.3218(2) 0.0586(19) Uani 1 1 d . U
O25 O 0.7609(3) -0.0574(3) 0.39733(19) 0.0421(16) Uani 1 1 d . U
O26 O 0.6645(3) 0.0557(3) 0.39483(16) 0.0319(14) Uani 1 1 d . U
O27 O 0.6421(4) -0.0199(3) 0.3516(2) 0.0497(17) Uani 1 1 d . U
O28 O 0.6021(3) 0.1256(3) 0.2460(2) 0.0550(18) Uani 1 1 d . U
O29 O 0.5070(3) 0.2117(3) 0.28264(18) 0.0427(16) Uani 1 1 d . U
O30 O 0.5644(3) 0.1681(3) 0.34702(17) 0.0332(14) Uani 1 1 d . U
O31 O 0.5605(3) 0.0680(3) 0.3166(2) 0.0484(17) Uani 1 1 d . U
O32 O 0.6908(3) 0.1342(3) 0.42925(17) 0.0288(14) Uani 1 1 d . U
O33 O 0.5523(3) 0.1465(3) 0.42878(16) 0.0287(13) Uani 1 1 d . U
O34 O 0.5770(3) 0.2396(3) 0.39682(16) 0.0299(13) Uani 1 1 d . U
O35 O 0.5318(3) 0.3175(3) 0.43927(16) 0.0292(13) Uani 1 1 d . U
O36 O 0.4940(3) 0.2592(3) 0.49741(16) 0.0275(13) Uani 1 1 d . U
O37 O 0.5010(3) 0.1556(3) 0.49365(16) 0.0309(14) Uani 1 1 d . U
O38 O 0.6209(3) 0.1828(3) 0.47326(17) 0.0336(14) Uani 1 1 d . U
O39 O 0.4415(3) 0.2648(3) 0.43154(16) 0.0290(13) Uani 1 1 d . U
O40 O 0.4139(3) 0.1441(3) 0.55816(17) 0.0371(15) Uani 1 1 d . U
O41 O 0.4171(3) 0.2672(3) 0.56708(17) 0.0383(15) Uani 1 1 d . U
O42 O 0.5327(3) 0.1499(3) 0.56702(17) 0.0435(16) Uani 1 1 d . U
O43 O 0.3676(3) 0.2552(3) 0.50480(17) 0.0328(14) Uani 1 1 d . U
O44 O 0.2637(3) 0.3745(3) 0.45705(16) 0.0305(13) Uani 1 1 d . U
O45 O 0.3284(3) 0.3678(3) 0.40047(16) 0.0297(13) Uani 1 1 d . U
O46 O 0.3212(3) 0.2494(3) 0.44262(17) 0.0345(15) Uani 1 1 d . U
O47 O 0.3916(3) 0.3733(3) 0.46308(17) 0.0314(14) Uani 1 1 d . U
O48 O 0.4635(3) 0.4399(3) 0.45991(17) 0.0362(15) Uani 1 1 d . U
O49 O 0.4396(3) 0.3572(3) 0.53537(18) 0.0346(15) Uani 1 1 d . U
O50 O 0.5673(3) 0.3424(3) 0.50083(17) 0.0359(15) Uani 1 1 d . U
O51 O 0.2242(3) 0.3168(3) 0.41201(17) 0.0334(14) Uani 1 1 d . U
O52 O 0.2262(3) 0.4940(3) 0.39449(16) 0.0269(13) Uani 1 1 d . U
O53 O 0.1427(3) 0.4315(3) 0.44130(17) 0.0349(14) Uani 1 1 d . U
O54 O 0.1404(3) 0.4479(3) 0.37438(17) 0.0317(13) Uani 1 1 d . U
O55 O 0.2507(3) 0.4131(3) 0.34619(17) 0.0330(14) Uani 1 1 d . U
O56 O 0.1639(4) 0.3913(3) 0.30845(19) 0.0520(18) Uani 1 1 d . U
O57 O 0.2032(3) 0.4922(3) 0.27144(17) 0.0429(16) Uani 1 1 d . U
O58 O 0.0658(4) 0.5180(3) 0.30676(19) 0.0493(17) Uani 1 1 d . U
O59 O 0.1652(3) 0.5541(3) 0.32491(17) 0.0356(14) Uani 1 1 d . U
O60 O 0.0328(3) 0.4119(3) 0.4204(2) 0.0550(18) Uani 1 1 d . U
O61 O 0.0067(3) 0.5195(3) 0.4436(2) 0.0515(17) Uani 1 1 d . U
O62 O 0.0846(3) 0.5675(3) 0.39578(18) 0.0378(15) Uani 1 1 d . U
O63 O 0.0046(3) 0.5324(3) 0.3619(2) 0.0546(18) Uani 1 1 d . U
O64 O 0.1713(3) 0.6042(3) 0.42087(16) 0.0341(15) Uani 1 1 d . U
O65 O 0.2354(3) 0.6170(3) 0.35025(15) 0.0262(13) Uani 1 1 d . U
O66 O 0.1188(3) 0.6742(3) 0.34582(16) 0.0298(14) Uani 1 1 d . U
O67 O 0.0892(3) 0.7939(3) 0.33563(16) 0.0293(13) Uani 1 1 d . U
O68 O 0.1923(3) 0.8052(3) 0.33559(15) 0.0262(13) Uani 1 1 d . U
O69 O 0.2855(3) 0.7016(3) 0.33995(16) 0.0273(13) Uani 1 1 d . U
O70 O 0.1793(3) 0.7036(3) 0.39817(17) 0.0300(14) Uani 1 1 d . U
O71 O 0.1932(3) 0.7332(3) 0.28644(16) 0.0266(13) Uani 1 1 d . U
O72 O 0.2606(3) 0.8889(3) 0.31469(17) 0.0355(15) Uani 1 1 d . U
O73 O 0.3762(3) 0.7680(3) 0.30726(17) 0.0332(15) Uani 1 1 d . U
O74 O 0.3129(3) 0.7794(3) 0.37546(17) 0.0386(15) Uani 1 1 d . U
O75 O 0.2714(3) 0.8064(3) 0.26862(16) 0.0277(13) Uani 1 1 d . U
O76 O 0.0730(3) 0.8846(3) 0.37666(17) 0.0386(15) Uani 1 1 d . U
O77 O 0.0227(3) 0.9317(3) 0.30614(17) 0.0346(15) Uani 1 1 d . U
O78 O 0.1482(3) 0.9422(3) 0.32125(17) 0.0362(15) Uani 1 1 d . U
O79 O 0.1280(3) 0.8771(3) 0.26691(16) 0.0296(13) Uani 1 1 d . U
O80 O 0.1165(3) 0.8007(3) 0.22496(17) 0.0325(14) Uani 1 1 d . U
O81 O 0.2044(3) 0.8674(3) 0.19598(16) 0.0279(13) Uani 1 1 d . U
O081 O 0.5322(5) 0.0171(5) 0.5799(3) 0.104(3) Uani 1 1 d D U
H081 H 0.493159 0.044197 0.583991 0.156 Uiso 1 1 calc R U
O82 O 0.2541(3) 0.7521(3) 0.21197(16) 0.0268(13) Uani 1 1 d . U
O83 O 0.2858(3) 0.7203(3) 0.14933(16) 0.0306(14) Uani 1 1 d . U
O84 O 0.2403(3) 0.8193(3) 0.10014(16) 0.0322(13) Uani 1 1 d . U
O85 O 0.1848(3) 0.9122(3) 0.12575(16) 0.0324(14) Uani 1 1 d . U
O86 O 0.3188(3) 0.8253(3) 0.15033(16) 0.0284(13) Uani 1 1 d . U
O87 O 0.1463(3) 0.8028(3) 0.16284(17) 0.0328(14) Uani 1 1 d . U
O88 O 0.1200(3) 0.9174(3) 0.06115(19) 0.0495(17) Uani 1 1 d . U
O89 O 0.1856(3) 1.0018(3) 0.05246(17) 0.0416(16) Uani 1 1 d . U
O90 O 0.2383(3) 0.8845(3) 0.02169(18) 0.0447(16) Uani 1 1 d . U
O91 O 0.3021(3) 0.9099(3) 0.07345(16) 0.0333(14) Uani 1 1 d . U
O92 O 0.3014(3) 0.7757(3) 0.03500(18) 0.0450(17) Uani 1 1 d . U
O93 O 0.3751(3) 0.6560(3) 0.09381(17) 0.0370(15) Uani 1 1 d . U
O94 O 0.2403(3) 0.7000(3) 0.08759(19) 0.0491(17) Uani 1 1 d . U
O95 O 0.3786(3) 0.7678(3) 0.09202(16) 0.0305(14) Uani 1 1 d . U
O96 O 0.3679(3) 0.9236(3) 0.12661(17) 0.0363(15) Uani 1 1 d . U
O97 O 0.4591(3) 0.7966(3) 0.13511(16) 0.0287(13) Uani 1 1 d . U
O98 O 0.4473(3) 0.8556(3) 0.07062(16) 0.0284(13) Uani 1 1 d . U
O99 O 0.5416(3) 0.8936(3) 0.04891(17) 0.0351(14) Uani 1 1 d . U
O100 O 0.6138(3) 0.8472(3) 0.10093(16) 0.0320(13) Uani 1 1 d . U
O101 O 0.5690(3) 0.7879(3) 0.15516(16) 0.0342(14) Uani 1 1 d . U
O102 O 0.4745(3) 0.9165(3) 0.12066(17) 0.0337(14) Uani 1 1 d . U
O103 O 0.5756(3) 0.7561(3) 0.08576(16) 0.0278(13) Uani 1 1 d . U
O104 O 0.6983(3) 0.7195(3) 0.18963(18) 0.0486(17) Uani 1 1 d . U
O105 O 0.7463(3) 0.8024(3) 0.1235(2) 0.0451(16) Uani 1 1 d . U
O106 O 0.6418(3) 0.8530(3) 0.17457(19) 0.0532(18) Uani 1 1 d . U
O107 O 0.6939(3) 0.7132(3) 0.12112(17) 0.0337(14) Uani 1 1 d . U
O108 O 0.6044(4) 0.9807(3) 0.0539(2) 0.0581(19) Uani 1 1 d . U
O109 O 0.7257(4) 0.8733(4) 0.0651(2) 0.0598(19) Uani 1 1 d . U
O110 O 0.6820(3) 0.7925(3) 0.04123(17) 0.0342(14) Uani 1 1 d . U
O111 O 0.6437(3) 0.9137(3) -0.00295(18) 0.0419(16) Uani 1 1 d . U
O112 O 0.7578(3) 0.6499(3) 0.06217(16) 0.0321(14) Uani 1 1 d . U
O113 O 0.6657(3) 0.6244(3) 0.09103(16) 0.0292(13) Uani 1 1 d . U
O114 O 0.6345(3) 0.7139(3) 0.02117(17) 0.0347(15) Uani 1 1 d . U
O115 O 0.6827(3) 0.5147(3) 0.08091(16) 0.0300(13) Uani 1 1 d . U
O116 O 0.7888(3) 0.4800(3) 0.04757(16) 0.0301(13) Uani 1 1 d . U
O117 O 0.8405(3) 0.5562(3) 0.03761(17) 0.0381(15) Uani 1 1 d . U
O118 O 0.6980(3) 0.6112(3) 0.01548(17) 0.0355(15) Uani 1 1 d . U
O119 O 0.7881(3) 0.5174(3) 0.11355(16) 0.0280(13) Uani 1 1 d . U
O120 O 0.8069(3) 0.3486(3) 0.05432(18) 0.0438(16) Uani 1 1 d . U
O121 O 0.6823(3) 0.3849(3) 0.10307(18) 0.0399(15) Uani 1 1 d . U
O122 O 0.6842(3) 0.4450(3) 0.02769(18) 0.0472(17) Uani 1 1 d . U
O123 O 0.7884(3) 0.3941(3) 0.11934(17) 0.0333(14) Uani 1 1 d . U
O124 O 0.9712(3) 0.4618(3) 0.02578(19) 0.0570(19) Uani 1 1 d . U
O125 O 0.8994(3) 0.3713(3) 0.0326(2) 0.0517(17) Uani 1 1 d . U
O126 O 0.8708(4) 0.4938(3) -0.02269(19) 0.0593(19) Uani 1 1 d . U
O127 O 0.9077(3) 0.4229(3) 0.08975(17) 0.0370(15) Uani 1 1 d . U
O128 O 0.9073(3) 0.4680(3) 0.15029(18) 0.0397(16) Uani 1 1 d . U
O129 O -0.0209(6) 0.9659(6) 0.0461(4) 0.139(4) Uani 1 1 d . U
O130 O -0.0470(5) 0.8333(5) 0.4475(3) 0.095(3) Uani 1 1 d . U
H130 H -0.078831 0.865916 0.435108 0.142 Uiso 1 1 calc R U
O132 O 0.0915(8) 0.3196(9) 0.4864(4) 0.181(6) Uani 1 1 d . U
H132 H 0.113880 0.333342 0.467071 0.272 Uiso 1 1 calc R U
O133 O 0.4570(4) 0.6997(5) 0.3684(2) 0.087(3) Uani 1 1 d . U
H133 H 0.465227 0.658946 0.372079 0.130 Uiso 1 1 calc R U
O134 O 0.5785(5) 0.4582(5) 0.4407(3) 0.099(3) Uani 1 1 d . U
H134 H 0.537269 0.465587 0.446217 0.149 Uiso 1 1 calc R U
O135 O 0.1891(11) 0.6043(9) 0.1230(6) 0.243(8) Uani 1 1 d . U
O136 O 0.2872(10) 0.3649(11) 0.2557(6) 0.244(8) Uani 1 1 d . U
N04M N 1.0491(4) 0.0733(4) 0.5108(2) 0.057(2) Uani 1 1 d . U
H04A H 1.014130 0.072624 0.526828 0.069 Uiso 1 1 d R U
H04B H 1.076215 0.032077 0.510728 0.069 Uiso 1 1 d R U
N32 N -0.1565(5) 0.8174(7) 0.1735(4) 0.111(4) Uani 1 1 d . U
H32A H -0.157748 0.804020 0.153170 0.133 Uiso 1 1 d R U
H32B H -0.171116 0.793258 0.194331 0.133 Uiso 1 1 d R U
N33 N -0.2194(6) 0.7361(5) 0.2422(4) 0.102(4) Uani 1 1 d . U
H33A H -0.220352 0.726330 0.220565 0.123 Uiso 1 1 d R U
H33B H -0.255988 0.735538 0.256636 0.123 Uiso 1 1 d R U
N34 N 0.8977(4) 0.0918(4) 0.5513(2) 0.049(2) Uani 1 1 d . U
H34A H 0.933690 0.094244 0.536439 0.058 Uiso 1 1 d R U
H34B H 0.885812 0.120796 0.565322 0.058 Uiso 1 1 d R U
N35 N 0.2516(7) 0.8335(6) -0.1424(3) 0.109(4) Uani 1 1 d . U
H35A H 0.290903 0.808351 -0.151180 0.131 Uiso 1 1 d R U
H35B H 0.221320 0.816586 -0.142396 0.131 Uiso 1 1 d R U
N36 N 0.4752(9) 0.6928(7) -0.1048(5) 0.147(6) Uani 1 1 d . U
H36A H 0.430640 0.711303 -0.098672 0.176 Uiso 1 1 d R U
H36B H 0.482889 0.720701 -0.126921 0.176 Uiso 1 1 d R U
N37 N 1.0371(8) 0.7282(13) 0.0408(6) 0.217(8) Uani 1 1 d . U
H37A H 1.060184 0.682176 0.040464 0.261 Uiso 1 1 d R U
H37B H 1.047886 0.749841 0.014929 0.261 Uiso 1 1 d R U
N38 N 1.1420(10) 0.5320(11) 0.1965(5) 0.177(7) Uani 1 1 d . U
H38A H 1.173272 0.523352 0.177808 0.213 Uiso 1 1 d R U
H38B H 1.125813 0.575504 0.194607 0.213 Uiso 1 1 d R U
N39 N 0.2032(5) 0.0321(4) 0.4510(3) 0.073(3) Uani 1 1 d . U
N40 N 0.2346(9) 0.4810(7) 0.6608(5) 0.161(6) Uani 1 1 d . U
H40A H 0.191236 0.484515 0.662235 0.194 Uiso 1 1 d R U
H40B H 0.249561 0.462834 0.685015 0.194 Uiso 1 1 d R U
N41 N 0.1974(6) 0.6573(6) 0.5784(3) 0.096(4) Uani 1 1 d . U
H41A H 0.236247 0.625053 0.587475 0.116 Uiso 1 1 d R U
H41B H 0.197731 0.695955 0.578873 0.116 Uiso 1 1 d R U
N42 N 0.2587(5) 1.1484(5) 0.3444(3) 0.078(3) Uani 1 1 d . U
H42A H 0.301863 1.133025 0.350107 0.093 Uiso 1 1 d R U
H42B H 0.251314 1.181921 0.322965 0.093 Uiso 1 1 d R U
N43 N 0.3500(6) 1.1063(6) 0.2335(3) 0.096(4) Uani 1 1 d . U
H43A H 0.354664 1.143928 0.220427 0.115 Uiso 1 1 d R U
H43B H 0.307906 1.115222 0.242861 0.115 Uiso 1 1 d R U
N44 N 0.9654(8) -0.0310(6) 0.1340(3) 0.128(5) Uani 1 1 d . U
H44A H 1.009730 -0.041063 0.134234 0.154 Uiso 1 1 d R U
H44B H 0.960207 -0.069860 0.138874 0.154 Uiso 1 1 d R U
N45 N 1.0360(5) 0.0577(4) 0.0652(3) 0.075(3) Uani 1 1 d . U
H45A H 1.032168 0.034212 0.089204 0.090 Uiso 1 1 d R U
H45B H 1.023264 0.042610 0.049105 0.090 Uiso 1 1 d R U
N46 N 0.4729(6) -0.1653(6) 0.3145(3) 0.087(3) Uani 1 1 d . U
H46A H 0.479073 -0.198823 0.335560 0.104 Uiso 1 1 d R U
H46B H 0.429073 -0.143338 0.310906 0.104 Uiso 1 1 d R U
C1 C 0.9706(5) 0.1058(4) 0.2930(3) 0.040(2) Uani 1 1 d . U
H1A H 0.942795 0.083018 0.288981 0.048 Uiso 1 1 calc R U
H1B H 0.985619 0.086812 0.320083 0.048 Uiso 1 1 calc R U
C2 C 0.8450(5) 0.1046(4) 0.3569(3) 0.035(2) Uani 1 1 d . U
H2A H 0.817195 0.120101 0.379061 0.042 Uiso 1 1 calc R U
H2B H 0.891451 0.101911 0.358276 0.042 Uiso 1 1 calc R U
C3 C 0.8462(5) 0.0381(5) 0.3575(3) 0.041(2) Uani 1 1 d . U
H3A H 0.882989 0.016870 0.340100 0.050 Uiso 1 1 calc R U
H3B H 0.852766 0.007916 0.384076 0.050 Uiso 1 1 calc R U
C4 C 0.9979(5) 0.2493(5) 0.1848(3) 0.052(3) Uani 1 1 d . U
H4A H 1.019205 0.200314 0.188437 0.062 Uiso 1 1 calc R U
H4B H 1.032543 0.268419 0.173671 0.062 Uiso 1 1 calc R U
C5 C 0.9831(5) 0.1840(5) 0.3991(3) 0.035(2) Uani 1 1 d . U
C04K C 0.7370(4) 0.1371(4) 0.4836(3) 0.028(2) Uani 1 1 d . U
C04L C 0.1053(5) 0.8009(4) 0.1915(3) 0.030(2) Uani 1 1 d . U
C04P C 0.2084(5) 0.9392(5) 0.3197(3) 0.031(2) Uani 1 1 d . U
C04S C 0.4137(5) 0.9397(4) 0.1329(3) 0.034(2) Uani 1 1 d . U
C04U C 0.1779(4) 0.6540(5) 0.4261(3) 0.029(2) Uani 1 1 d . U
C04X C 0.9395(5) 0.4483(5) 0.1811(3) 0.035(2) Uani 1 1 d . U
C6 C 0.8039(5) 0.1124(4) 0.4700(3) 0.033(2) Uani 1 1 d . U
H6 H 0.813283 0.104628 0.444977 0.039 Uiso 1 1 calc R U
C05B C 1.0181(5) 0.1159(5) 0.4075(3) 0.037(2) Uani 1 1 d . U
H05B H 1.028707 0.094499 0.387246 0.044 Uiso 1 1 calc R U
C05C C 0.8700(5) 0.3307(5) 0.0462(3) 0.040(2) Uani 1 1 d . U
C05D C 0.0389(5) 0.8000(5) 0.1869(3) 0.037(2) Uani 1 1 d . U
C05E C 0.0319(5) 0.7784(5) 0.3356(3) 0.037(2) Uani 1 1 d . U
H05A H -0.000132 0.813547 0.316013 0.045 Uiso 1 1 calc R U
H05C H 0.008234 0.775519 0.361370 0.045 Uiso 1 1 calc R U
C05F C 0.7781(5) 0.1333(4) 0.5425(3) 0.036(2) Uani 1 1 d . U
H05F H 0.768737 0.140351 0.567683 0.044 Uiso 1 1 calc R U
C05G C 0.5420(5) 0.7421(5) 0.1812(3) 0.049(3) Uani 1 1 d . U
H05D H 0.551543 0.735637 0.208285 0.059 Uiso 1 1 calc R U
H05E H 0.562316 0.698272 0.175155 0.059 Uiso 1 1 calc R U
C05H C 0.7004(5) 0.3569(5) 0.1421(3) 0.046(3) Uani 1 1 d . U
H05G H 0.689374 0.316706 0.153216 0.055 Uiso 1 1 calc R U
H05H H 0.674798 0.389560 0.157318 0.055 Uiso 1 1 calc R U
C05I C 0.8446(5) 0.1082(5) 0.5291(3) 0.036(2) Uani 1 1 d . U
C05J C 0.2745(5) 0.6814(4) 0.2162(3) 0.036(2) Uani 1 1 d . U
H05I H 0.234391 0.670310 0.217266 0.044 Uiso 1 1 calc R U
H05J H 0.299810 0.654654 0.240157 0.044 Uiso 1 1 calc R U
C05K C 0.2663(5) 0.2592(5) 0.4291(3) 0.032(2) Uani 1 1 d . U
C05M C 0.9640(5) 0.2250(5) 0.3595(3) 0.033(2) Uani 1 1 d . U
C05N C 0.3548(5) 0.4441(4) 0.4564(3) 0.041(2) Uani 1 1 d . U
H05K H 0.335097 0.455341 0.481087 0.049 Uiso 1 1 calc R U
H05L H 0.317596 0.459740 0.438537 0.049 Uiso 1 1 calc R U
C05O C 0.9408(5) 0.2790(5) 0.1588(3) 0.046(3) Uani 1 1 d . U
H05M H 0.957348 0.285904 0.131402 0.055 Uiso 1 1 calc R U
H05N H 0.915729 0.249156 0.163894 0.055 Uiso 1 1 calc R U
C05P C 1.0303(5) 0.0966(5) 0.2654(3) 0.045(3) Uani 1 1 d . U
H05O H 1.064754 0.050625 0.273569 0.054 Uiso 1 1 calc R U
H05P H 1.016417 0.104070 0.239005 0.054 Uiso 1 1 calc R U
C05Q C 0.4578(5) 0.8725(5) 0.0296(3) 0.036(2) Uani 1 1 d . U
H05Q H 0.414096 0.893005 0.016514 0.043 Uiso 1 1 calc R U
H05R H 0.487138 0.832318 0.020786 0.043 Uiso 1 1 calc R U
C05R C 0.1990(5) 0.9348(4) 0.1815(3) 0.035(2) Uani 1 1 d . U
H05S H 0.244348 0.936820 0.175073 0.042 Uiso 1 1 calc R U
H05T H 0.175676 0.960190 0.200925 0.042 Uiso 1 1 calc R U
C05S C 0.0098(5) 0.9375(5) 0.2680(3) 0.043(2) Uani 1 1 d . U
H05U H -0.026681 0.981131 0.257336 0.052 Uiso 1 1 calc R U
H05V H -0.004620 0.901598 0.267598 0.052 Uiso 1 1 calc R U
C05T C 0.2705(5) 0.8310(6) 0.0119(3) 0.038(2) Uani 1 1 d . U
C05U C 0.9119(5) 0.2600(5) 0.0527(3) 0.044(2) Uani 1 1 d . U
C05V C 0.8563(5) 0.0992(4) 0.4921(3) 0.036(2) Uani 1 1 d . U
H05W H 0.901435 0.083675 0.481869 0.043 Uiso 1 1 calc R U
C05W C 0.4689(5) 0.7719(5) 0.1757(3) 0.044(3) Uani 1 1 d . U
H05X H 0.448902 0.737940 0.187179 0.053 Uiso 1 1 calc R U
H05Y H 0.446961 0.808741 0.188333 0.053 Uiso 1 1 calc R U
C05X C 0.4085(5) 0.3277(5) 0.5618(3) 0.032(2) Uani 1 1 d . U
C05Y C 0.7258(5) 0.1482(4) 0.5203(3) 0.032(2) Uani 1 1 d . U
H05Z H 0.680565 0.166467 0.529985 0.039 Uiso 1 1 calc R U
C05Z C 0.2710(5) 0.8334(5) -0.0293(3) 0.039(2) Uani 1 1 d . U
C7 C 0.7655(5) 0.2813(5) 0.3450(3) 0.037(2) Uani 1 1 d . U
H7A H 0.787443 0.256549 0.370182 0.045 Uiso 1 1 calc R U
H7B H 0.733637 0.262022 0.341968 0.045 Uiso 1 1 calc R U
C06A C 0.6727(5) 0.0076(5) 0.4317(3) 0.044(2) Uani 1 1 d . U
H06A H 0.642256 -0.016434 0.434735 0.053 Uiso 1 1 calc R U
H06B H 0.661706 0.029919 0.452826 0.053 Uiso 1 1 calc R U
C06B C 0.1580(5) 0.9624(5) 0.1456(3) 0.041(2) Uani 1 1 d . U
H06C H 0.109443 0.971903 0.152681 0.049 Uiso 1 1 calc R U
H06D H 0.162694 1.004200 0.129415 0.049 Uiso 1 1 calc R U
C06C C 0.0129(6) 0.5456(5) 0.3253(3) 0.043(2) Uani 1 1 d . U
C06D C 0.8221(5) 0.6527(5) 0.0538(3) 0.056(3) Uani 1 1 d . U
H06E H 0.847083 0.635663 0.077963 0.067 Uiso 1 1 calc R U
H06F H 0.817584 0.699531 0.041893 0.067 Uiso 1 1 calc R U
C06E C 0.4390(5) 0.7237(4) 0.0770(3) 0.037(2) Uani 1 1 d . U
H06G H 0.479381 0.727987 0.083646 0.044 Uiso 1 1 calc R U
H06H H 0.437888 0.734363 0.048472 0.044 Uiso 1 1 calc R U
C06F C 0.5445(5) 0.3493(4) 0.4005(3) 0.037(2) Uani 1 1 d . U
H06I H 0.560559 0.384765 0.399512 0.044 Uiso 1 1 calc R U
H06J H 0.502938 0.369489 0.385476 0.044 Uiso 1 1 calc R U
C06G C 0.7290(5) 0.3539(5) 0.3429(3) 0.038(2) Uani 1 1 d . U
H06K H 0.697587 0.376173 0.321211 0.046 Uiso 1 1 calc R U
H06L H 0.702300 0.359530 0.367302 0.046 Uiso 1 1 calc R U
C06H C 0.7650(6) 0.8257(6) 0.0899(4) 0.053(3) Uani 1 1 d . U
C06I C 0.3628(5) 0.3653(5) 0.5877(3) 0.043(2) Uani 1 1 d . U
C06J C 0.8839(5) 0.2132(5) 0.0559(3) 0.047(3) Uani 1 1 d . U
H06M H 0.836139 0.227420 0.055541 0.057 Uiso 1 1 calc R U
C06K C 0.7436(5) 0.6557(5) 0.1447(3) 0.045(3) Uani 1 1 d . U
H06N H 0.788562 0.658912 0.139376 0.054 Uiso 1 1 calc R U
H06O H 0.746943 0.614571 0.139029 0.054 Uiso 1 1 calc R U
C06L C 0.3186(5) 0.6680(5) 0.1812(3) 0.043(2) Uani 1 1 d . U
H06P H 0.363899 0.667110 0.183763 0.051 Uiso 1 1 calc R U
H06Q H 0.324174 0.624389 0.178003 0.051 Uiso 1 1 calc R U
C06M C 0.7643(5) 0.4764(5) 0.2040(3) 0.051(3) Uani 1 1 d . U
H06R H 0.719399 0.497892 0.192120 0.061 Uiso 1 1 calc R U
H06S H 0.783906 0.510592 0.199093 0.061 Uiso 1 1 calc R U
C06N C 0.5583(5) -0.0385(5) 0.3278(3) 0.039(2) Uani 1 1 d . U
C06P C 0.6935(5) 0.2766(5) 0.2476(3) 0.046(3) Uani 1 1 d . U
H06T H 0.710372 0.262613 0.223401 0.055 Uiso 1 1 calc R U
H06U H 0.688020 0.323713 0.242686 0.055 Uiso 1 1 calc R U
C06Q C 0.3594(5) 0.3552(5) 0.3648(3) 0.044(2) Uani 1 1 d . U
H06V H 0.363177 0.310868 0.363844 0.053 Uiso 1 1 calc R U
H06W H 0.405564 0.355524 0.362015 0.053 Uiso 1 1 calc R U
C06R C 0.3178(5) 0.4075(5) 0.3333(3) 0.048(3) Uani 1 1 d . U
H06X H 0.323108 0.450145 0.329542 0.058 Uiso 1 1 calc R U
H06Y H 0.330044 0.394256 0.308725 0.058 Uiso 1 1 calc R U
C06S C 0.6493(5) 0.6671(5) 0.0056(3) 0.036(2) Uani 1 1 d . U
C06T C 0.5890(5) 0.0055(5) 0.3327(3) 0.040(2) Uani 1 1 d . U
C06U C 1.0259(5) 0.1089(5) 0.4736(3) 0.040(2) Uani 1 1 d . U
C06V C 0.4410(5) 0.6547(5) 0.0953(3) 0.045(3) Uani 1 1 d . U
H06Z H 0.474436 0.623360 0.081167 0.054 Uiso 1 1 calc R U
H H 0.454562 0.639707 0.122569 0.054 Uiso 1 1 calc R U
C06W C 0.3502(5) 0.1588(5) 0.5440(3) 0.042(2) Uani 1 1 d . U
H06 H 0.321200 0.143157 0.565243 0.051 Uiso 1 1 calc R U
HA H 0.356452 0.135940 0.523568 0.051 Uiso 1 1 calc R U
C06X C 0.3175(5) 0.2325(5) 0.5277(3) 0.043(2) Uani 1 1 d . U
H0AA H 0.279371 0.243523 0.511503 0.052 Uiso 1 1 calc R U
HB H 0.299509 0.254667 0.548988 0.052 Uiso 1 1 calc R U
C06Y C 0.6638(5) 0.8631(5) -0.0220(3) 0.042(2) Uani 1 1 d . U
H1AA H 0.685575 0.876375 -0.047542 0.050 Uiso 1 1 calc R U
HC H 0.623874 0.855491 -0.026231 0.050 Uiso 1 1 calc R U
C06Z C 0.9819(5) 0.2362(5) 0.0552(3) 0.053(3) Uani 1 1 d . U
H2AA H 1.002516 0.266664 0.053508 0.064 Uiso 1 1 calc R U
C8 C 0.5986(5) 0.2951(4) 0.3845(3) 0.037(2) Uani 1 1 d . U
H8A H 0.601982 0.309969 0.355839 0.044 Uiso 1 1 calc R U
H8B H 0.643181 0.282473 0.394963 0.044 Uiso 1 1 calc R U
C07A C 0.1920(6) 0.6573(6) 0.5409(3) 0.057(3) Uani 1 1 d . U
C07B C 0.7454(5) -0.0401(5) 0.4330(3) 0.045(2) Uani 1 1 d . U
H07A H 0.775161 -0.018691 0.436210 0.054 Uiso 1 1 calc R U
H07B H 0.751694 -0.080415 0.454921 0.054 Uiso 1 1 calc R U
C07C C 0.6285(5) 0.2691(5) 0.2611(3) 0.046(3) Uani 1 1 d . U
H07C H 0.605606 0.293964 0.280778 0.055 Uiso 1 1 calc R U
H07D H 0.598169 0.286264 0.239151 0.055 Uiso 1 1 calc R U
C07D C 0.3589(5) 0.4288(5) 0.5858(3) 0.046(3) Uani 1 1 d . U
H07E H 0.386675 0.447011 0.567029 0.056 Uiso 1 1 calc R U
C07E C 0.2194(6) 0.5499(5) 0.2636(3) 0.048(3) Uani 1 1 d . U
H07F H 0.217111 0.572546 0.235558 0.058 Uiso 1 1 calc R U
H07G H 0.265865 0.536821 0.271844 0.058 Uiso 1 1 calc R U
C07F C 0.9241(6) 0.1470(6) 0.0595(3) 0.057(3) Uani 1 1 d . U
H07H H 0.903801 0.116446 0.060804 0.069 Uiso 1 1 calc R U
C07G C 0.9880(6) 0.4750(6) 0.1843(3) 0.056(3) Uani 1 1 d . U
C07H C 0.4719(5) 0.2475(5) 0.3108(3) 0.047(3) Uani 1 1 d . U
H07I H 0.422352 0.262465 0.308839 0.056 Uiso 1 1 calc R U
H07J H 0.482834 0.287426 0.306172 0.056 Uiso 1 1 calc R U
C07I C 0.5048(5) -0.0141(5) 0.3032(3) 0.045(2) Uani 1 1 d . U
H07K H 0.487590 0.031803 0.289496 0.053 Uiso 1 1 calc R U
C07J C 1.0215(6) 0.1699(6) 0.0601(3) 0.060(3) Uani 1 1 d . U
H07L H 1.068935 0.155093 0.062618 0.072 Uiso 1 1 calc R U
C07K C 0.3023(5) 0.9735(5) 0.0487(3) 0.051(3) Uani 1 1 d . U
H07M H 0.338204 0.983443 0.056458 0.061 Uiso 1 1 calc R U
H07N H 0.311627 0.971613 0.021380 0.061 Uiso 1 1 calc R U
C07L C 0.2191(5) 0.0888(5) 0.4455(3) 0.051(3) Uani 1 1 d . U
C07M C 0.1712(5) 0.1531(5) 0.4295(3) 0.054(3) Uani 1 1 d . U
H07O H 0.128603 0.158471 0.422009 0.065 Uiso 1 1 calc R U
C07N C 0.2302(5) 0.8894(5) -0.0555(3) 0.051(3) Uani 1 1 d . U
H07P H 0.204639 0.928989 -0.047512 0.061 Uiso 1 1 calc R U
C07O C 1.0259(5) 0.4512(6) 0.2167(3) 0.057(3) Uani 1 1 d . U
H07Q H 1.017955 0.417294 0.237322 0.068 Uiso 1 1 calc R U
C07P C 0.9941(6) 0.1242(5) 0.0614(3) 0.052(3) Uani 1 1 d . U
C07R C 0.5815(5) -0.1054(5) 0.3480(3) 0.047(3) Uani 1 1 d . U
H07R H 0.618357 -0.123231 0.364649 0.056 Uiso 1 1 calc R U
C07S C 0.2221(5) 0.3920(5) 0.4889(3) 0.056(3) Uani 1 1 d D U
H07S H 0.239020 0.417347 0.499802 0.068 Uiso 1 1 calc R U
H07T H 0.223546 0.351010 0.509215 0.068 Uiso 1 1 calc R U
C07U C 0.9131(5) 0.0951(5) 0.1870(3) 0.048(3) Uani 1 1 d . U
H07U H 0.923908 0.131504 0.187100 0.058 Uiso 1 1 calc R U
C07V C 0.9903(5) 0.1781(5) 0.4660(3) 0.042(2) Uani 1 1 d . U
H07V H 0.981350 0.199666 0.486087 0.050 Uiso 1 1 calc R U
C07W C -0.0075(5) 0.7970(5) 0.2184(3) 0.044(3) Uani 1 1 d . U
H07W H 0.005219 0.792386 0.243437 0.053 Uiso 1 1 calc R U
C07X C 0.4769(5) -0.0548(6) 0.2986(3) 0.051(3) Uani 1 1 d . U
H07X H 0.441278 -0.037312 0.281085 0.061 Uiso 1 1 calc R U
C07Y C 0.8585(6) 0.6128(6) 0.0275(4) 0.069(3) Uani 1 1 d . U
H07Y H 0.846341 0.638963 0.000506 0.082 Uiso 1 1 calc R U
HD H 0.907876 0.598375 0.029665 0.082 Uiso 1 1 calc R U
C07Z C -0.0462(6) 0.5966(5) 0.3024(3) 0.056(3) Uani 1 1 d . U
C9 C 0.5115(5) 0.1087(5) 0.4428(3) 0.038(2) Uani 1 1 d . U
H9A H 0.531763 0.066404 0.435023 0.045 Uiso 1 1 calc R U
H9B H 0.465590 0.134170 0.432415 0.045 Uiso 1 1 calc R U
C08A C 0.0317(5) 0.6145(5) 0.4125(3) 0.058(3) Uani 1 1 d . U
H08A H -0.006673 0.639937 0.394904 0.069 Uiso 1 1 calc R U
H08B H 0.047917 0.646322 0.417290 0.069 Uiso 1 1 calc R U
C08B C 0.0192(6) 0.8062(6) 0.1512(3) 0.056(3) Uani 1 1 d . U
H08C H 0.049878 0.807959 0.129460 0.067 Uiso 1 1 calc R U
C08C C 0.6278(5) 0.3528(5) 0.4891(3) 0.063(3) Uani 1 1 d D U
H08D H 0.650487 0.331174 0.468046 0.076 Uiso 1 1 calc R U
H08E H 0.658441 0.331406 0.511189 0.076 Uiso 1 1 calc R U
C08E C 0.1908(6) 0.6016(6) 0.5335(3) 0.061(3) Uani 1 1 d . U
H08F H 0.193115 0.563658 0.554472 0.073 Uiso 1 1 calc R U
C08F C 0.3078(6) 0.7780(6) -0.0425(3) 0.061(3) Uani 1 1 d . U
H08G H 0.337772 0.739289 -0.025535 0.073 Uiso 1 1 calc R U
C08G C 0.2459(6) 1.0977(5) 0.3385(3) 0.049(3) Uani 1 1 d . U
C08H C -0.0699(6) 0.8007(6) 0.2139(3) 0.059(3) Uani 1 1 d . U
H08H H -0.100060 0.797761 0.235774 0.071 Uiso 1 1 calc R U
C08I C 0.7570(5) 0.4488(5) 0.2453(3) 0.057(3) Uani 1 1 d . U
H08I H 0.742380 0.484350 0.258811 0.069 Uiso 1 1 calc R U
H08J H 0.722381 0.428899 0.250606 0.069 Uiso 1 1 calc R U
C08J C 0.2856(5) 0.9936(5) 0.3221(3) 0.046(3) Uani 1 1 d . U
H08K H 0.322182 0.956730 0.315710 0.055 Uiso 1 1 calc R U
C08K C -0.0992(6) 0.6358(6) 0.3204(4) 0.062(3) Uani 1 1 d . U
H08L H -0.097337 0.631189 0.347223 0.074 Uiso 1 1 calc R U
C08N C 0.5545(6) 0.7362(6) -0.0392(4) 0.076(3) Uani 1 1 d . U
H08N H 0.548564 0.774185 -0.031059 0.091 Uiso 1 1 calc R U
C08O C 0.3507(5) 0.7352(7) 0.4067(3) 0.075(3) Uani 1 1 d D U
H08M H 0.343891 0.692802 0.412439 0.090 Uiso 1 1 calc R U
H08O H 0.333196 0.753437 0.429479 0.090 Uiso 1 1 calc R U
C08R C 0.4995(6) -0.1217(6) 0.3192(3) 0.055(3) Uani 1 1 d . U
C08S C 0.1798(6) 1.0993(5) 0.3418(3) 0.055(3) Uani 1 1 d . U
H08S H 0.143063 1.135563 0.348666 0.066 Uiso 1 1 calc R U
C08U C -0.0441(6) 0.8099(6) 0.1463(4) 0.071(3) Uani 1 1 d . U
H08U H -0.056553 0.813461 0.121449 0.085 Uiso 1 1 calc R U
C08V C 0.3169(6) 0.4658(6) 0.6096(3) 0.060(3) Uani 1 1 d . U
H08V H 0.316052 0.508854 0.607330 0.072 Uiso 1 1 calc R U
C08W C 0.2256(6) 0.8892(6) -0.0927(3) 0.060(3) Uani 1 1 d . U
H08W H 0.197839 0.928526 -0.110355 0.072 Uiso 1 1 calc R U
C08X C 0.2983(6) 1.0441(5) 0.3278(3) 0.054(3) Uani 1 1 d . U
H08X H 0.343266 1.042744 0.324507 0.065 Uiso 1 1 calc R U
C08Y C 0.9469(6) 0.0582(6) 0.1611(3) 0.064(3) Uani 1 1 d . U
H08Y H 0.979771 0.069522 0.143082 0.076 Uiso 1 1 calc R U
C08Z C 0.3635(6) 1.0664(6) 0.2084(3) 0.066(3) Uani 1 1 d . U
C10 C 0.5083(5) 0.0947(4) 0.4862(3) 0.037(2) Uani 1 1 d . U
H10A H 0.469042 0.082455 0.497453 0.044 Uiso 1 1 calc R U
H10B H 0.550185 0.057706 0.497425 0.044 Uiso 1 1 calc R U
C09A C -0.0097(8) 0.3865(8) 0.4499(5) 0.106(4) Uani 1 1 d . U
H09A H -0.045513 0.383136 0.437583 0.128 Uiso 1 1 calc R U
H09B H -0.031883 0.417520 0.466454 0.128 Uiso 1 1 calc R U
C09B C 0.3320(6) 1.0100(6) 0.1738(4) 0.073(3) Uani 1 1 d . U
H09C H 0.297630 0.999246 0.167405 0.088 Uiso 1 1 calc R U
C09C C -0.1614(7) 0.6878(6) 0.2625(4) 0.074(3) Uani 1 1 d . U
C09D C 0.6164(7) 0.4244(6) 0.4754(4) 0.094(4) Uani 1 1 d D U
H09D H 0.591759 0.446387 0.496035 0.112 Uiso 1 1 calc R U
H09E H 0.660779 0.428904 0.470421 0.112 Uiso 1 1 calc R U
C09F C 0.8836(7) -0.0095(6) 0.1862(4) 0.074(3) Uani 1 1 d . U
H09F H 0.872966 -0.045690 0.185517 0.088 Uiso 1 1 calc R U
C09G C 0.1531(5) 0.4322(7) 0.4771(4) 0.085(4) Uani 1 1 d D U
H09G H 0.122064 0.415381 0.496137 0.103 Uiso 1 1 calc R U
H09H H 0.142123 0.478845 0.477317 0.103 Uiso 1 1 calc R U
C09H C 0.2612(6) 0.8323(7) -0.1045(3) 0.069(3) Uani 1 1 d . U
C09K C 0.4277(6) 1.0436(6) 0.1921(4) 0.076(3) Uani 1 1 d . U
H09K H 0.461498 1.055617 0.198019 0.091 Uiso 1 1 calc R U
C09L C 0.4236(6) 0.7203(8) 0.4018(4) 0.092(4) Uani 1 1 d D U
H09I H 0.430745 0.760767 0.401563 0.110 Uiso 1 1 calc R U
H09J H 0.445946 0.684841 0.424880 0.110 Uiso 1 1 calc R U
C09M C 0.0243(7) 0.9037(8) 0.0439(4) 0.095(4) Uani 1 1 d . U
H09L H 0.009363 0.890023 0.024560 0.114 Uiso 1 1 calc R U
H09M H 0.025111 0.871102 0.069378 0.114 Uiso 1 1 calc R U
C09N C 0.0916(7) 0.9029(8) 0.0332(4) 0.102(4) Uani 1 1 d . U
H09N H 0.121751 0.858277 0.029776 0.123 Uiso 1 1 calc R U
H09O H 0.090334 0.936078 0.007905 0.123 Uiso 1 1 calc R U
C09O C 0.5923(7) 0.0891(6) 0.5758(4) 0.093(4) Uani 1 1 d D U
H09P H 0.621613 0.094976 0.591680 0.112 Uiso 1 1 calc R U
H09Q H 0.617605 0.082675 0.551197 0.112 Uiso 1 1 calc R U
C09P C -0.1082(8) 0.6492(7) 0.2434(4) 0.100(4) Uani 1 1 d . U
H09R H -0.111020 0.653034 0.216841 0.120 Uiso 1 1 calc R U
C09Q C 0.5999(10) 1.0159(8) 0.0838(4) 0.131(6) Uani 1 1 d . U
C09S C 0.3025(7) 0.7772(7) -0.0800(3) 0.076(3) Uani 1 1 d . U
H09S H 0.327791 0.737935 -0.088288 0.091 Uiso 1 1 calc R U
C09T C 1.1167(6) 0.2736(7) 0.2430(5) 0.096(4) Uani 1 1 d D U
H09T H 1.129351 0.302714 0.253277 0.115 Uiso 1 1 calc R U
H09U H 1.097380 0.299688 0.217277 0.115 Uiso 1 1 calc R U
C09U C 0.3223(7) 0.3409(7) 0.6141(4) 0.096(4) Uani 1 1 d . U
H09V H 0.322559 0.298336 0.615652 0.115 Uiso 1 1 calc R U
C09W C -0.0487(7) 0.6034(7) 0.2636(4) 0.090(4) Uani 1 1 d . U
H09W H -0.010823 0.577558 0.250417 0.108 Uiso 1 1 calc R U
C09X C 0.5809(7) 0.0286(7) 0.5961(4) 0.107(4) Uani 1 1 d D U
H09X H 0.624596 -0.010017 0.596956 0.128 Uiso 1 1 calc R U
H09Y H 0.566180 0.030074 0.623232 0.128 Uiso 1 1 calc R U
C09Y C 0.6106(7) 0.6203(7) -0.0348(4) 0.083(4) Uani 1 1 d . U
H09Z H 0.644789 0.577930 -0.024262 0.099 Uiso 1 1 calc R U
C09Z C 0.3156(7) 1.0490(7) 0.1992(4) 0.085(4) Uani 1 1 d . U
H09 H 0.271011 1.063775 0.210260 0.102 Uiso 1 1 calc R U
C11 C 0.2489(5) 0.2011(4) 0.4345(3) 0.034(2) Uani 1 1 d . U
C12 C 0.3054(4) 0.5892(5) 0.3596(3) 0.038(2) Uani 1 1 d . U
H12A H 0.329287 0.546030 0.352861 0.045 Uiso 1 1 calc R U
H12B H 0.309923 0.581595 0.387576 0.045 Uiso 1 1 calc R U
C13 C 0.3340(5) 0.6389(4) 0.3362(3) 0.035(2) Uani 1 1 d . U
H13A H 0.378072 0.629609 0.346167 0.042 Uiso 1 1 calc R U
H13B H 0.340809 0.637826 0.308677 0.042 Uiso 1 1 calc R U
C14 C 0.3287(4) 0.8169(5) 0.2460(3) 0.036(2) Uani 1 1 d . U
H14A H 0.325348 0.862900 0.242790 0.043 Uiso 1 1 calc R U
H14B H 0.330576 0.810282 0.220016 0.043 Uiso 1 1 calc R U
C15 C 0.0737(5) 0.9318(4) 0.2443(3) 0.037(2) Uani 1 1 d . U
H15A H 0.071277 0.922918 0.219547 0.044 Uiso 1 1 calc R U
H15B H 0.081366 0.973841 0.238346 0.044 Uiso 1 1 calc R U
C16 C 0.7739(5) 0.3386(5) 0.1441(3) 0.040(2) Uani 1 1 d . U
H16A H 0.785935 0.329973 0.171030 0.048 Uiso 1 1 calc R U
H16B H 0.799984 0.297947 0.135126 0.048 Uiso 1 1 calc R U
C17 C 0.2201(5) 0.9950(4) 0.3256(3) 0.035(2) Uani 1 1 d . U
C18 C 0.1831(4) 0.6549(5) 0.4656(3) 0.033(2) Uani 1 1 d . U
C22 C 0.2504(12) 0.3130(11) 0.2760(7) 0.173(7) Uani 1 1 d . U
H22A H 0.225756 0.311919 0.255517 0.208 Uiso 1 1 calc R U
H22B H 0.286770 0.268142 0.283972 0.208 Uiso 1 1 calc R U
C25 C 0.6268(11) 0.8839(10) 0.2095(7) 0.175(8) Uani 1 1 d . U
C28 C 1.0182(12) 0.3659(13) 0.3325(7) 0.186(7) Uani 1 1 d . U
H28A H 1.036963 0.394078 0.311381 0.223 Uiso 1 1 calc R U
H28B H 1.027351 0.373552 0.356209 0.223 Uiso 1 1 calc R U
C050 C 0.8295(5) 0.1203(5) 0.2410(3) 0.032(2) Uani 1 1 d . U
C052 C 0.6797(5) 0.1524(4) 0.4600(3) 0.029(2) Uani 1 1 d . U
C060 C 0.6303(5) 0.5349(5) 0.1084(3) 0.054(3) Uani 1 1 d . U
H3AA H 0.646906 0.512032 0.134967 0.065 Uiso 1 1 calc R U
HE H 0.592031 0.523502 0.105566 0.065 Uiso 1 1 calc R U
C061 C 0.4030(5) 0.4753(5) 0.4393(3) 0.050(3) Uani 1 1 d . U
H4AA H 0.412725 0.474771 0.411729 0.060 Uiso 1 1 calc R U
HF H 0.383753 0.522400 0.440435 0.060 Uiso 1 1 calc R U
C062 C 0.8636(5) 0.0808(5) 0.2130(3) 0.038(2) Uani 1 1 d . U
C063 C 0.3903(5) 0.7671(5) 0.2676(3) 0.037(2) Uani 1 1 d . U
H5AA H 0.400335 0.722052 0.264932 0.044 Uiso 1 1 calc R U
HG H 0.429899 0.779234 0.257344 0.044 Uiso 1 1 calc R U
C064 C 1.0381(5) 0.0780(5) 0.4441(3) 0.040(2) Uani 1 1 d . U
H064 H 1.060269 0.030784 0.449250 0.048 Uiso 1 1 calc R U
C065 C 0.6083(5) 0.6072(5) 0.1012(3) 0.047(3) Uani 1 1 d . U
H6AA H 0.576037 0.630484 0.079848 0.056 Uiso 1 1 calc R U
HH H 0.585001 0.620967 0.124716 0.056 Uiso 1 1 calc R U
C066 C 0.1689(5) 0.5955(5) 0.2860(3) 0.043(2) Uani 1 1 d . U
H7AA H 0.183694 0.631134 0.286451 0.051 Uiso 1 1 calc R U
HI H 0.124060 0.616647 0.274109 0.051 Uiso 1 1 calc R U
C067 C 0.4916(5) 0.9215(5) 0.0210(3) 0.036(2) Uani 1 1 d . U
H8AA H 0.512393 0.926544 -0.005554 0.043 Uiso 1 1 calc R U
HJ H 0.458647 0.965785 0.023436 0.043 Uiso 1 1 calc R U
C068 C 0.1843(5) 0.7094(5) 0.4733(3) 0.041(2) Uani 1 1 d . U
H068 H 0.182168 0.747324 0.452321 0.049 Uiso 1 1 calc R U
C069 C 0.1867(5) 0.2082(5) 0.4246(3) 0.042(2) Uani 1 1 d . U
H069 H 0.154015 0.251651 0.414399 0.050 Uiso 1 1 calc R U
C070 C 0.2802(5) 0.0822(5) 0.4553(3) 0.046(3) Uani 1 1 d . U
H070 H 0.312950 0.038916 0.465709 0.055 Uiso 1 1 calc R U
C071 C 0.0569(5) 0.7135(5) 0.3263(3) 0.043(2) Uani 1 1 d . U
H07Z H 0.023747 0.691929 0.335477 0.052 Uiso 1 1 calc R U
HK H 0.064691 0.719525 0.297938 0.052 Uiso 1 1 calc R U
C072 C 0.1886(5) 0.7115(6) 0.5101(3) 0.054(3) Uani 1 1 d . U
H072 H 0.189133 0.750458 0.514371 0.065 Uiso 1 1 calc R U
C073 C 0.1680(5) 1.0482(5) 0.3351(3) 0.043(2) Uani 1 1 d . U
H073 H 0.122983 1.050054 0.337182 0.052 Uiso 1 1 calc R U
C074 C 0.2953(5) 0.1371(5) 0.4505(3) 0.039(2) Uani 1 1 d . U
H074 H 0.337930 0.131456 0.458143 0.047 Uiso 1 1 calc R U
C075 C 0.7125(5) 0.8011(5) 0.0027(3) 0.043(2) Uani 1 1 d . U
H07 H 0.720916 0.762284 -0.007139 0.052 Uiso 1 1 calc R U
HL H 0.756230 0.805450 0.002738 0.052 Uiso 1 1 calc R U
C076 C 0.9683(5) 0.2145(5) 0.4293(3) 0.040(2) Uani 1 1 d . U
H076 H 0.942751 0.261241 0.424416 0.048 Uiso 1 1 calc R U
C077 C 0.9799(5) 0.3969(6) 0.0906(3) 0.054(3) Uani 1 1 d . U
H9AA H 0.999471 0.352524 0.085196 0.065 Uiso 1 1 calc R U
HM H 0.994129 0.391792 0.116443 0.065 Uiso 1 1 calc R U
C078 C 0.3965(5) 0.9856(5) 0.1573(3) 0.045(2) Uani 1 1 d . U
C079 C 0.4929(5) 0.2031(5) 0.3494(3) 0.044(2) Uani 1 1 d . U
H0BA H 0.480904 0.229446 0.368579 0.053 Uiso 1 1 calc R U
HN H 0.469920 0.171232 0.357455 0.053 Uiso 1 1 calc R U
C080 C 0.2373(5) 1.0246(5) 0.0527(3) 0.053(3) Uani 1 1 d . U
H08P H 0.234142 1.036389 0.077266 0.063 Uiso 1 1 calc R U
H08R H 0.231550 1.065228 0.031023 0.063 Uiso 1 1 calc R U
C082 C 0.0074(5) 0.8903(5) 0.3949(3) 0.051(3) Uani 1 1 d . U
H08T H -0.024386 0.897765 0.375479 0.061 Uiso 1 1 calc R U
H08Z H -0.011054 0.928683 0.406416 0.061 Uiso 1 1 calc R U
C083 C 0.7225(6) 0.6535(5) 0.1850(3) 0.057(3) Uani 1 1 d . U
H08 H 0.686194 0.635802 0.192504 0.069 Uiso 1 1 calc R U
HO H 0.761272 0.623634 0.201840 0.069 Uiso 1 1 calc R U
C084 C 1.0040(6) 0.4447(6) 0.0604(3) 0.068(3) Uani 1 1 d . U
H1BA H 0.993510 0.485275 0.068927 0.082 Uiso 1 1 calc R U
HP H 1.053636 0.423969 0.056116 0.082 Uiso 1 1 calc R U
C085 C 0.0152(6) 0.8270(6) 0.4259(3) 0.062(3) Uani 1 1 d . U
H2BA H 0.028938 0.789557 0.413872 0.074 Uiso 1 1 calc R U
HQ H 0.051126 0.816929 0.443405 0.074 Uiso 1 1 calc R U
C086 C 0.6054(6) 0.6751(6) -0.0236(3) 0.059(3) Uani 1 1 d . U
C087 C 0.8492(6) 0.0275(5) 0.2124(3) 0.056(3) Uani 1 1 d . U
H087 H 0.815786 0.016168 0.229827 0.067 Uiso 1 1 calc R U
C088 C 0.5518(6) -0.1465(6) 0.3442(3) 0.059(3) Uani 1 1 d . U
H088 H 0.567417 -0.192027 0.358771 0.071 Uiso 1 1 calc R U
C089 C 0.1864(5) 0.6004(5) 0.4964(3) 0.051(3) Uani 1 1 d . U
H089 H 0.185531 0.561710 0.491899 0.062 Uiso 1 1 calc R U
C090 C 0.9326(7) 0.0054(6) 0.1616(4) 0.074(3) Uani 1 1 d . U
C092 C -0.0905(6) 0.8085(6) 0.1781(4) 0.070(3) Uani 1 1 d . U
C093 C -0.1569(6) 0.6831(6) 0.3002(4) 0.069(3) Uani 1 1 d . U
H093 H -0.192752 0.711993 0.312909 0.083 Uiso 1 1 calc R U
C095 C 0.0099(6) 0.5771(6) 0.4494(3) 0.063(3) Uani 1 1 d . U
H3BA H 0.042538 0.563837 0.469659 0.076 Uiso 1 1 calc R U
HR H -0.035145 0.605499 0.458035 0.076 Uiso 1 1 calc R U
C097 C 0.4441(6) 1.0030(6) 0.1668(3) 0.063(3) Uani 1 1 d . U
H097 H 0.488905 0.987336 0.156113 0.075 Uiso 1 1 calc R U
C098 C 1.0721(7) 0.4716(7) 0.2213(4) 0.083(4) Uani 1 1 d . U
H098 H 1.092342 0.456246 0.245667 0.099 Uiso 1 1 calc R U
C137 C 0.6399(11) 0.0946(10) 0.2179(5) 0.160(8) Uani 1 1 d . U
C141 C 0.6511(14) 0.4164(12) 0.0051(7) 0.207(10) Uani 1 1 d . U
C143 C 0.8118(14) 0.5309(16) -0.0558(7) 0.235(11) Uani 1 1 d . U
O149 O 1.0768(16) 0.3041(15) 0.3344(9) 0.376(13) Uani 1 1 d . U
C0A0 C 0.9695(4) 0.7490(7) 0.0529(4) 0.155(6) Uani 1 1 d G U
C0AE C 0.9256(6) 0.8117(7) 0.0333(3) 0.164(6) Uani 1 1 d G U
H0AE H 0.941265 0.837056 0.010738 0.196 Uiso 1 1 calc R U
C09V C 0.8587(5) 0.8374(5) 0.0466(3) 0.132(5) Uani 1 1 d G U
H4BA H 0.828684 0.880260 0.033169 0.159 Uiso 1 1 calc R U
C08L C 0.8357(4) 0.8003(5) 0.0796(3) 0.072(3) Uani 1 1 d G U
C096 C 0.8796(5) 0.7376(5) 0.0992(2) 0.083(3) Uani 1 1 d G U
H096 H 0.863889 0.712240 0.121745 0.099 Uiso 1 1 calc R U
C0A3 C 0.9465(5) 0.7119(5) 0.0859(3) 0.120(5) Uani 1 1 d G U
H0A3 H 0.976471 0.669035 0.099314 0.144 Uiso 1 1 calc R U
C0A4 C 0.2772(8) 0.4417(7) 0.6361(4) 0.098(4) Uani 1 1 d . U
C0A5 C 0.1992(9) 0.3221(7) 0.3121(5) 0.121(5) Uani 1 1 d . U
H0AB H 0.166775 0.301063 0.312845 0.146 Uiso 1 1 calc R U
H0AC H 0.224192 0.300397 0.336420 0.146 Uiso 1 1 calc R U
C0A6 C 0.0312(10) 0.3207(9) 0.4735(6) 0.132(5) Uani 1 1 d . U
H0AD H 0.003620 0.307254 0.496472 0.159 Uiso 1 1 calc R U
H0AF H 0.044210 0.287656 0.458289 0.159 Uiso 1 1 calc R U
C0A8 C 0.5165(8) 0.6877(8) -0.0774(4) 0.096(4) Uani 1 1 d . U
C0A9 C 0.5125(7) 0.7426(7) -0.0663(4) 0.098(4) Uani 1 1 d . U
H0A9 H 0.480021 0.785515 -0.077744 0.117 Uiso 1 1 calc R U
C0AA C 1.1769(7) 0.2169(7) 0.2385(5) 0.120(5) Uani 1 1 d D U
H0AG H 1.206060 0.234124 0.218105 0.144 Uiso 1 1 calc R U
H0AH H 1.201252 0.198558 0.262965 0.144 Uiso 1 1 calc R U
C0AC C 1.0044(8) 0.5189(8) 0.1543(5) 0.113(5) Uani 1 1 d . U
H0AI H 0.977775 0.539632 0.131949 0.136 Uiso 1 1 calc R U
C0AD C 1.0906(9) 0.5129(9) 0.1926(5) 0.120(5) Uani 1 1 d . U
C0AF C 0.2796(8) 0.3778(8) 0.6393(5) 0.121(5) Uani 1 1 d . U
H0AJ H 0.252315 0.359562 0.658560 0.145 Uiso 1 1 calc R U
C0AI C 0.9419(10) 0.4180(10) 0.3292(7) 0.162(6) Uani 1 1 d . U
H0AK H 0.925223 0.423201 0.355534 0.194 Uiso 1 1 calc R U
H0AL H 0.942350 0.461656 0.313185 0.194 Uiso 1 1 calc R U
C0AK C 0.1727(9) 0.7144(10) 0.0887(5) 0.137(5) Uani 1 1 d . U
H0AM H 0.160963 0.703699 0.066819 0.164 Uiso 1 1 calc R U
H0AN H 0.146722 0.762472 0.086765 0.164 Uiso 1 1 calc R U
C0AL C 0.1555(11) 0.6701(10) 0.1288(7) 0.164(7) Uani 1 1 d . U
H0AO H 0.174207 0.674145 0.150815 0.197 Uiso 1 1 calc R U
H0AP H 0.106069 0.682086 0.133316 0.197 Uiso 1 1 calc R U
C0AN C 0.5665(8) 0.6260(7) -0.0612(4) 0.100(4) Uani 1 1 d . U
H0AQ H 0.570717 0.587497 -0.068240 0.120 Uiso 1 1 calc R U
C0AO C 1.0590(9) 0.5340(9) 0.1556(5) 0.129(5) Uani 1 1 d . U
H0AR H 1.075913 0.557814 0.132911 0.155 Uiso 1 1 calc R U
C0AR C 0.8064(14) -0.1133(11) 0.3068(7) 0.203(10) Uani 1 1 d . U

loop_
_atom_site_aniso_label
_atom_site_aniso_U_11
_atom_site_aniso_U_22
_atom_site_aniso_U_33
_atom_site_aniso_U_23
_atom_site_aniso_U_13
_atom_site_aniso_U_12
Ti1 0.0301(10) 0.0246(10) 0.0242(10) -0.0033(8) 0.0010(8) -0.0053(8)
Ti2 0.0307(10) 0.0296(10) 0.0297(11) -0.0068(8) -0.0028(8) -0.0050(8)
Ti3 0.0330(10) 0.0251(10) 0.0270(10) -0.0077(8) -0.0002(8) -0.0100(8)
Ti4 0.0367(11) 0.0257(10) 0.0256(10) -0.0070(8) 0.0005(8) -0.0108(8)
Ti5 0.0354(11) 0.0262(10) 0.0304(10) -0.0077(8) -0.0033(8) -0.0115(8)
Ti6 0.0386(11) 0.0252(10) 0.0521(12) -0.0134(9) -0.0046(9) -0.0115(9)
Ti7 0.0388(11) 0.0378(11) 0.0444(12) -0.0163(9) -0.0085(9) -0.0140(9)
Ti8 0.0307(10) 0.0232(10) 0.0329(10) -0.0073(8) -0.0033(8) -0.0100(8)
Ti9 0.0288(10) 0.0200(10) 0.0307(10) -0.0041(8) -0.0035(8) -0.0099(8)
Ti10 0.0353(11) 0.0208(10) 0.0322(10) -0.0014(8) -0.0032(8) -0.0101(8)
Ti11 0.0304(10) 0.0208(10) 0.0350(11) -0.0028(8) -0.0079(8) -0.0105(8)
Ti12 0.0327(10) 0.0229(10) 0.0335(11) -0.0049(8) -0.0051(8) -0.0125(8)
Ti13 0.0310(10) 0.0202(10) 0.0334(11) 0.0000(8) -0.0065(8) -0.0104(8)
Ti14 0.0458(12) 0.0286(10) 0.0389(11) -0.0019(9) -0.0144(9) -0.0186(9)
Ti15 0.0324(11) 0.0379(11) 0.0503(12) 0.0003(9) -0.0055(9) -0.0177(9)
Ti16 0.0318(10) 0.0197(10) 0.0336(10) -0.0007(8) -0.0044(8) -0.0113(8)
Ti17 0.0273(10) 0.0183(9) 0.0275(10) -0.0006(8) -0.0048(8) -0.0082(8)
Ti18 0.0311(10) 0.0231(10) 0.0295(10) -0.0054(8) -0.0034(8) -0.0115(8)
Ti19 0.0310(10) 0.0202(10) 0.0315(10) -0.0049(8) -0.0029(8) -0.0069(8)
Ti20 0.0311(10) 0.0211(10) 0.0246(10) -0.0033(8) -0.0032(8) -0.0103(8)
Ti21 0.0334(10) 0.0202(10) 0.0267(10) -0.0025(8) -0.0028(8) -0.0082(8)
Ti22 0.0371(11) 0.0288(10) 0.0293(10) -0.0014(8) -0.0054(8) -0.0053(9)
Ti23 0.0390(11) 0.0294(10) 0.0332(11) -0.0112(8) -0.0041(8) -0.0100(9)
Ti24 0.0319(10) 0.0209(10) 0.0316(10) -0.0053(8) -0.0009(8) -0.0082(8)
Ti25 0.0333(10) 0.0223(10) 0.0264(10) -0.0038(8) 0.0000(8) -0.0100(8)
Ti26 0.0438(11) 0.0384(11) 0.0317(11) -0.0117(9) -0.0048(9) -0.0164(9)
Ti27 0.0485(12) 0.0329(11) 0.0363(11) -0.0046(9) 0.0011(9) -0.0231(9)
Ti28 0.0315(10) 0.0251(10) 0.0269(10) -0.0042(8) -0.0041(8) -0.0090(8)
Ti29 0.0266(10) 0.0273(10) 0.0285(10) -0.0059(8) -0.0017(8) -0.0074(8)
Ti30 0.0301(10) 0.0279(10) 0.0354(11) -0.0111(8) -0.0040(8) -0.0055(8)
Ti31 0.0350(11) 0.0393(11) 0.0349(11) -0.0062(9) 0.0085(9) -0.0085(9)
Ti32 0.0275(10) 0.0301(10) 0.0243(10) -0.0014(8) -0.0014(8) -0.0094(8)
O1 0.030(3) 0.025(3) 0.028(3) -0.004(2) 0.001(2) -0.010(3)
O2 0.032(3) 0.024(3) 0.028(3) -0.005(2) 0.003(2) -0.002(3)
O3 0.028(3) 0.028(3) 0.028(3) -0.008(2) 0.002(2) -0.002(3)
O4 0.031(3) 0.034(3) 0.030(3) -0.009(3) 0.001(2) -0.002(3)
O5 0.032(3) 0.025(3) 0.028(3) -0.006(2) -0.002(2) -0.006(2)
O6 0.039(4) 0.034(3) 0.030(3) -0.004(3) -0.002(3) -0.014(3)
O7 0.030(3) 0.028(3) 0.025(3) -0.006(2) -0.001(3) -0.006(3)
O8 0.039(3) 0.054(4) 0.056(4) -0.014(3) 0.001(3) -0.021(3)
O9 0.035(3) 0.035(3) 0.034(4) -0.008(3) -0.003(3) -0.004(3)
O08Q 0.113(8) 0.118(8) 0.151(10) -0.055(7) 0.079(7) -0.043(6)
O10 0.042(4) 0.041(4) 0.030(3) -0.009(3) -0.007(3) -0.006(3)
O11 0.034(3) 0.023(3) 0.032(3) -0.007(3) -0.002(3) -0.004(3)
O12 0.043(4) 0.036(4) 0.035(3) -0.014(3) 0.000(3) -0.015(3)
O13 0.032(3) 0.025(3) 0.029(3) -0.006(3) -0.004(3) -0.008(3)
O14 0.034(3) 0.024(3) 0.028(3) -0.005(2) -0.005(3) -0.007(3)
O15 0.035(3) 0.029(3) 0.030(3) -0.009(3) 0.006(3) -0.016(3)
O16 0.036(3) 0.029(3) 0.032(3) -0.010(3) 0.007(3) -0.015(3)
O17 0.064(4) 0.048(4) 0.051(4) -0.024(3) 0.010(3) -0.036(3)
O18 0.038(4) 0.034(4) 0.032(3) -0.011(3) -0.008(3) -0.006(3)
O19 0.031(3) 0.027(3) 0.044(4) -0.008(3) -0.004(3) -0.009(3)
O20 0.034(3) 0.032(3) 0.037(3) -0.016(3) 0.000(3) -0.013(3)
O21 0.038(3) 0.031(3) 0.034(3) -0.004(3) -0.005(3) -0.012(3)
O22 0.038(3) 0.032(3) 0.038(3) -0.013(3) -0.003(3) -0.012(3)
O23 0.032(3) 0.026(3) 0.034(3) -0.009(3) -0.004(2) -0.013(3)
O24 0.063(4) 0.045(4) 0.074(4) -0.030(3) 0.001(4) -0.017(3)
O25 0.039(4) 0.027(3) 0.057(4) -0.007(3) -0.003(3) -0.012(3)
O26 0.037(3) 0.024(3) 0.033(3) -0.004(2) -0.005(3) -0.012(3)
O27 0.051(4) 0.041(4) 0.066(5) -0.015(3) -0.010(3) -0.024(3)
O28 0.059(4) 0.062(4) 0.056(4) -0.027(3) -0.009(3) -0.025(4)
O29 0.039(3) 0.046(4) 0.042(4) -0.014(3) -0.011(3) -0.010(3)
O30 0.030(3) 0.028(3) 0.040(3) -0.009(3) -0.005(3) -0.008(3)
O31 0.047(4) 0.040(4) 0.068(4) -0.017(3) -0.009(3) -0.021(3)
O32 0.029(3) 0.024(3) 0.033(3) -0.010(3) -0.002(3) -0.009(3)
O33 0.030(3) 0.018(3) 0.037(3) -0.002(3) -0.004(2) -0.010(3)
O34 0.034(3) 0.024(3) 0.033(3) -0.004(2) -0.003(2) -0.014(3)
O35 0.035(3) 0.024(3) 0.029(3) -0.002(2) -0.002(3) -0.015(3)
O36 0.031(3) 0.020(3) 0.029(3) -0.005(2) -0.005(2) -0.008(3)
O37 0.039(3) 0.016(3) 0.037(3) -0.005(2) -0.001(3) -0.011(3)
O38 0.031(3) 0.032(3) 0.034(3) -0.008(3) -0.004(3) -0.008(3)
O39 0.033(3) 0.021(3) 0.034(3) -0.006(3) -0.006(2) -0.011(2)
O40 0.041(4) 0.032(3) 0.035(4) -0.002(3) 0.000(3) -0.017(3)
O41 0.048(4) 0.031(3) 0.036(4) -0.011(3) 0.005(3) -0.017(3)
O42 0.043(4) 0.041(4) 0.037(3) 0.001(3) -0.010(3) -0.012(3)
O43 0.033(3) 0.029(3) 0.036(3) -0.002(3) -0.002(2) -0.016(3)
O44 0.035(3) 0.024(3) 0.031(3) -0.003(3) -0.002(3) -0.013(3)
O45 0.030(3) 0.024(3) 0.032(3) -0.005(3) -0.004(2) -0.009(2)
O46 0.034(3) 0.023(3) 0.046(4) -0.002(3) -0.009(3) -0.013(3)
O47 0.032(3) 0.018(3) 0.043(4) -0.007(3) -0.009(3) -0.008(3)
O48 0.040(4) 0.025(3) 0.046(4) -0.004(3) -0.011(3) -0.015(3)
O49 0.042(4) 0.033(4) 0.035(3) -0.010(3) -0.001(3) -0.020(3)
O50 0.035(3) 0.037(4) 0.041(4) -0.009(3) -0.005(3) -0.018(3)
O51 0.037(3) 0.024(3) 0.039(4) 0.000(3) -0.008(3) -0.014(3)
O52 0.025(3) 0.021(3) 0.032(3) -0.001(2) -0.003(3) -0.009(2)
O53 0.037(3) 0.034(3) 0.035(3) -0.005(3) -0.002(3) -0.018(3)
O54 0.031(3) 0.025(3) 0.040(3) -0.002(3) -0.008(2) -0.013(3)
O55 0.038(3) 0.025(3) 0.035(3) -0.004(3) -0.007(2) -0.013(3)
O56 0.071(4) 0.038(4) 0.056(4) -0.006(3) -0.019(3) -0.028(3)
O57 0.064(4) 0.038(4) 0.035(3) -0.007(3) -0.009(3) -0.027(3)
O58 0.052(4) 0.043(4) 0.050(4) 0.000(3) -0.021(3) -0.017(3)
O59 0.048(4) 0.027(3) 0.032(3) 0.000(3) -0.007(3) -0.018(3)
O60 0.049(4) 0.056(4) 0.068(4) -0.005(3) -0.001(3) -0.037(3)
O61 0.045(4) 0.045(4) 0.060(4) -0.007(3) 0.006(3) -0.020(3)
O62 0.031(3) 0.026(3) 0.050(4) -0.005(3) 0.003(3) -0.010(3)
O63 0.038(4) 0.058(4) 0.063(4) -0.001(3) -0.014(3) -0.020(3)
O64 0.044(4) 0.026(3) 0.028(3) -0.001(3) -0.001(3) -0.015(3)
O65 0.030(3) 0.020(3) 0.026(3) -0.001(2) -0.003(3) -0.010(2)
O66 0.027(3) 0.023(3) 0.037(3) 0.002(3) -0.009(3) -0.010(2)
O67 0.027(3) 0.026(3) 0.031(3) -0.002(3) -0.001(3) -0.010(2)
O68 0.028(3) 0.020(3) 0.027(3) -0.002(2) -0.002(2) -0.008(2)
O69 0.027(3) 0.020(3) 0.030(3) -0.002(3) -0.003(3) -0.008(2)
O70 0.038(4) 0.019(3) 0.028(3) -0.002(2) -0.002(3) -0.010(3)
O71 0.031(3) 0.019(3) 0.030(3) -0.003(2) -0.004(2) -0.010(3)
O72 0.038(4) 0.024(3) 0.047(4) -0.011(3) -0.001(3) -0.013(3)
O73 0.031(3) 0.040(4) 0.031(3) -0.007(3) -0.004(3) -0.017(3)
O74 0.043(4) 0.045(4) 0.031(3) -0.007(3) -0.007(3) -0.020(3)
O75 0.029(3) 0.025(3) 0.030(3) -0.002(3) 0.000(2) -0.014(3)
O76 0.034(4) 0.042(4) 0.039(3) -0.015(3) -0.001(3) -0.011(3)
O77 0.034(3) 0.029(3) 0.033(3) -0.005(3) -0.005(3) -0.006(3)
O78 0.036(4) 0.025(3) 0.045(4) -0.008(3) -0.006(3) -0.008(3)
O79 0.032(3) 0.022(3) 0.031(3) -0.001(2) -0.006(2) -0.009(3)
O80 0.034(3) 0.032(4) 0.031(3) -0.004(3) -0.005(3) -0.015(3)
O81 0.036(3) 0.015(3) 0.030(3) -0.002(2) 0.000(2) -0.009(3)
O081 0.129(8) 0.062(6) 0.111(7) -0.018(5) -0.004(7) -0.030(6)
O82 0.031(3) 0.018(3) 0.028(3) -0.002(2) -0.005(2) -0.008(3)
O83 0.041(3) 0.021(3) 0.029(3) -0.006(2) -0.004(3) -0.010(3)
O84 0.032(3) 0.031(3) 0.029(3) -0.005(2) -0.003(3) -0.010(3)
O85 0.036(3) 0.022(3) 0.032(3) -0.004(2) 0.000(3) -0.008(3)
O86 0.031(3) 0.024(3) 0.026(3) -0.005(2) -0.001(2) -0.008(3)
O87 0.036(3) 0.032(3) 0.030(3) -0.003(3) -0.006(3) -0.014(3)
O88 0.042(4) 0.048(4) 0.047(4) -0.005(3) -0.015(3) -0.007(3)
O89 0.038(4) 0.030(3) 0.039(4) 0.004(3) -0.003(3) -0.005(3)
O90 0.051(4) 0.043(4) 0.032(3) -0.009(3) -0.002(3) -0.011(3)
O91 0.039(3) 0.021(3) 0.033(3) 0.000(3) 0.001(3) -0.009(3)
O92 0.050(4) 0.047(4) 0.030(3) -0.010(3) -0.007(3) -0.008(3)
O93 0.040(3) 0.029(3) 0.045(4) -0.016(3) -0.001(3) -0.012(3)
O94 0.045(4) 0.057(4) 0.059(4) -0.026(3) -0.008(3) -0.022(3)
O95 0.031(3) 0.026(3) 0.032(3) -0.011(3) -0.001(3) -0.006(3)
O96 0.036(4) 0.028(3) 0.046(4) -0.016(3) 0.008(3) -0.012(3)
O97 0.036(3) 0.025(3) 0.023(3) -0.006(3) 0.001(2) -0.011(3)
O98 0.034(3) 0.023(3) 0.022(3) -0.001(3) -0.001(2) -0.009(3)
O99 0.038(3) 0.026(3) 0.034(3) -0.002(3) -0.002(3) -0.010(3)
O100 0.037(3) 0.028(3) 0.034(3) -0.012(2) 0.002(3) -0.014(3)
O101 0.042(3) 0.033(3) 0.027(3) -0.004(3) -0.004(3) -0.015(3)
O102 0.036(3) 0.027(3) 0.040(4) -0.011(3) 0.003(3) -0.014(3)
O103 0.032(3) 0.024(3) 0.028(3) -0.007(3) -0.003(2) -0.009(2)
O104 0.052(4) 0.052(4) 0.037(4) -0.012(3) -0.013(3) -0.011(3)
O105 0.041(3) 0.051(4) 0.048(4) -0.015(3) -0.005(3) -0.020(3)
O106 0.056(4) 0.059(4) 0.053(4) -0.023(3) -0.004(3) -0.023(3)
O107 0.034(3) 0.029(3) 0.033(3) -0.003(3) -0.008(3) -0.009(3)
O108 0.085(5) 0.043(4) 0.055(4) -0.011(3) 0.012(4) -0.040(3)
O109 0.062(4) 0.070(5) 0.061(4) -0.003(4) -0.007(3) -0.048(4)
O110 0.036(3) 0.030(3) 0.032(3) -0.003(3) 0.001(3) -0.013(3)
O111 0.051(4) 0.031(3) 0.041(3) -0.005(3) 0.007(3) -0.020(3)
O112 0.025(3) 0.033(3) 0.037(4) -0.005(3) -0.001(3) -0.013(3)
O113 0.030(3) 0.028(3) 0.029(3) -0.007(2) -0.001(3) -0.011(2)
O114 0.040(4) 0.028(3) 0.031(3) -0.009(3) -0.007(3) -0.005(3)
O115 0.027(3) 0.029(3) 0.034(3) -0.014(3) 0.003(3) -0.008(3)
O116 0.027(3) 0.027(3) 0.029(3) -0.007(3) 0.000(2) -0.005(2)
O117 0.034(3) 0.037(3) 0.036(3) -0.004(3) 0.006(3) -0.014(3)
O118 0.035(3) 0.029(3) 0.035(3) -0.011(3) -0.006(3) -0.001(3)
O119 0.028(3) 0.028(3) 0.028(3) -0.003(2) 0.000(2) -0.013(2)
O120 0.041(4) 0.038(3) 0.048(4) -0.020(3) -0.001(3) -0.006(3)
O121 0.040(4) 0.037(4) 0.046(4) -0.013(3) -0.002(3) -0.016(3)
O122 0.049(4) 0.045(4) 0.045(4) -0.013(3) -0.012(3) -0.012(3)
O123 0.035(3) 0.023(3) 0.035(3) 0.000(3) -0.006(3) -0.008(3)
O124 0.039(3) 0.063(4) 0.040(4) 0.001(3) 0.011(3) -0.005(3)
O125 0.045(4) 0.043(3) 0.052(4) -0.018(3) 0.008(3) -0.002(3)
O126 0.068(4) 0.056(4) 0.041(3) -0.012(3) 0.011(3) -0.016(4)
O127 0.026(3) 0.041(4) 0.033(3) -0.003(3) 0.002(3) -0.008(3)
O128 0.039(4) 0.049(4) 0.029(3) 0.006(3) -0.008(3) -0.025(3)
O129 0.091(7) 0.140(9) 0.177(10) -0.041(8) -0.048(7) -0.020(6)
O130 0.090(6) 0.134(9) 0.074(6) -0.028(5) 0.015(5) -0.062(6)
O132 0.163(10) 0.170(12) 0.169(11) -0.009(10) -0.020(9) -0.043(9)
O133 0.059(5) 0.100(7) 0.079(6) -0.025(5) -0.010(4) -0.006(5)
O134 0.090(7) 0.090(6) 0.113(7) 0.013(5) -0.024(5) -0.051(6)
O135 0.290(16) 0.176(9) 0.273(16) -0.072(10) 0.082(13) -0.124(11)
O136 0.220(14) 0.274(15) 0.271(15) -0.108(12) 0.040(11) -0.120(12)
N04M 0.051(6) 0.056(6) 0.039(5) 0.002(4) -0.004(4) -0.005(5)
N32 0.073(6) 0.203(12) 0.092(8) -0.056(9) -0.006(6) -0.075(8)
N33 0.098(7) 0.073(7) 0.129(9) -0.007(7) -0.076(7) -0.015(6)
N34 0.048(5) 0.058(6) 0.051(5) -0.026(5) -0.013(4) -0.019(5)
N35 0.147(10) 0.125(9) 0.063(6) -0.039(6) -0.023(7) -0.043(8)
N36 0.151(11) 0.141(11) 0.158(11) -0.048(9) -0.092(9) -0.030(9)
N37 0.109(8) 0.332(18) 0.164(13) -0.072(12) 0.038(9) -0.050(9)
N38 0.191(13) 0.241(14) 0.159(12) 0.020(10) -0.057(9) -0.176(11)
N39 0.071(6) 0.040(5) 0.115(8) -0.003(5) -0.008(6) -0.038(5)
N40 0.176(12) 0.110(9) 0.193(13) -0.087(9) 0.126(10) -0.063(9)
N41 0.107(8) 0.100(8) 0.052(5) -0.036(6) -0.028(6) 0.011(7)
N42 0.095(8) 0.053(6) 0.108(8) -0.027(6) -0.013(6) -0.043(6)
N43 0.107(9) 0.095(8) 0.102(9) -0.071(7) 0.024(6) -0.032(7)
N44 0.196(12) 0.090(8) 0.097(9) -0.066(7) 0.031(8) -0.035(8)
N45 0.078(7) 0.044(5) 0.061(6) -0.010(5) 0.006(6) 0.012(5)
N46 0.110(8) 0.094(7) 0.098(8) -0.028(6) -0.004(6) -0.077(7)
C1 0.043(5) 0.029(5) 0.042(5) -0.008(4) -0.004(4) -0.009(4)
C2 0.034(5) 0.034(5) 0.034(5) 0.003(4) -0.010(4) -0.016(4)
C3 0.039(5) 0.038(5) 0.046(6) -0.003(4) -0.011(4) -0.016(4)
C4 0.051(6) 0.048(6) 0.036(5) -0.017(5) -0.007(4) 0.008(4)
C5 0.035(5) 0.035(5) 0.034(4) -0.007(4) -0.004(4) -0.013(4)
C04K 0.029(4) 0.022(5) 0.033(5) -0.006(4) -0.006(4) -0.008(4)
C04L 0.032(5) 0.024(5) 0.033(5) -0.005(4) -0.006(4) -0.010(4)
C04P 0.040(5) 0.022(4) 0.027(5) 0.002(4) -0.007(4) -0.012(4)
C04S 0.037(5) 0.025(5) 0.039(5) -0.009(4) 0.002(4) -0.011(4)
C04U 0.029(5) 0.022(5) 0.032(4) -0.005(4) -0.001(4) -0.008(4)
C04X 0.031(5) 0.039(5) 0.033(5) -0.006(4) 0.000(4) -0.016(4)
C6 0.033(5) 0.032(5) 0.031(5) -0.010(4) -0.005(4) -0.009(4)
C05B 0.036(5) 0.038(5) 0.034(5) -0.016(4) -0.001(4) -0.008(4)
C05C 0.040(5) 0.039(5) 0.030(5) -0.012(4) 0.001(4) -0.003(4)
C05D 0.041(5) 0.036(5) 0.041(5) -0.011(4) -0.008(4) -0.017(4)
C05E 0.029(5) 0.037(5) 0.044(5) -0.008(4) -0.008(4) -0.012(4)
C05F 0.040(5) 0.033(5) 0.039(5) -0.014(4) -0.007(4) -0.011(4)
C05G 0.050(5) 0.059(6) 0.033(5) 0.004(4) -0.006(4) -0.026(5)
C05H 0.051(5) 0.039(5) 0.050(5) -0.005(4) -0.003(5) -0.023(5)
C05I 0.037(5) 0.037(5) 0.042(5) -0.016(4) -0.009(4) -0.016(4)
C05J 0.049(6) 0.022(4) 0.031(5) -0.006(4) -0.001(4) -0.007(4)
C05K 0.035(5) 0.026(4) 0.037(5) -0.008(4) -0.004(4) -0.014(4)
C05M 0.037(5) 0.035(5) 0.035(4) -0.012(4) -0.008(4) -0.016(4)
C05N 0.039(5) 0.026(5) 0.056(6) -0.011(4) -0.015(4) -0.007(4)
C05O 0.049(6) 0.041(5) 0.036(5) -0.010(4) -0.002(4) -0.006(4)
C05P 0.045(5) 0.033(5) 0.046(6) -0.016(5) -0.003(4) -0.001(4)
C05Q 0.034(5) 0.036(5) 0.029(4) -0.003(4) -0.001(4) -0.010(4)
C05R 0.044(5) 0.023(5) 0.035(5) -0.011(4) 0.010(4) -0.011(4)
C05S 0.040(5) 0.039(5) 0.040(5) -0.002(4) -0.010(4) -0.007(4)
C05T 0.034(5) 0.045(5) 0.035(4) -0.010(4) -0.002(4) -0.016(4)
C05U 0.040(5) 0.042(5) 0.036(5) -0.012(5) -0.001(5) -0.001(4)
C05V 0.031(5) 0.038(5) 0.039(5) -0.012(4) -0.007(4) -0.010(4)
C05W 0.047(5) 0.048(6) 0.029(5) 0.003(4) -0.003(4) -0.019(5)
C05X 0.032(5) 0.029(5) 0.036(5) -0.009(4) -0.009(4) -0.012(4)
C05Y 0.033(5) 0.029(5) 0.036(5) -0.010(4) -0.003(4) -0.010(4)
C05Z 0.037(5) 0.046(5) 0.034(4) -0.008(4) -0.002(4) -0.017(4)
C7 0.044(5) 0.041(5) 0.034(5) -0.015(4) 0.008(4) -0.023(4)
C06A 0.051(5) 0.035(5) 0.043(5) 0.000(4) -0.001(4) -0.020(4)
C06B 0.052(6) 0.025(5) 0.035(5) -0.002(4) 0.006(4) -0.010(4)
C06C 0.045(5) 0.037(5) 0.055(5) -0.008(5) -0.015(4) -0.020(4)
C06D 0.042(5) 0.051(6) 0.076(7) -0.016(5) 0.003(5) -0.023(5)
C06E 0.037(5) 0.033(5) 0.044(6) -0.019(4) 0.002(4) -0.012(4)
C06F 0.050(6) 0.027(5) 0.036(5) -0.008(4) 0.003(4) -0.019(4)
C06G 0.037(5) 0.044(5) 0.035(5) -0.021(4) 0.012(4) -0.015(4)
C06H 0.058(5) 0.063(6) 0.054(6) -0.020(5) -0.004(4) -0.033(5)
C06I 0.042(5) 0.036(5) 0.055(6) -0.018(4) 0.011(4) -0.018(4)
C06J 0.042(5) 0.042(5) 0.042(6) -0.010(5) 0.006(5) -0.003(4)
C06K 0.050(6) 0.037(5) 0.045(5) -0.008(4) -0.021(4) -0.007(4)
C06L 0.052(6) 0.026(5) 0.034(5) -0.004(4) 0.001(4) -0.004(4)
C06M 0.044(6) 0.040(5) 0.039(5) -0.008(4) 0.003(4) 0.009(4)
C06N 0.042(5) 0.040(5) 0.040(5) -0.015(4) 0.005(4) -0.021(4)
C06P 0.043(5) 0.043(5) 0.047(6) 0.004(4) -0.011(4) -0.018(4)
C06Q 0.036(5) 0.049(6) 0.039(5) -0.007(4) 0.001(4) -0.013(4)
C06R 0.039(5) 0.058(6) 0.037(5) -0.006(5) -0.002(4) -0.014(5)
C06S 0.039(5) 0.034(5) 0.026(5) -0.009(4) -0.003(4) -0.005(4)
C06T 0.042(5) 0.038(5) 0.045(6) -0.018(4) 0.002(4) -0.018(4)
C06U 0.041(5) 0.041(5) 0.033(5) 0.000(4) -0.008(4) -0.013(4)
C06V 0.042(5) 0.034(5) 0.060(6) -0.017(5) -0.003(5) -0.010(4)
C06W 0.043(5) 0.042(5) 0.045(6) -0.004(4) 0.000(4) -0.025(4)
C06X 0.038(5) 0.048(5) 0.041(5) -0.001(4) -0.001(4) -0.021(4)
C06Y 0.050(6) 0.038(5) 0.033(5) -0.006(4) 0.011(4) -0.020(4)
C06Z 0.045(5) 0.052(5) 0.057(6) -0.026(5) -0.006(5) -0.003(4)
C8 0.047(5) 0.028(5) 0.038(5) -0.008(4) 0.006(4) -0.020(4)
C07A 0.062(6) 0.061(6) 0.035(5) -0.021(4) -0.005(5) -0.002(5)
C07B 0.050(5) 0.032(5) 0.047(5) 0.003(4) -0.007(5) -0.017(4)
C07C 0.040(5) 0.040(5) 0.051(6) -0.001(4) -0.010(4) -0.015(4)
C07D 0.052(6) 0.036(5) 0.048(6) -0.012(4) 0.003(4) -0.014(5)
C07E 0.071(6) 0.043(5) 0.037(5) -0.005(4) -0.003(4) -0.032(5)
C07F 0.053(5) 0.050(5) 0.057(6) -0.019(5) 0.006(5) -0.008(4)
C07G 0.060(6) 0.073(6) 0.045(6) -0.001(5) -0.009(4) -0.042(5)
C07H 0.042(5) 0.045(6) 0.047(5) -0.020(4) -0.010(4) -0.003(4)
C07I 0.044(5) 0.044(5) 0.052(6) -0.019(4) 0.004(4) -0.020(4)
C07J 0.046(6) 0.061(5) 0.060(6) -0.028(5) -0.007(5) 0.002(4)
C07K 0.048(5) 0.033(5) 0.059(6) 0.004(4) -0.001(5) -0.014(4)
C07L 0.050(6) 0.035(5) 0.070(6) -0.007(5) -0.005(5) -0.023(4)
C07M 0.041(5) 0.040(5) 0.082(7) -0.006(5) -0.009(5) -0.022(4)
C07N 0.057(6) 0.054(5) 0.039(5) -0.010(4) -0.004(5) -0.020(5)
C07O 0.051(6) 0.071(6) 0.055(6) -0.016(5) -0.010(5) -0.028(5)
C07P 0.048(5) 0.044(5) 0.041(6) -0.010(5) 0.001(5) 0.005(4)
C07R 0.056(6) 0.045(5) 0.046(6) -0.012(4) 0.000(4) -0.027(5)
C07S 0.048(5) 0.061(6) 0.047(5) -0.019(5) -0.005(4) -0.002(5)
C07U 0.055(6) 0.045(6) 0.035(5) -0.017(4) -0.002(4) -0.007(5)
C07V 0.049(6) 0.043(5) 0.031(5) -0.011(4) -0.003(4) -0.014(4)
C07W 0.040(5) 0.055(6) 0.046(5) -0.019(5) -0.002(4) -0.022(5)
C07X 0.051(6) 0.064(5) 0.052(6) -0.022(5) 0.000(5) -0.031(5)
C07Y 0.061(6) 0.069(6) 0.085(7) -0.027(5) 0.027(5) -0.040(5)
C07Z 0.061(5) 0.041(6) 0.067(5) -0.007(5) -0.016(5) -0.020(4)
C9 0.039(5) 0.035(5) 0.047(5) -0.014(4) 0.002(4) -0.020(4)
C08A 0.052(6) 0.047(5) 0.070(6) -0.017(5) 0.012(5) -0.019(5)
C08B 0.054(5) 0.080(7) 0.048(5) -0.026(5) -0.006(4) -0.031(5)
C08C 0.051(6) 0.073(6) 0.072(7) -0.002(5) -0.011(5) -0.038(5)
C08E 0.074(7) 0.058(6) 0.037(5) -0.002(5) 0.000(5) -0.020(5)
C08F 0.071(7) 0.061(6) 0.046(5) -0.018(5) -0.007(5) -0.015(5)
C08G 0.061(6) 0.036(5) 0.061(6) -0.020(5) -0.001(5) -0.025(4)
C08H 0.049(5) 0.081(7) 0.060(5) -0.026(5) 0.000(5) -0.032(5)
C08I 0.054(6) 0.053(6) 0.036(5) -0.012(4) -0.005(4) 0.008(4)
C08J 0.048(5) 0.036(5) 0.059(6) -0.020(5) 0.001(5) -0.016(4)
C08K 0.050(6) 0.065(6) 0.066(6) -0.002(5) -0.013(5) -0.024(4)
C08N 0.083(7) 0.064(6) 0.075(7) -0.027(5) -0.038(5) -0.006(5)
C08O 0.068(6) 0.088(7) 0.049(6) -0.017(5) -0.014(5) -0.006(6)
C08R 0.066(6) 0.062(5) 0.059(6) -0.027(5) 0.008(5) -0.042(5)
C08S 0.061(5) 0.041(5) 0.071(6) -0.029(5) -0.001(5) -0.020(5)
C08U 0.065(6) 0.105(8) 0.058(6) -0.034(6) -0.010(5) -0.036(6)
C08V 0.070(7) 0.046(6) 0.065(6) -0.025(5) 0.010(5) -0.022(5)
C08W 0.067(6) 0.067(6) 0.043(5) -0.008(5) -0.017(5) -0.022(5)
C08X 0.054(5) 0.047(5) 0.069(6) -0.019(5) -0.005(5) -0.024(4)
C08Y 0.079(7) 0.058(6) 0.044(6) -0.022(5) 0.008(5) -0.014(5)
C08Z 0.068(6) 0.067(7) 0.066(7) -0.036(5) 0.008(5) -0.019(5)
C10 0.045(5) 0.026(5) 0.045(5) -0.008(4) 0.002(4) -0.021(4)
C09A 0.115(8) 0.100(7) 0.113(8) -0.011(6) 0.012(6) -0.068(6)
C09B 0.065(6) 0.075(7) 0.098(7) -0.053(6) 0.020(5) -0.032(5)
C09C 0.069(6) 0.070(7) 0.087(6) -0.015(6) -0.037(5) -0.023(5)
C09D 0.084(7) 0.088(7) 0.114(8) 0.004(6) -0.018(6) -0.055(6)
C09F 0.100(7) 0.050(6) 0.078(7) -0.030(5) -0.005(5) -0.026(5)
C09G 0.053(6) 0.128(8) 0.057(6) -0.031(6) -0.005(5) -0.011(6)
C09H 0.080(7) 0.077(6) 0.049(5) -0.021(5) -0.009(5) -0.024(5)
C09K 0.062(6) 0.093(7) 0.089(7) -0.054(6) -0.005(5) -0.024(6)
C09L 0.075(6) 0.124(9) 0.064(7) -0.020(6) -0.019(5) -0.023(6)
C09M 0.081(7) 0.107(8) 0.102(8) -0.017(7) -0.025(6) -0.042(6)
C09N 0.088(6) 0.130(9) 0.108(8) -0.045(7) -0.020(6) -0.045(6)
C09O 0.081(7) 0.080(7) 0.098(8) 0.004(6) -0.031(6) -0.020(5)
C09P 0.108(7) 0.094(8) 0.085(7) -0.030(6) -0.044(6) -0.007(6)
C09Q 0.210(15) 0.088(9) 0.056(8) -0.051(7) 0.006(9) -0.001(10)
C09S 0.090(7) 0.076(6) 0.054(6) -0.028(5) -0.009(5) -0.015(5)
C09T 0.081(7) 0.094(7) 0.118(8) -0.024(6) 0.019(6) -0.048(5)
C09U 0.109(8) 0.062(6) 0.116(8) -0.038(6) 0.058(6) -0.045(6)
C09W 0.095(7) 0.078(7) 0.080(6) -0.027(6) -0.039(6) 0.001(5)
C09X 0.112(9) 0.077(6) 0.114(9) -0.015(6) -0.011(7) -0.024(6)
C09Y 0.094(7) 0.073(6) 0.087(7) -0.033(6) -0.037(6) -0.017(6)
C09Z 0.076(6) 0.087(7) 0.110(8) -0.059(6) 0.024(6) -0.034(6)
C11 0.037(5) 0.025(4) 0.043(5) -0.011(4) -0.003(4) -0.014(4)
C12 0.029(5) 0.029(5) 0.049(6) -0.006(4) -0.005(4) -0.007(4)
C13 0.029(5) 0.026(5) 0.048(6) -0.015(4) 0.004(4) -0.008(4)
C14 0.039(5) 0.042(5) 0.033(5) -0.010(4) -0.001(4) -0.022(4)
C15 0.043(5) 0.026(5) 0.031(4) -0.001(4) -0.009(4) -0.005(4)
C16 0.045(5) 0.028(5) 0.044(5) -0.001(4) -0.008(4) -0.015(4)
C17 0.041(5) 0.024(5) 0.041(5) -0.011(4) -0.006(4) -0.010(4)
C18 0.035(5) 0.030(5) 0.030(4) -0.006(4) -0.002(4) -0.010(4)
C22 0.184(11) 0.161(10) 0.179(10) -0.081(8) 0.010(8) -0.050(7)
C25 0.190(15) 0.129(13) 0.199(14) -0.119(11) -0.064(12) 0.019(11)
C28 0.141(8) 0.217(11) 0.221(12) -0.043(9) -0.035(8) -0.092(7)
C050 0.034(5) 0.029(5) 0.030(5) -0.007(4) -0.008(4) -0.007(4)
C052 0.032(4) 0.021(5) 0.033(5) -0.004(4) -0.006(4) -0.011(4)
C060 0.050(6) 0.045(5) 0.071(6) -0.027(5) 0.025(5) -0.022(5)
C061 0.050(6) 0.031(5) 0.068(6) -0.002(4) -0.023(5) -0.015(4)
C062 0.047(5) 0.037(5) 0.030(5) -0.013(4) -0.011(4) -0.008(4)
C063 0.033(5) 0.047(6) 0.033(5) -0.009(4) 0.001(4) -0.020(4)
C064 0.040(5) 0.034(5) 0.042(5) -0.004(4) 0.000(4) -0.015(4)
C065 0.042(5) 0.036(5) 0.064(6) -0.018(5) 0.016(5) -0.019(4)
C066 0.059(6) 0.032(5) 0.039(5) 0.004(4) -0.013(4) -0.025(4)
C067 0.040(5) 0.035(5) 0.024(5) -0.001(4) 0.001(4) -0.010(4)
C068 0.047(6) 0.040(5) 0.032(5) -0.010(4) -0.008(4) -0.009(5)
C069 0.036(5) 0.027(5) 0.061(6) -0.008(4) -0.007(5) -0.012(4)
C070 0.046(5) 0.030(5) 0.059(6) -0.002(5) -0.009(5) -0.016(4)
C071 0.036(5) 0.032(5) 0.060(6) -0.004(4) -0.015(4) -0.011(4)
C072 0.064(6) 0.052(6) 0.046(5) -0.025(4) -0.010(5) -0.011(5)
C073 0.043(5) 0.039(5) 0.052(6) -0.017(5) -0.008(5) -0.016(4)
C074 0.035(5) 0.031(5) 0.053(6) -0.006(4) -0.013(4) -0.014(4)
C075 0.042(5) 0.034(5) 0.047(5) -0.006(4) 0.012(4) -0.017(4)
C076 0.040(5) 0.034(5) 0.035(5) -0.006(4) -0.003(4) -0.006(4)
C077 0.039(5) 0.064(6) 0.043(5) -0.001(4) 0.002(4) -0.014(5)
C078 0.046(5) 0.038(5) 0.054(6) -0.019(4) 0.002(4) -0.016(4)
C079 0.035(5) 0.047(6) 0.048(5) -0.013(4) -0.009(4) -0.012(4)
C080 0.048(6) 0.037(5) 0.060(6) -0.002(5) 0.000(5) -0.012(4)
C082 0.045(5) 0.059(6) 0.047(5) -0.018(4) -0.004(4) -0.016(5)
C083 0.065(6) 0.047(5) 0.048(5) -0.006(5) -0.020(5) -0.007(5)
C084 0.040(5) 0.085(7) 0.065(6) 0.000(5) 0.003(5) -0.026(5)
C085 0.074(6) 0.067(6) 0.050(6) -0.017(5) 0.000(5) -0.033(5)
C086 0.064(6) 0.050(6) 0.060(6) -0.022(5) -0.027(5) -0.005(5)
C087 0.071(6) 0.048(6) 0.054(6) -0.021(5) -0.006(5) -0.021(5)
C088 0.073(6) 0.051(6) 0.060(6) -0.012(5) 0.001(5) -0.035(5)
C089 0.065(6) 0.047(5) 0.038(5) -0.007(4) -0.006(5) -0.019(5)
C090 0.101(7) 0.063(6) 0.054(6) -0.034(5) 0.005(5) -0.018(6)
C092 0.054(6) 0.099(7) 0.072(6) -0.034(6) -0.008(5) -0.035(6)
C093 0.054(6) 0.068(7) 0.080(6) -0.007(5) -0.012(5) -0.023(5)
C095 0.061(6) 0.063(6) 0.064(6) -0.023(5) 0.016(5) -0.024(5)
C097 0.055(6) 0.068(7) 0.076(7) -0.044(5) 0.001(5) -0.018(5)
C098 0.084(7) 0.105(8) 0.080(7) -0.013(6) -0.019(6) -0.059(6)
C137 0.180(15) 0.163(14) 0.110(11) -0.080(10) 0.017(10) -0.014(11)
C141 0.272(18) 0.192(16) 0.217(17) -0.039(13) -0.120(13) -0.119(14)
C143 0.223(17) 0.31(2) 0.131(12) -0.048(14) -0.081(12) -0.044(15)
O149 0.343(17) 0.313(17) 0.37(2) -0.108(16) -0.036(16) -0.002(12)
C0A0 0.114(7) 0.186(9) 0.139(9) -0.045(7) 0.037(7) -0.044(7)
C0AE 0.128(8) 0.204(9) 0.129(9) -0.026(7) 0.030(7) -0.060(7)
C09V 0.095(7) 0.179(9) 0.106(8) -0.005(6) 0.008(6) -0.063(6)
C08L 0.063(5) 0.106(7) 0.069(6) -0.028(5) -0.006(5) -0.050(5)
C096 0.070(6) 0.092(7) 0.105(7) -0.049(5) 0.008(5) -0.037(5)
C0A3 0.088(7) 0.141(8) 0.140(9) -0.047(6) -0.004(6) -0.045(6)
C0A4 0.108(8) 0.068(6) 0.112(8) -0.043(6) 0.056(6) -0.037(6)
C0A5 0.160(9) 0.079(6) 0.138(9) -0.051(7) -0.030(7) -0.034(6)
C0A6 0.159(9) 0.098(8) 0.137(9) -0.014(6) 0.007(7) -0.064(7)
C0A8 0.103(8) 0.094(7) 0.101(8) -0.030(6) -0.048(6) -0.028(6)
C0A9 0.098(8) 0.088(7) 0.097(8) -0.034(6) -0.048(6) -0.004(6)
C0AA 0.093(7) 0.116(8) 0.138(9) -0.025(7) 0.029(7) -0.045(6)
C0AC 0.127(8) 0.138(9) 0.103(7) 0.018(6) -0.036(6) -0.103(7)
C0AD 0.123(8) 0.152(9) 0.120(8) -0.002(7) -0.035(6) -0.099(7)
C0AF 0.139(9) 0.090(7) 0.136(9) -0.047(6) 0.080(7) -0.063(6)
C0AI 0.152(8) 0.174(10) 0.217(11) -0.056(8) -0.031(8) -0.108(7)
C0AK 0.103(7) 0.161(9) 0.158(9) -0.031(7) -0.009(7) -0.069(7)
C0AL 0.150(10) 0.148(9) 0.195(11) -0.029(7) 0.044(8) -0.086(8)
C0AN 0.110(8) 0.089(7) 0.114(8) -0.040(6) -0.047(6) -0.028(6)
C0AO 0.132(8) 0.164(9) 0.116(7) 0.012(7) -0.030(6) -0.108(7)
C0AR 0.292(19) 0.139(13) 0.187(16) -0.117(12) 0.014(14) -0.046(12)

loop_
_atom_type_symbol
_atom_type_description
_atom_type_scat_dispersion_real
_atom_type_scat_dispersion_imag
_atom_type_scat_source
C C 0.0033 0.0016 'International Tables Vol C Tables 4.2.6.8 and 6.1.1.4'
H H 0.0000 0.0000 'International Tables Vol C Tables 4.2.6.8 and 6.1.1.4'
N N 0.0061 0.0033 'International Tables Vol C Tables 4.2.6.8 and 6.1.1.4'
O O 0.0106 0.0060 'International Tables Vol C Tables 4.2.6.8 and 6.1.1.4'
Ti Ti 0.2776 0.4457 'International Tables Vol C Tables 4.2.6.8 and 6.1.1.4'

loop_
_geom_angle_atom_site_label_1
_geom_angle_atom_site_label_2
_geom_angle_atom_site_label_3
_geom_angle
O7 Ti1 O5 89.4(2)
O7 Ti1 O3 95.2(2)
O5 Ti1 O3 144.6(2)
O7 Ti1 O6 176.8(3)
O5 Ti1 O6 87.9(2)
O3 Ti1 O6 88.0(2)
O7 Ti1 O4 92.0(2)
O5 Ti1 O4 70.2(2)
O3 Ti1 O4 74.5(2)
O6 Ti1 O4 88.7(2)
O7 Ti1 O2 90.3(2)
O5 Ti1 O2 71.2(2)
O3 Ti1 O2 143.6(2)
O6 Ti1 O2 87.2(2)
O4 Ti1 O2 141.3(2)
O7 Ti1 O1 95.0(2)
O5 Ti1 O1 145.4(2)
O3 Ti1 O1 69.2(2)
O6 Ti1 O1 86.2(2)
O4 Ti1 O1 143.5(2)
O2 Ti1 O1 74.5(2)
O7 Ti1 Ti4 86.65(18)
O5 Ti1 Ti4 34.80(16)
O3 Ti1 Ti4 178.06(18)
O6 Ti1 Ti4 90.15(18)
O4 Ti1 Ti4 105.01(17)
O2 Ti1 Ti4 36.60(16)
O1 Ti1 Ti4 111.12(17)
O7 Ti1 Ti2 89.11(18)
O5 Ti1 Ti2 34.51(16)
O3 Ti1 Ti2 110.35(17)
O6 Ti1 Ti2 89.66(18)
O4 Ti1 Ti2 35.81(17)
O2 Ti1 Ti2 105.67(17)
O1 Ti1 Ti2 175.85(17)
Ti4 Ti1 Ti2 69.22(5)
O7 Ti1 Ti32 106.90(18)
O5 Ti1 Ti32 163.70(18)
O3 Ti1 Ti32 36.48(16)
O6 Ti1 Ti32 75.79(18)
O4 Ti1 Ti32 108.44(17)
O2 Ti1 Ti32 107.74(17)
O1 Ti1 Ti32 35.51(16)
Ti4 Ti1 Ti32 143.17(7)
Ti2 Ti1 Ti32 142.61(7)
O7 Ti1 Ti3 24.27(17)
O5 Ti1 Ti3 65.31(17)
O3 Ti1 Ti3 112.83(18)
O6 Ti1 Ti3 153.20(18)
O4 Ti1 Ti3 81.30(17)
O2 Ti1 Ti3 85.33(17)
O1 Ti1 Ti3 116.29(17)
Ti4 Ti1 Ti3 68.86(5)
Ti2 Ti1 Ti3 67.80(5)
Ti32 Ti1 Ti3 130.97(7)
O8 Ti2 O9 95.0(3)
O8 Ti2 O5 104.4(3)
O9 Ti2 O5 158.1(3)
O8 Ti2 O4 97.9(3)
O9 Ti2 O4 93.5(3)
O5 Ti2 O4 74.0(2)
O8 Ti2 O10 94.0(3)
O9 Ti2 O10 99.3(3)
O5 Ti2 O10 89.6(3)
O4 Ti2 O10 161.7(3)
O8 Ti2 O11 171.8(3)
O9 Ti2 O11 78.9(3)
O5 Ti2 O11 82.7(2)
O4 Ti2 O11 88.0(2)
O10 Ti2 O11 81.8(2)
O8 Ti2 Ti1 105.9(2)
O9 Ti2 Ti1 128.5(2)
O5 Ti2 Ti1 35.93(17)
O4 Ti2 Ti1 38.19(17)
O10 Ti2 Ti1 124.73(19)
O11 Ti2 Ti1 82.24(16)
O7 Ti3 O11 102.3(3)
O7 Ti3 O15 95.1(3)
O11 Ti3 O15 97.4(2)
O7 Ti3 O14 96.7(2)
O11 Ti3 O14 157.5(2)
O15 Ti3 O14 92.7(2)
O7 Ti3 O12 88.3(3)
O11 Ti3 O12 83.9(2)
O15 Ti3 O12 176.0(3)
O14 Ti3 O12 84.8(2)
O7 Ti3 O13 165.4(3)
O11 Ti3 O13 90.3(2)
O15 Ti3 O13 90.5(2)
O14 Ti3 O13 69.5(2)
O12 Ti3 O13 85.7(2)
O7 Ti3 Ti5 129.7(2)
O11 Ti3 Ti5 121.23(18)
O15 Ti3 Ti5 102.40(18)
O14 Ti3 Ti5 36.49(16)
O12 Ti3 Ti5 73.72(18)
O13 Ti3 Ti5 35.71(16)
O7 Ti3 Ti1 25.56(18)
O11 Ti3 Ti1 83.07(18)
O15 Ti3 Ti1 81.07(17)
O14 Ti3 Ti1 118.45(17)
O12 Ti3 Ti1 102.90(18)
O13 Ti3 Ti1 168.49(17)
Ti5 Ti3 Ti1 154.15(7)
O17 Ti4 O16 97.1(3)
O17 Ti4 O5 104.3(3)
O16 Ti4 O5 157.5(3)
O17 Ti4 O2 98.7(3)
O16 Ti4 O2 95.1(3)
O5 Ti4 O2 75.1(2)
O17 Ti4 O18 90.2(3)
O16 Ti4 O18 97.3(3)
O5 Ti4 O18 89.7(2)
O2 Ti4 O18 163.8(3)
O17 Ti4 O15 170.7(3)
O16 Ti4 O15 78.4(2)
O5 Ti4 O15 81.4(2)
O2 Ti4 O15 89.8(2)
O18 Ti4 O15 82.5(2)
O17 Ti4 Ti1 108.0(2)
O16 Ti4 Ti1 129.1(2)
O5 Ti4 Ti1 36.42(17)
O2 Ti4 Ti1 38.90(16)
O18 Ti4 Ti1 125.30(18)
O15 Ti4 Ti1 80.94(16)
O23 Ti5 O20 91.1(2)
O23 Ti5 O13 91.7(2)
O20 Ti5 O13 144.8(2)
O23 Ti5 O21 90.4(2)
O20 Ti5 O21 71.3(2)
O13 Ti5 O21 143.7(2)
O23 Ti5 O22 178.2(3)
O20 Ti5 O22 87.6(2)
O13 Ti5 O22 88.8(2)
O21 Ti5 O22 90.3(2)
O23 Ti5 O19 90.7(2)
O20 Ti5 O19 70.6(2)
O13 Ti5 O19 74.3(2)
O21 Ti5 O19 141.9(2)
O22 Ti5 O19 87.7(2)
O23 Ti5 O14 95.5(2)
O20 Ti5 O14 145.0(2)
O13 Ti5 O14 69.5(2)
O21 Ti5 O14 74.2(2)
O22 Ti5 O14 86.3(2)
O19 Ti5 O14 143.4(2)
O23 Ti5 Ti7 86.25(18)
O20 Ti5 Ti7 35.07(17)
O13 Ti5 Ti7 177.87(18)
O21 Ti5 Ti7 36.80(17)
O22 Ti5 Ti7 93.33(18)
O19 Ti5 Ti7 105.34(18)
O14 Ti5 Ti7 111.02(17)
O23 Ti5 Ti6 88.88(18)
O20 Ti5 Ti6 34.60(17)
O13 Ti5 Ti6 110.35(17)
O21 Ti5 Ti6 105.87(18)
O22 Ti5 Ti6 89.35(18)
O19 Ti5 Ti6 36.09(17)
O14 Ti5 Ti6 175.62(18)
Ti7 Ti5 Ti6 69.25(6)
O23 Ti5 Ti3 104.85(18)
O20 Ti5 Ti3 164.08(18)
O13 Ti5 Ti3 37.23(16)
O21 Ti5 Ti3 107.79(18)
O22 Ti5 Ti3 76.49(18)
O19 Ti5 Ti3 108.67(18)
O14 Ti5 Ti3 35.02(16)
Ti7 Ti5 Ti3 143.91(7)
Ti6 Ti5 Ti3 143.36(7)
O23 Ti5 Ti8 23.44(17)
O20 Ti5 Ti8 67.79(17)
O13 Ti5 Ti8 108.82(17)
O21 Ti5 Ti8 85.65(18)
O22 Ti5 Ti8 155.08(19)
O19 Ti5 Ti8 80.58(17)
O14 Ti5 Ti8 116.00(17)
Ti7 Ti5 Ti8 69.06(6)
Ti6 Ti5 Ti8 68.30(5)
Ti3 Ti5 Ti8 128.11(6)
O24 Ti6 O25 95.0(3)
O24 Ti6 O20 104.7(3)
O25 Ti6 O20 158.5(3)
O24 Ti6 O19 98.3(3)
O25 Ti6 O19 94.8(3)
O20 Ti6 O19 74.1(2)
O24 Ti6 O27 90.7(3)
O25 Ti6 O27 99.2(3)
O20 Ti6 O27 89.2(3)
O19 Ti6 O27 162.6(3)
O24 Ti6 O26 170.9(3)
O25 Ti6 O26 77.5(3)
O20 Ti6 O26 83.6(2)
O19 Ti6 O26 87.6(2)
O27 Ti6 O26 85.5(2)
O24 Ti6 Ti5 106.9(2)
O25 Ti6 Ti5 129.5(2)
O20 Ti6 Ti5 36.01(17)
O19 Ti6 Ti5 38.24(17)
O27 Ti6 Ti5 124.7(2)
O26 Ti6 Ti5 82.00(15)
O28 Ti7 O29 95.3(3)
O28 Ti7 O20 104.5(3)
O29 Ti7 O20 159.0(3)
O28 Ti7 O21 96.0(3)
O29 Ti7 O21 96.8(3)
O20 Ti7 O21 74.6(2)
O28 Ti7 O31 90.8(3)
O29 Ti7 O31 97.3(3)
O20 Ti7 O31 89.5(3)
O21 Ti7 O31 163.7(3)
O28 Ti7 O30 171.6(3)
O29 Ti7 O30 77.5(3)
O20 Ti7 O30 83.2(2)
O21 Ti7 O30 89.2(2)
O31 Ti7 O30 86.0(3)
O28 Ti7 Ti5 107.9(2)
O29 Ti7 Ti5 129.8(2)
O20 Ti7 Ti5 36.63(17)
O21 Ti7 Ti5 38.48(17)
O31 Ti7 Ti5 125.3(2)
O30 Ti7 Ti5 80.26(16)
O23 Ti8 O26 101.6(3)
O23 Ti8 O30 93.3(3)
O26 Ti8 O30 95.0(2)
O23 Ti8 O34 95.7(2)
O26 Ti8 O34 159.6(3)
O30 Ti8 O34 94.5(2)
O23 Ti8 O33 165.7(2)
O26 Ti8 O33 91.7(2)
O30 Ti8 O33 90.5(2)
O34 Ti8 O33 70.3(2)
O23 Ti8 O32 87.7(2)
O26 Ti8 O32 85.2(2)
O30 Ti8 O32 178.9(3)
O34 Ti8 O32 84.9(2)
O33 Ti8 O32 88.4(2)
O23 Ti8 Ti9 129.72(19)
O26 Ti8 Ti9 122.73(18)
O30 Ti8 Ti9 104.12(18)
O34 Ti8 Ti9 37.14(17)
O33 Ti8 Ti9 36.10(15)
O32 Ti8 Ti9 74.89(17)
O23 Ti8 Ti5 24.56(18)
O26 Ti8 Ti5 82.58(18)
O30 Ti8 Ti5 79.63(18)
O34 Ti8 Ti5 116.84(17)
O33 Ti8 Ti5 168.09(17)
O32 Ti8 Ti5 101.44(17)
Ti9 Ti8 Ti5 153.29(7)
O39 Ti9 O36 91.9(2)
O39 Ti9 O33 92.7(2)
O36 Ti9 O33 145.4(2)
O39 Ti9 O38 178.6(3)
O36 Ti9 O38 86.8(2)
O33 Ti9 O38 88.5(2)
O39 Ti9 O35 90.2(2)
O36 Ti9 O35 71.3(2)
O33 Ti9 O35 142.9(2)
O38 Ti9 O35 89.3(2)
O39 Ti9 O37 91.4(2)
O36 Ti9 O37 71.0(2)
O33 Ti9 O37 74.5(2)
O38 Ti9 O37 88.1(2)
O35 Ti9 O37 142.4(2)
O39 Ti9 O34 95.2(2)
O36 Ti9 O34 144.9(2)
O33 Ti9 O34 68.6(2)
O38 Ti9 O34 85.9(2)
O35 Ti9 O34 74.3(2)
O37 Ti9 O34 142.8(2)
O39 Ti9 Ti12 88.19(18)
O36 Ti9 Ti12 34.95(16)
O33 Ti9 Ti12 179.05(17)
O38 Ti9 Ti12 90.67(18)
O35 Ti9 Ti12 36.61(16)
O37 Ti9 Ti12 105.88(17)
O34 Ti9 Ti12 110.88(16)
O39 Ti9 Ti10 89.67(19)
O36 Ti9 Ti10 34.52(16)
O33 Ti9 Ti10 111.20(17)
O38 Ti9 Ti10 89.19(18)
O35 Ti9 Ti10 105.79(17)
O37 Ti9 Ti10 36.66(16)
O34 Ti9 Ti10 175.08(17)
Ti12 Ti9 Ti10 69.23(5)
O39 Ti9 Ti8 105.56(19)
O36 Ti9 Ti8 162.58(17)
O33 Ti9 Ti8 36.68(16)
O38 Ti9 Ti8 75.82(18)
O35 Ti9 Ti8 107.38(17)
O37 Ti9 Ti8 108.31(17)
O34 Ti9 Ti8 34.83(15)
Ti12 Ti9 Ti8 142.58(7)
Ti10 Ti9 Ti8 143.22(7)
O39 Ti9 Ti11 24.58(18)
O36 Ti9 Ti11 67.32(16)
O33 Ti9 Ti11 111.75(17)
O38 Ti9 Ti11 154.04(19)
O35 Ti9 Ti11 83.95(17)
O37 Ti9 Ti11 82.19(17)
O34 Ti9 Ti11 116.00(16)
Ti12 Ti9 Ti11 69.19(5)
Ti10 Ti9 Ti11 68.79(5)
Ti8 Ti9 Ti11 130.10(6)
O42 Ti10 O40 96.2(3)
O42 Ti10 O36 103.7(3)
O40 Ti10 O36 157.4(3)
O42 Ti10 O37 97.0(3)
O40 Ti10 O37 93.2(3)
O36 Ti10 O37 74.1(2)
O42 Ti10 O41 95.4(3)
O40 Ti10 O41 98.1(3)
O36 Ti10 O41 90.5(2)
O37 Ti10 O41 162.2(2)
O42 Ti10 O43 172.9(3)
O40 Ti10 O43 78.2(2)
O36 Ti10 O43 82.6(2)
O37 Ti10 O43 87.9(2)
O41 Ti10 O43 81.1(2)
O42 Ti10 Ti9 105.5(2)
O40 Ti10 Ti9 128.0(2)
O36 Ti10 Ti9 35.76(17)
O37 Ti10 Ti9 38.50(16)
O41 Ti10 Ti9 125.17(18)
O43 Ti10 Ti9 81.47(16)
O39 Ti11 O43 101.5(3)
O39 Ti11 O47 96.3(3)
O43 Ti11 O47 95.7(2)
O39 Ti11 O45 91.5(3)
O43 Ti11 O45 162.4(2)
O47 Ti11 O45 94.6(2)
O39 Ti11 O44 160.8(3)
O43 Ti11 O44 96.3(2)
O47 Ti11 O44 89.0(2)
O45 Ti11 O44 69.6(2)
O39 Ti11 O46 89.7(3)
O43 Ti11 O46 83.8(2)
O47 Ti11 O46 173.9(3)
O45 Ti11 O46 84.4(2)
O44 Ti11 O46 85.1(2)
O39 Ti11 Ti13 124.84(19)
O43 Ti11 Ti13 127.28(18)
O47 Ti11 Ti13 102.07(17)
O45 Ti11 Ti13 36.02(17)
O44 Ti11 Ti13 36.04(16)
O46 Ti11 Ti13 73.66(17)
O39 Ti11 Ti9 25.33(18)
O43 Ti11 Ti9 83.08(18)
O47 Ti11 Ti9 80.90(17)
O45 Ti11 Ti9 112.65(18)
O44 Ti11 Ti9 169.74(17)
O46 Ti11 Ti9 105.01(18)
Ti13 Ti11 Ti9 148.31(7)
O50 Ti12 O48 94.2(3)
O50 Ti12 O36 106.0(3)
O48 Ti12 O36 157.9(3)
O50 Ti12 O35 94.3(3)
O48 Ti12 O35 95.8(3)
O36 Ti12 O35 74.4(2)
O50 Ti12 O49 95.1(3)
O48 Ti12 O49 98.5(3)
O36 Ti12 O49 88.6(2)
O35 Ti12 O49 162.3(2)
O50 Ti12 O47 171.5(3)
O48 Ti12 O47 77.4(2)
O36 Ti12 O47 82.4(2)
O35 Ti12 O47 87.5(2)
O49 Ti12 O47 85.3(2)
O50 Ti12 Ti9 106.2(2)
O48 Ti12 Ti9 129.7(2)
O36 Ti12 Ti9 36.09(17)
O35 Ti12 Ti9 38.57(16)
O49 Ti12 Ti9 123.96(18)
O47 Ti12 Ti9 80.34(15)
O52 Ti13 O54 91.3(2)
O52 Ti13 O44 95.2(2)
O54 Ti13 O44 145.1(2)
O52 Ti13 O53 91.6(2)
O54 Ti13 O53 71.0(2)
O44 Ti13 O53 74.6(2)
O52 Ti13 O45 91.1(2)
O54 Ti13 O45 145.4(2)
O44 Ti13 O45 68.9(2)
O53 Ti13 O45 143.5(2)
O52 Ti13 O51 178.2(3)
O54 Ti13 O51 88.3(2)
O44 Ti13 O51 86.2(2)
O53 Ti13 O51 89.9(2)
O45 Ti13 O51 88.3(2)
O52 Ti13 O55 89.5(2)
O54 Ti13 O55 71.2(2)
O44 Ti13 O55 142.9(2)
O53 Ti13 O55 142.2(2)
O45 Ti13 O55 74.2(2)
O51 Ti13 O55 88.7(2)
O52 Ti13 Ti14 86.16(18)
O54 Ti13 Ti14 34.91(17)
O44 Ti13 Ti14 178.67(17)
O53 Ti13 Ti14 105.62(18)
O45 Ti13 Ti14 110.91(17)
O51 Ti13 Ti14 92.49(17)
O55 Ti13 Ti14 36.79(17)
O52 Ti13 Ti15 88.24(18)
O54 Ti13 Ti15 34.66(18)
O44 Ti13 Ti15 111.20(18)
O53 Ti13 Ti15 36.61(17)
O45 Ti13 Ti15 179.30(17)
O51 Ti13 Ti15 92.40(18)
O55 Ti13 Ti15 105.73(17)
Ti14 Ti13 Ti15 69.02(6)
O52 Ti13 Ti11 103.48(18)
O54 Ti13 Ti11 165.15(17)
O44 Ti13 Ti11 36.59(17)
O53 Ti13 Ti11 109.81(18)
O45 Ti13 Ti11 34.70(16)
O51 Ti13 Ti11 76.90(17)
O55 Ti13 Ti11 106.60(17)
Ti14 Ti13 Ti11 142.83(7)
Ti15 Ti13 Ti11 145.59(7)
O52 Ti13 Ti16 23.11(17)
O54 Ti13 Ti16 68.27(16)
O44 Ti13 Ti16 112.43(17)
O53 Ti13 Ti16 82.03(17)
O45 Ti13 Ti16 111.17(16)
O51 Ti13 Ti16 156.57(18)
O55 Ti13 Ti16 84.47(16)
Ti14 Ti13 Ti16 68.90(5)
Ti15 Ti13 Ti16 68.14(5)
Ti11 Ti13 Ti16 126.53(6)
O56 Ti14 O57 94.0(3)
O56 Ti14 O54 104.3(3)
O57 Ti14 O54 159.1(3)
O56 Ti14 O55 94.6(3)
O57 Ti14 O55 94.6(3)
O54 Ti14 O55 74.3(2)
O56 Ti14 O58 94.1(3)
O57 Ti14 O58 97.9(3)
O54 Ti14 O58 90.7(3)
O55 Ti14 O58 164.2(3)
O56 Ti14 O59 172.1(3)
O57 Ti14 O59 78.5(2)
O54 Ti14 O59 83.5(2)
O55 Ti14 O59 88.7(2)
O58 Ti14 O59 84.5(3)
O56 Ti14 Ti13 106.6(2)
O57 Ti14 Ti13 128.7(2)
O54 Ti14 Ti13 36.17(17)
O55 Ti14 Ti13 38.64(18)
O58 Ti14 Ti13 125.8(2)
O59 Ti14 Ti13 80.43(16)
O60 Ti15 O61 94.3(3)
O60 Ti15 O54 103.1(3)
O61 Ti15 O54 160.7(3)
O60 Ti15 O53 98.4(3)
O61 Ti15 O53 95.2(3)
O54 Ti15 O53 74.1(2)
O60 Ti15 O63 95.1(3)
O61 Ti15 O63 97.0(3)
O54 Ti15 O63 90.1(3)
O53 Ti15 O63 161.1(3)
O60 Ti15 O62 170.9(3)
O61 Ti15 O62 78.1(3)
O54 Ti15 O62 85.3(2)
O53 Ti15 O62 87.3(2)
O63 Ti15 O62 81.2(3)
O60 Ti15 Ti13 107.3(2)
O61 Ti15 Ti13 129.9(2)
O54 Ti15 Ti13 36.06(17)
O53 Ti15 Ti13 38.32(18)
O63 Ti15 Ti13 124.4(2)
O62 Ti15 Ti13 81.57(16)
O52 Ti16 O62 99.4(3)
O52 Ti16 O59 94.1(3)
O62 Ti16 O59 96.5(3)
O52 Ti16 O65 98.1(2)
O62 Ti16 O65 159.1(2)
O59 Ti16 O65 93.5(2)
O52 Ti16 O66 168.4(2)
O62 Ti16 O66 91.4(2)
O59 Ti16 O66 89.0(2)
O65 Ti16 O66 70.5(2)
O52 Ti16 O64 89.0(3)
O62 Ti16 O64 85.0(3)
O59 Ti16 O64 176.3(2)
O65 Ti16 O64 83.9(2)
O66 Ti16 O64 87.6(2)
O52 Ti16 Ti17 132.32(19)
O62 Ti16 Ti17 122.38(18)
O59 Ti16 Ti17 102.16(18)
O65 Ti16 Ti17 37.15(16)
O66 Ti16 Ti17 36.13(16)
O64 Ti16 Ti17 74.19(17)
O52 Ti16 Ti13 24.20(18)
O62 Ti16 Ti13 81.60(18)
O59 Ti16 Ti13 79.93(17)
O65 Ti16 Ti13 118.25(17)
O66 Ti16 Ti13 166.09(17)
O64 Ti16 Ti13 103.66(17)
Ti17 Ti16 Ti13 154.99(7)
O71 Ti17 O68 91.7(2)
O71 Ti17 O66 93.5(2)
O68 Ti17 O66 144.6(2)
O71 Ti17 O70 177.3(2)
O68 Ti17 O70 87.4(2)
O66 Ti17 O70 88.6(2)
O71 Ti17 O67 91.6(2)
O68 Ti17 O67 70.9(2)
O66 Ti17 O67 74.0(2)
O70 Ti17 O67 90.5(2)
O71 Ti17 O69 88.4(2)
O68 Ti17 O69 71.9(2)
O66 Ti17 O69 143.2(2)
O70 Ti17 O69 88.9(2)
O67 Ti17 O69 142.8(2)
O71 Ti17 O65 93.2(2)
O68 Ti17 O65 145.3(2)
O66 Ti17 O65 69.3(2)
O70 Ti17 O65 86.0(2)
O67 Ti17 O65 143.1(2)
O69 Ti17 O65 73.9(2)
O71 Ti17 Ti18 85.72(17)
O68 Ti17 Ti18 35.53(16)
O66 Ti17 Ti18 179.26(18)
O70 Ti17 Ti18 92.13(17)
O67 Ti17 Ti18 106.09(17)
O69 Ti17 Ti18 36.82(15)
O65 Ti17 Ti18 110.74(17)
O71 Ti17 Ti19 90.08(17)
O68 Ti17 Ti19 34.57(16)
O66 Ti17 Ti19 110.41(17)
O70 Ti17 Ti19 90.67(17)
O67 Ti17 Ti19 36.47(16)
O69 Ti17 Ti19 106.35(16)
O65 Ti17 Ti19 176.69(17)
Ti18 Ti17 Ti19 69.64(5)
O71 Ti17 Ti16 104.51(17)
O68 Ti17 Ti16 163.76(17)
O66 Ti17 Ti16 36.62(16)
O70 Ti17 Ti16 76.32(17)
O67 Ti17 Ti16 108.38(17)
O69 Ti17 Ti16 107.57(16)
O65 Ti17 Ti16 35.32(16)
Ti18 Ti17 Ti16 143.60(6)
Ti19 Ti17 Ti16 143.26(7)
O71 Ti17 Ti20 23.77(16)
O68 Ti17 Ti20 68.17(16)
O66 Ti17 Ti20 110.66(17)
O70 Ti17 Ti20 155.60(17)
O67 Ti17 Ti20 81.13(16)
O69 Ti17 Ti20 84.30(16)
O65 Ti17 Ti20 114.25(16)
Ti18 Ti17 Ti20 68.64(5)
Ti19 Ti17 Ti20 69.02(5)
Ti16 Ti17 Ti20 128.06(6)
O74 Ti18 O73 93.6(3)
O74 Ti18 O68 105.0(3)
O73 Ti18 O68 159.9(3)
O74 Ti18 O69 95.3(3)
O73 Ti18 O69 96.0(2)
O68 Ti18 O69 75.2(2)
O74 Ti18 O72 93.4(3)
O73 Ti18 O72 98.1(3)
O68 Ti18 O72 88.4(2)
O69 Ti18 O72 162.9(2)
O74 Ti18 O75 170.8(3)
O73 Ti18 O75 77.8(2)
O68 Ti18 O75 84.0(2)
O69 Ti18 O75 89.1(2)
O72 Ti18 O75 84.6(2)
O74 Ti18 Ti17 107.6(2)
O73 Ti18 Ti17 130.17(19)
O68 Ti18 Ti17 36.66(16)
O69 Ti18 Ti17 39.04(16)
O72 Ti18 Ti17 124.03(19)
O75 Ti18 Ti17 80.85(15)
O76 Ti19 O77 94.3(3)
O76 Ti19 O68 105.2(3)
O77 Ti19 O68 158.0(3)
O76 Ti19 O67 94.6(3)
O77 Ti19 O67 94.4(3)
O68 Ti19 O67 74.2(2)
O76 Ti19 O78 91.7(3)
O77 Ti19 O78 100.7(3)
O68 Ti19 O78 89.1(2)
O67 Ti19 O78 163.1(3)
O76 Ti19 O79 171.8(3)
O77 Ti19 O79 77.6(2)
O68 Ti19 O79 83.0(2)
O67 Ti19 O79 86.8(2)
O78 Ti19 O79 89.2(2)
O76 Ti19 Ti17 104.7(2)
O77 Ti19 Ti17 129.2(2)
O68 Ti19 Ti17 35.89(16)
O67 Ti19 Ti17 38.38(16)
O78 Ti19 Ti17 124.76(18)
O79 Ti19 Ti17 81.41(15)
O71 Ti20 O75 94.0(2)
O71 Ti20 O79 101.8(3)
O75 Ti20 O79 94.8(2)
O71 Ti20 O82 96.4(2)
O75 Ti20 O82 92.9(2)
O79 Ti20 O82 159.7(2)
O71 Ti20 O81 165.1(2)
O75 Ti20 O81 92.4(2)
O79 Ti20 O81 91.0(2)
O82 Ti20 O81 69.9(2)
O71 Ti20 O80 87.6(2)
O75 Ti20 O80 177.9(3)
O79 Ti20 O80 86.3(2)
O82 Ti20 O80 85.5(2)
O81 Ti20 O80 85.7(2)
O71 Ti20 Ti21 129.36(19)
O75 Ti20 Ti21 103.66(18)
O79 Ti20 Ti21 122.95(17)
O82 Ti20 Ti21 36.75(16)
O81 Ti20 Ti21 35.84(15)
O80 Ti20 Ti21 74.22(17)
O71 Ti20 Ti17 24.81(18)
O75 Ti20 Ti17 80.43(17)
O79 Ti20 Ti17 82.34(17)
O82 Ti20 Ti17 117.53(17)
O81 Ti20 Ti17 169.71(17)
O80 Ti20 Ti17 101.53(17)
Ti21 Ti20 Ti17 153.27(6)
O86 Ti21 O84 90.8(2)
O86 Ti21 O81 90.6(2)
O84 Ti21 O81 144.8(2)
O86 Ti21 O83 90.8(2)
O84 Ti21 O83 71.1(2)
O81 Ti21 O83 144.0(2)
O86 Ti21 O87 179.5(3)
O84 Ti21 O87 89.0(2)
O81 Ti21 O87 89.4(2)
O83 Ti21 O87 89.6(2)
O86 Ti21 O82 95.4(2)
O84 Ti21 O82 145.7(2)
O81 Ti21 O82 69.0(2)
O83 Ti21 O82 75.1(2)
O87 Ti21 O82 85.0(2)
O86 Ti21 O85 93.3(2)
O84 Ti21 O85 70.5(2)
O81 Ti21 O85 74.3(2)
O83 Ti21 O85 141.5(2)
O87 Ti21 O85 86.2(2)
O82 Ti21 O85 142.3(2)
O86 Ti21 Ti23 85.53(18)
O84 Ti21 Ti23 34.85(17)
O81 Ti21 Ti23 176.04(18)
O83 Ti21 Ti23 36.99(16)
O87 Ti21 Ti23 94.50(18)
O82 Ti21 Ti23 112.00(17)
O85 Ti21 Ti23 105.23(17)
O86 Ti21 Ti22 88.55(18)
O84 Ti21 Ti22 34.58(17)
O81 Ti21 Ti22 110.34(17)
O83 Ti21 Ti22 105.66(17)
O87 Ti21 Ti22 91.00(17)
O82 Ti21 Ti22 175.94(17)
O85 Ti21 Ti22 36.34(16)
Ti23 Ti21 Ti22 68.95(6)
O86 Ti21 Ti20 103.93(18)
O84 Ti21 Ti20 165.26(18)
O81 Ti21 Ti20 36.62(15)
O83 Ti21 Ti20 108.77(17)
O87 Ti21 Ti20 76.32(17)
O82 Ti21 Ti20 35.00(16)
O85 Ti21 Ti20 107.32(17)
Ti23 Ti21 Ti20 145.38(7)
Ti22 Ti21 Ti20 143.02(7)
O86 Ti21 Ti24 22.99(17)
O84 Ti21 Ti24 67.99(17)
O81 Ti21 Ti24 107.33(17)
O83 Ti21 Ti24 86.15(17)
O87 Ti21 Ti24 156.70(18)
O82 Ti21 Ti24 115.78(16)
O85 Ti21 Ti24 83.00(17)
Ti23 Ti21 Ti24 68.73(5)
Ti22 Ti21 Ti24 68.28(5)
Ti20 Ti21 Ti24 126.67(6)
O88 Ti22 O89 97.0(3)
O88 Ti22 O84 101.5(3)
O89 Ti22 O84 160.1(3)
O88 Ti22 O85 99.5(3)
O89 Ti22 O85 94.9(3)
O84 Ti22 O85 75.0(2)
O88 Ti22 O90 88.7(3)
O89 Ti22 O90 97.9(3)
O84 Ti22 O90 89.8(3)
O85 Ti22 O90 163.8(3)
O88 Ti22 O91 170.5(3)
O89 Ti22 O91 78.4(2)
O84 Ti22 O91 84.3(2)
O85 Ti22 O91 89.3(2)
O90 Ti22 O91 83.6(2)
O88 Ti22 Ti21 107.5(2)
O89 Ti22 Ti21 129.7(2)
O84 Ti22 Ti21 36.32(17)
O85 Ti22 Ti21 39.05(17)
O90 Ti22 Ti21 125.1(2)
O91 Ti22 Ti21 81.63(16)
O94 Ti23 O93 95.8(3)
O94 Ti23 O84 102.7(3)
O93 Ti23 O84 160.0(3)
O94 Ti23 O83 96.7(3)
O93 Ti23 O83 96.4(3)
O84 Ti23 O83 74.1(2)
O94 Ti23 O92 91.9(3)
O93 Ti23 O92 97.5(3)
O84 Ti23 O92 89.5(3)
O83 Ti23 O92 162.8(3)
O94 Ti23 O95 171.7(3)
O93 Ti23 O95 78.5(2)
O84 Ti23 O95 83.8(2)
O83 Ti23 O95 90.1(2)
O92 Ti23 O95 82.9(2)
O94 Ti23 Ti21 107.9(2)
O93 Ti23 Ti21 129.4(2)
O84 Ti23 Ti21 36.54(17)
O83 Ti23 Ti21 38.28(16)
O92 Ti23 Ti21 124.7(2)
O95 Ti23 Ti21 80.40(16)
O86 Ti24 O91 99.6(3)
O86 Ti24 O95 92.5(3)
O91 Ti24 O95 96.0(2)
O86 Ti24 O97 97.1(2)
O91 Ti24 O97 160.0(2)
O95 Ti24 O97 94.2(2)
O86 Ti24 O98 167.2(3)
O91 Ti24 O98 92.6(2)
O95 Ti24 O98 90.1(2)
O97 Ti24 O98 70.2(2)
O86 Ti24 O96 89.0(3)
O91 Ti24 O96 85.6(3)
O95 Ti24 O96 177.6(3)
O97 Ti24 O96 83.7(2)
O98 Ti24 O96 88.0(2)
O86 Ti24 Ti25 131.49(19)
O91 Ti24 Ti25 123.49(18)
O95 Ti24 Ti25 103.00(18)
O97 Ti24 Ti25 36.93(16)
O98 Ti24 Ti25 35.88(16)
O96 Ti24 Ti25 74.60(18)
O86 Ti24 Ti21 23.76(18)
O91 Ti24 Ti21 81.34(18)
O95 Ti24 Ti21 79.39(18)
O97 Ti24 Ti21 117.54(17)
O98 Ti24 Ti21 167.19(18)
O96 Ti24 Ti21 102.69(18)
Ti25 Ti24 Ti21 154.05(7)
O103 Ti25 O100 90.9(2)
O103 Ti25 O98 91.7(2)
O100 Ti25 O98 145.9(2)
O103 Ti25 O99 93.7(2)
O100 Ti25 O99 71.0(2)
O98 Ti25 O99 74.8(2)
O103 Ti25 O102 177.1(3)
O100 Ti25 O102 90.4(2)
O98 Ti25 O102 88.6(2)
O99 Ti25 O102 89.1(2)
O103 Ti25 O101 90.9(2)
O100 Ti25 O101 70.6(2)
O98 Ti25 O101 143.3(2)
O99 Ti25 O101 141.4(3)
O102 Ti25 O101 87.1(2)
O103 Ti25 O97 93.0(2)
O100 Ti25 O97 145.1(2)
O98 Ti25 O97 68.6(2)
O99 Ti25 O97 143.0(2)
O102 Ti25 O97 84.4(2)
O101 Ti25 O97 74.7(2)
O103 Ti25 Ti26 86.42(18)
O100 Ti25 Ti26 34.53(17)
O98 Ti25 Ti26 178.09(17)
O99 Ti25 Ti26 105.48(18)
O102 Ti25 Ti26 93.23(18)
O101 Ti25 Ti26 36.60(17)
O97 Ti25 Ti26 111.23(17)
O103 Ti25 Ti27 89.93(18)
O100 Ti25 Ti27 34.95(17)
O98 Ti25 Ti27 111.02(17)
O99 Ti25 Ti27 36.29(17)
O102 Ti25 Ti27 92.60(18)
O101 Ti25 Ti27 105.53(18)
O97 Ti25 Ti27 177.01(17)
Ti26 Ti25 Ti27 69.23(6)
O103 Ti25 Ti24 102.98(18)
O100 Ti25 Ti24 166.07(18)
O98 Ti25 Ti24 36.05(16)
O99 Ti25 Ti24 108.07(18)
O102 Ti25 Ti24 75.70(18)
O101 Ti25 Ti24 108.12(18)
O97 Ti25 Ti24 35.14(16)
Ti26 Ti25 Ti24 144.35(7)
Ti27 Ti25 Ti24 143.56(7)
O103 Ti25 Ti28 23.53(17)
O100 Ti25 Ti28 67.50(17)
O98 Ti25 Ti28 109.75(17)
O99 Ti25 Ti28 84.18(17)
O102 Ti25 Ti28 157.87(18)
O101 Ti25 Ti28 85.09(17)
O97 Ti25 Ti28 113.24(16)
Ti26 Ti25 Ti28 68.49(5)
Ti27 Ti25 Ti28 69.74(6)
Ti24 Ti25 Ti28 126.43(6)
O106 Ti26 O104 95.2(3)
O106 Ti26 O100 103.2(3)
O104 Ti26 O100 160.4(3)
O106 Ti26 O101 99.2(3)
O104 Ti26 O101 96.1(3)
O100 Ti26 O101 74.4(2)
O106 Ti26 O105 94.0(3)
O104 Ti26 O105 96.0(3)
O100 Ti26 O105 89.6(3)
O101 Ti26 O105 161.2(3)
O106 Ti26 O107 170.7(3)
O104 Ti26 O107 77.8(3)
O100 Ti26 O107 84.6(2)
O101 Ti26 O107 87.7(2)
O105 Ti26 O107 80.9(2)
O106 Ti26 Ti25 109.2(2)
O104 Ti26 Ti25 130.1(2)
O100 Ti26 Ti25 36.30(17)
O101 Ti26 Ti25 38.67(17)
O105 Ti26 Ti25 123.8(2)
O107 Ti26 Ti25 80.04(16)
O108 Ti27 O111 99.3(3)
O108 Ti27 O100 104.5(3)
O111 Ti27 O100 154.5(3)
O108 Ti27 O99 100.3(3)
O111 Ti27 O99 93.4(3)
O100 Ti27 O99 73.8(2)
O108 Ti27 O109 91.9(3)
O111 Ti27 O109 99.7(3)
O100 Ti27 O109 88.5(3)
O99 Ti27 O109 160.5(3)
O108 Ti27 O110 169.8(3)
O111 Ti27 O110 77.1(2)
O100 Ti27 O110 80.8(2)
O99 Ti27 O110 89.5(2)
O109 Ti27 O110 79.5(3)
O108 Ti27 Ti25 108.6(2)
O111 Ti27 Ti25 126.0(2)
O100 Ti27 Ti25 36.36(17)
O99 Ti27 Ti25 37.64(17)
O109 Ti27 Ti25 123.7(2)
O110 Ti27 Ti25 80.86(15)
O103 Ti28 O110 101.0(3)
O103 Ti28 O107 92.9(3)
O110 Ti28 O107 96.9(3)
O103 Ti28 O113 95.6(2)
O110 Ti28 O113 160.0(3)
O107 Ti28 O113 93.3(2)
O103 Ti28 O112 165.3(2)
O110 Ti28 O112 93.3(2)
O107 Ti28 O112 88.8(2)
O113 Ti28 O112 69.8(2)
O103 Ti28 O114 89.8(2)
O110 Ti28 O114 85.4(3)
O107 Ti28 O114 176.1(3)
O113 Ti28 O114 83.6(2)
O112 Ti28 O114 87.9(2)
O103 Ti28 Ti29 129.83(19)
O110 Ti28 Ti29 124.00(19)
O107 Ti28 Ti29 101.59(18)
O113 Ti28 Ti29 36.53(17)
O112 Ti28 Ti29 35.87(16)
O114 Ti28 Ti29 74.51(17)
O103 Ti28 Ti25 24.31(18)
O110 Ti28 Ti25 82.69(18)
O107 Ti28 Ti25 79.33(18)
O113 Ti28 Ti25 116.18(18)
O112 Ti28 Ti25 166.85(18)
O114 Ti28 Ti25 104.16(18)
Ti29 Ti28 Ti25 152.48(7)
O119 Ti29 O116 91.6(2)
O119 Ti29 O112 96.2(2)
O116 Ti29 O112 144.9(2)
O119 Ti29 O118 173.9(3)
O116 Ti29 O118 88.5(2)
O112 Ti29 O118 87.1(2)
O119 Ti29 O117 93.0(2)
O116 Ti29 O117 70.7(2)
O112 Ti29 O117 74.8(2)
O118 Ti29 O117 92.8(2)
O119 Ti29 O113 90.7(2)
O116 Ti29 O113 145.4(2)
O112 Ti29 O113 68.8(2)
O118 Ti29 O113 85.8(2)
O117 Ti29 O113 143.6(2)
O119 Ti29 O115 89.0(2)
O116 Ti29 O115 71.1(2)
O112 Ti29 O115 143.0(2)
O118 Ti29 O115 85.3(2)
O117 Ti29 O115 141.7(2)
O113 Ti29 O115 74.5(2)
O119 Ti29 Ti31 88.80(18)
O116 Ti29 Ti31 34.46(16)
O112 Ti29 Ti31 111.33(18)
O118 Ti29 Ti31 94.67(18)
O117 Ti29 Ti31 36.58(18)
O113 Ti29 Ti31 179.49(19)
O115 Ti29 Ti31 105.35(17)
O119 Ti29 Ti30 86.44(18)
O116 Ti29 Ti30 35.07(16)
O112 Ti29 Ti30 177.30(18)
O118 Ti29 Ti30 90.16(18)
O117 Ti29 Ti30 105.56(18)
O113 Ti29 Ti30 110.81(17)
O115 Ti29 Ti30 36.37(16)
Ti31 Ti29 Ti30 69.04(6)
O119 Ti29 Ti28 104.24(18)
O116 Ti29 Ti28 164.07(17)
O112 Ti29 Ti28 36.62(16)
O118 Ti29 Ti28 75.55(17)
O117 Ti29 Ti28 109.84(18)
O113 Ti29 Ti28 34.81(16)
O115 Ti29 Ti28 106.65(17)
Ti31 Ti29 Ti28 145.51(7)
Ti30 Ti29 Ti28 142.21(7)
O119 Ti29 Ti32 23.13(17)
O116 Ti29 Ti32 68.51(17)
O112 Ti29 Ti32 113.79(17)
O118 Ti29 Ti32 156.68(18)
O117 Ti29 Ti32 83.59(17)
O113 Ti29 Ti32 110.62(17)
O115 Ti29 Ti32 83.50(17)
Ti31 Ti29 Ti32 68.86(6)
Ti30 Ti29 Ti32 68.89(5)
Ti28 Ti29 Ti32 127.35(7)
O122 Ti30 O121 94.0(3)
O122 Ti30 O116 104.8(3)
O121 Ti30 O116 159.6(3)
O122 Ti30 O115 99.0(3)
O121 Ti30 O115 94.8(3)
O116 Ti30 O115 74.8(2)
O122 Ti30 O120 92.5(3)
O121 Ti30 O120 97.8(3)
O116 Ti30 O120 89.4(3)
O115 Ti30 O120 162.3(3)
O122 Ti30 O123 170.0(3)
O121 Ti30 O123 78.4(2)
O116 Ti30 O123 83.7(2)
O115 Ti30 O123 88.1(2)
O120 Ti30 O123 82.3(2)
O122 Ti30 Ti29 109.3(2)
O121 Ti30 Ti29 129.2(2)
O116 Ti30 Ti29 36.44(17)
O115 Ti30 Ti29 38.73(17)
O120 Ti30 Ti29 124.4(2)
O123 Ti30 Ti29 80.60(16)
O126 Ti31 O116 104.5(3)
O126 Ti31 O124 95.7(3)
O116 Ti31 O124 157.3(3)
O126 Ti31 O117 98.6(3)
O116 Ti31 O117 74.2(2)
O124 Ti31 O117 92.8(3)
O126 Ti31 O125 96.0(3)
O116 Ti31 O125 90.3(3)
O124 Ti31 O125 98.0(3)
O117 Ti31 O125 160.9(3)
O126 Ti31 O127 169.9(3)
O116 Ti31 O127 84.6(2)
O124 Ti31 O127 76.3(3)
O117 Ti31 O127 88.0(2)
O125 Ti31 O127 79.4(3)
O126 Ti31 Ti29 108.8(2)
O116 Ti31 Ti29 36.37(17)
O124 Ti31 Ti29 126.5(2)
O117 Ti31 Ti29 38.21(17)
O125 Ti31 Ti29 124.5(2)
O127 Ti31 Ti29 81.05(16)
O119 Ti32 O127 99.7(3)
O119 Ti32 O123 94.7(2)
O127 Ti32 O123 96.5(3)
O119 Ti32 O1 97.3(2)
O127 Ti32 O1 159.7(3)
O123 Ti32 O1 93.1(2)
O119 Ti32 O3 167.1(3)
O127 Ti32 O3 92.7(2)
O123 Ti32 O3 87.4(2)
O1 Ti32 O3 69.9(2)
O119 Ti32 O128 90.0(3)
O127 Ti32 O128 84.4(3)
O123 Ti32 O128 175.0(2)
O1 Ti32 O128 84.5(2)
O3 Ti32 O128 87.7(2)
O119 Ti32 Ti1 131.74(19)
O127 Ti32 Ti1 123.04(19)
O123 Ti32 Ti1 101.02(18)
O1 Ti32 Ti1 37.07(16)
O3 Ti32 Ti1 35.67(16)
O128 Ti32 Ti1 74.51(17)
O119 Ti32 Ti29 24.27(18)
O127 Ti32 Ti29 82.27(18)
O123 Ti32 Ti29 79.96(17)
O1 Ti32 Ti29 117.11(17)
O3 Ti32 Ti29 165.71(18)
O128 Ti32 Ti29 105.00(18)
Ti1 Ti32 Ti29 153.96(7)
C06M O1 Ti32 126.1(5)
C06M O1 Ti1 117.4(5)
Ti32 O1 Ti1 107.4(3)
C08I O2 Ti4 134.8(5)
C08I O2 Ti1 118.4(5)
Ti4 O2 Ti1 104.5(3)
C05O O3 Ti1 117.4(5)
C05O O3 Ti32 134.8(5)
Ti1 O3 Ti32 107.8(3)
C4 O4 Ti2 134.8(5)
C4 O4 Ti1 119.1(5)
Ti2 O4 Ti1 106.0(3)
Ti4 O5 Ti2 141.3(3)
Ti4 O5 Ti1 108.8(3)
Ti2 O5 Ti1 109.6(3)
C04X O6 Ti1 134.0(6)
Ti3 O7 Ti1 130.2(3)
C09T O8 Ti2 147.3(8)
C05P O9 Ti2 121.2(5)
C0AA O08Q H08Q 109.5
C05M O10 Ti2 137.4(6)
C1 O11 Ti3 127.6(5)
C1 O11 Ti2 107.9(5)
Ti3 O11 Ti2 123.4(3)
C050 O12 Ti3 134.7(6)
C2 O13 Ti5 116.0(5)
C2 O13 Ti3 136.8(5)
Ti5 O13 Ti3 107.1(3)
C06P O14 Ti3 125.5(5)
C06P O14 Ti5 117.9(5)
Ti3 O14 Ti5 108.5(3)
C7 O15 Ti3 126.3(5)
C7 O15 Ti4 108.6(5)
Ti3 O15 Ti4 124.9(3)
C06G O16 Ti4 120.8(5)
C0AI O17 Ti4 150.8(10)
C05M O18 Ti4 137.5(6)
C3 O19 Ti6 134.9(5)
C3 O19 Ti5 119.4(5)
Ti6 O19 Ti5 105.7(3)
Ti7 O20 Ti6 140.6(3)
Ti7 O20 Ti5 108.3(3)
Ti6 O20 Ti5 109.4(3)
C07C O21 Ti7 134.2(5)
C07C O21 Ti5 118.1(5)
Ti7 O21 Ti5 104.7(3)
C050 O22 Ti5 130.6(6)
Ti8 O23 Ti5 132.0(3)
C0AR O24 Ti6 162.1(11)
C07B O25 Ti6 122.0(5)
C06A O26 Ti8 125.8(6)
C06A O26 Ti6 108.1(5)
Ti8 O26 Ti6 124.8(3)
C06T O27 Ti6 135.9(7)
C137 O28 Ti7 152.5(10)
C07H O29 Ti7 121.4(5)
C079 O30 Ti8 124.2(5)
C079 O30 Ti7 109.0(5)
Ti8 O30 Ti7 126.7(3)
C06T O31 Ti7 135.4(6)
C052 O32 Ti8 131.7(6)
C9 O33 Ti9 114.7(5)
C9 O33 Ti8 137.6(5)
Ti9 O33 Ti8 107.2(2)
C8 O34 Ti8 126.0(5)
C8 O34 Ti9 117.6(5)
Ti8 O34 Ti9 108.0(3)
C06F O35 Ti12 134.1(5)
C06F O35 Ti9 118.2(5)
Ti12 O35 Ti9 104.8(3)
Ti10 O36 Ti12 140.3(3)
Ti10 O36 Ti9 109.7(3)
Ti12 O36 Ti9 109.0(3)
C10 O37 Ti10 135.4(5)
C10 O37 Ti9 119.5(5)
Ti10 O37 Ti9 104.8(2)
C052 O38 Ti9 132.9(6)
Ti11 O39 Ti9 130.1(3)
C06W O40 Ti10 121.7(5)
C05X O41 Ti10 135.4(6)
C09O O42 Ti10 145.7(8)
C06X O43 Ti11 128.5(5)
C06X O43 Ti10 106.5(5)
Ti11 O43 Ti10 123.9(3)
C07S O44 Ti13 120.0(5)
C07S O44 Ti11 132.5(5)
Ti13 O44 Ti11 107.4(3)
C06Q O45 Ti11 125.0(5)
C06Q O45 Ti13 117.3(5)
Ti11 O45 Ti13 109.3(3)
C05K O46 Ti11 134.6(6)
C05N O47 Ti11 126.9(5)
C05N O47 Ti12 107.5(5)
Ti11 O47 Ti12 125.5(3)
C061 O48 Ti12 121.4(5)
C05X O49 Ti12 140.3(6)
C08C O50 Ti12 145.5(6)
C05K O51 Ti13 130.1(6)
Ti16 O52 Ti13 132.7(3)
C09G O53 Ti15 132.9(6)
C09G O53 Ti13 118.0(6)
Ti15 O53 Ti13 105.1(3)
Ti15 O54 Ti14 139.6(3)
Ti15 O54 Ti13 109.3(3)
Ti14 O54 Ti13 108.9(3)
C06R O55 Ti14 131.8(5)
C06R O55 Ti13 117.6(5)
Ti14 O55 Ti13 104.6(3)
C0A5 O56 Ti14 145.1(8)
C07E O57 Ti14 120.3(5)
C06C O58 Ti14 135.3(7)
C066 O59 Ti16 125.4(5)
C066 O59 Ti14 107.4(5)
Ti16 O59 Ti14 127.0(3)
C09A O60 Ti15 138.5(8)
C095 O61 Ti15 121.5(6)
C08A O62 Ti16 126.0(6)
C08A O62 Ti15 108.6(5)
Ti16 O62 Ti15 124.7(3)
C06C O63 Ti15 136.8(7)
C04U O64 Ti16 134.2(6)
C12 O65 Ti16 126.0(5)
C12 O65 Ti17 117.9(5)
Ti16 O65 Ti17 107.5(3)
C071 O66 Ti17 115.9(5)
C071 O66 Ti16 135.9(5)
Ti17 O66 Ti16 107.3(3)
C05E O67 Ti19 135.2(5)
C05E O67 Ti17 119.5(5)
Ti19 O67 Ti17 105.2(3)
Ti19 O68 Ti18 140.8(3)
Ti19 O68 Ti17 109.5(3)
Ti18 O68 Ti17 107.8(3)
C13 O69 Ti18 134.0(5)
C13 O69 Ti17 118.5(5)
Ti18 O69 Ti17 104.1(3)
C04U O70 Ti17 132.4(6)
Ti20 O71 Ti17 131.4(3)
C04P O72 Ti18 136.6(6)
C063 O73 Ti18 121.5(5)
C08O O74 Ti18 146.0(7)
C14 O75 Ti20 125.5(5)
C14 O75 Ti18 108.1(5)
Ti20 O75 Ti18 126.3(3)
C082 O76 Ti19 129.2(6)
C05S O77 Ti19 122.7(5)
C04P O78 Ti19 136.0(6)
C15 O79 Ti20 125.0(5)
C15 O79 Ti19 108.1(5)
Ti20 O79 Ti19 124.8(3)
C04L O80 Ti20 134.3(6)
C05R O81 Ti21 114.5(5)
C05R O81 Ti20 137.7(5)
Ti21 O81 Ti20 107.5(2)
C09X O081 H081 109.5
C05J O82 Ti20 126.9(5)
C05J O82 Ti21 116.8(5)
Ti20 O82 Ti21 108.3(2)
C06L O83 Ti23 133.4(5)
C06L O83 Ti21 118.4(5)
Ti23 O83 Ti21 104.7(3)
Ti22 O84 Ti23 140.3(3)
Ti22 O84 Ti21 109.1(3)
Ti23 O84 Ti21 108.6(3)
C06B O85 Ti22 135.2(5)
C06B O85 Ti21 119.0(5)
Ti22 O85 Ti21 104.6(3)
Ti24 O86 Ti21 133.2(3)
C04L O87 Ti21 130.8(6)
C09N O88 Ti22 137.7(8)
C080 O89 Ti22 120.5(5)
C05T O90 Ti22 136.8(6)
C07K O91 Ti24 126.4(6)
C07K O91 Ti22 107.1(5)
Ti24 O91 Ti22 125.6(3)
C05T O92 Ti23 136.8(6)
C06V O93 Ti23 121.1(5)
C0AK O94 Ti23 141.3(10)
C06E O95 Ti24 125.6(5)
C06E O95 Ti23 107.3(5)
Ti24 O95 Ti23 127.1(3)
C04S O96 Ti24 132.3(6)
C05W O97 Ti24 127.1(5)
C05W O97 Ti25 117.2(5)
Ti24 O97 Ti25 107.9(3)
C05Q O98 Ti25 115.0(5)
C05Q O98 Ti24 136.9(5)
Ti25 O98 Ti24 108.1(3)
C067 O99 Ti27 133.9(5)
C067 O99 Ti25 120.1(5)
Ti27 O99 Ti25 106.1(3)
Ti26 O100 Ti27 141.1(3)
Ti26 O100 Ti25 109.2(3)
Ti27 O100 Ti25 108.7(3)
C05G O101 Ti26 133.5(5)
C05G O101 Ti25 116.7(5)
Ti26 O101 Ti25 104.7(3)
C04S O102 Ti25 131.7(6)
Ti28 O103 Ti25 132.2(3)
C083 O104 Ti26 120.6(6)
C06H O105 Ti26 134.7(7)
C25 O106 Ti26 159.8(10)
C06K O107 Ti28 125.0(5)
C06K O107 Ti26 109.2(5)
Ti28 O107 Ti26 125.7(3)
C09Q O108 Ti27 139.3(8)
C06H O109 Ti27 134.0(7)
C075 O110 Ti28 127.5(5)
C075 O110 Ti27 105.2(5)
Ti28 O110 Ti27 124.6(3)
C06Y O111 Ti27 122.6(5)
C06D O112 Ti29 118.0(6)
C06D O112 Ti28 134.5(6)
Ti29 O112 Ti28 107.5(3)
C065 O113 Ti28 125.1(5)
C065 O113 Ti29 118.4(5)
Ti28 O113 Ti29 108.7(3)
C06S O114 Ti28 132.2(6)
C060 O115 Ti30 132.9(5)
C060 O115 Ti29 117.5(5)
Ti30 O115 Ti29 104.9(3)
Ti31 O116 Ti30 140.3(3)
Ti31 O116 Ti29 109.2(3)
Ti30 O116 Ti29 108.5(3)
C07Y O117 Ti31 135.8(6)
C07Y O117 Ti29 118.7(6)
Ti31 O117 Ti29 105.2(3)
C06S O118 Ti29 131.3(6)
Ti32 O119 Ti29 132.6(3)
C05C O120 Ti30 136.4(7)
C05H O121 Ti30 120.3(5)
C141 O122 Ti30 147.4(10)
C16 O123 Ti32 125.3(5)
C16 O123 Ti30 107.5(5)
Ti32 O123 Ti30 127.1(3)
C084 O124 Ti31 120.6(6)
C05C O125 Ti31 137.5(6)
C143 O126 Ti31 140.5(11)
C077 O127 Ti32 127.6(6)
C077 O127 Ti31 107.8(5)
Ti32 O127 Ti31 123.7(3)
C04X O128 Ti32 132.0(6)
C085 O130 H130 109.5
C0A6 O132 H132 109.5
C09L O133 H133 109.5
C09D O134 H134 109.5
C06U N04M H04A 109.0
C06U N04M H04B 109.1
H04A N04M H04B 109.4
C092 N32 H32A 109.4
C092 N32 H32B 110.1
H32A N32 H32B 108.4
C09C N33 H33A 109.0
C09C N33 H33B 109.2
H33A N33 H33B 109.2
C05I N34 H34A 110.6
C05I N34 H34B 108.1
H34A N34 H34B 108.5
C09H N35 H35A 107.1
C09H N35 H35B 111.1
H35A N35 H35B 108.7
C0A8 N36 H36A 112.9
C0A8 N36 H36B 107.0
H36A N36 H36B 106.1
C0A0 N37 H37A 117.4
C0A0 N37 H37B 117.4
H37A N37 H37B 100.3
C0AD N38 H38A 109.0
C0AD N38 H38B 110.5
H38A N38 H38B 108.7
C0A4 N40 H40A 113.4
C0A4 N40 H40B 110.0
H40A N40 H40B 106.5
C07A N41 H41A 108.7
C07A N41 H41B 110.6
H41A N41 H41B 108.2
C08G N42 H42A 108.7
C08G N42 H42B 110.3
H42A N42 H42B 108.5
C08Z N43 H43A 108.7
C08Z N43 H43B 109.3
H43A N43 H43B 109.3
C090 N44 H44A 108.0
C090 N44 H44B 114.1
H44A N44 H44B 106.6
C07P N45 H45A 109.4
C07P N45 H45B 108.9
H45A N45 H45B 109.1
C08R N46 H46A 109.7
C08R N46 H46B 108.5
H46A N46 H46B 109.1
O11 C1 C05P 107.3(7)
O11 C1 H1A 110.3
C05P C1 H1A 110.3
O11 C1 H1B 110.3
C05P C1 H1B 110.3
H1A C1 H1B 108.5
O13 C2 C3 105.6(7)
O13 C2 H2A 110.6
C3 C2 H2A 110.6
O13 C2 H2B 110.6
C3 C2 H2B 110.6
H2A C2 H2B 108.8
O19 C3 C2 104.3(7)
O19 C3 H3A 110.9
C2 C3 H3A 110.9
O19 C3 H3B 110.9
C2 C3 H3B 110.9
H3A C3 H3B 108.9
O4 C4 C05O 107.0(8)
O4 C4 H4A 110.3
C05O C4 H4A 110.3
O4 C4 H4B 110.3
C05O C4 H4B 110.3
H4A C4 H4B 108.6
C05B C5 C076 118.0(9)
C05B C5 C05M 122.1(9)
C076 C5 C05M 119.8(9)
C6 C04K C05Y 117.5(8)
C6 C04K C052 121.6(8)
C05Y C04K C052 120.9(8)
O87 C04L O80 124.1(8)
O87 C04L C05D 119.6(9)
O80 C04L C05D 116.3(9)
O78 C04P O72 123.6(8)
O78 C04P C17 119.3(9)
O72 C04P C17 117.0(9)
O96 C04S O102 123.7(9)
O96 C04S C078 118.2(9)
O102 C04S C078 117.9(9)
O64 C04U O70 122.5(8)
O64 C04U C18 118.7(8)
O70 C04U C18 118.8(8)
O6 C04X O128 123.5(8)
O6 C04X C07G 115.3(9)
O128 C04X C07G 121.2(9)
C05V C6 C04K 120.8(9)
C05V C6 H6 119.6
C04K C6 H6 119.6
C064 C05B C5 122.2(9)
C064 C05B H05B 118.9
C5 C05B H05B 118.9
O125 C05C O120 123.6(9)
O125 C05C C05U 117.3(9)
O120 C05C C05U 119.1(10)
C08B C05D C07W 118.0(9)
C08B C05D C04L 121.0(9)
C07W C05D C04L 120.9(9)
O67 C05E C071 107.3(7)
O67 C05E H05A 110.3
C071 C05E H05A 110.3
O67 C05E H05C 110.3
C071 C05E H05C 110.3
H05A C05E H05C 108.5
C05Y C05F C05I 121.2(9)
C05Y C05F H05F 119.4
C05I C05F H05F 119.4
O101 C05G C05W 106.2(8)
O101 C05G H05D 110.5
C05W C05G H05D 110.5
O101 C05G H05E 110.5
C05W C05G H05E 110.5
H05D C05G H05E 108.7
O121 C05H C16 108.8(8)
O121 C05H H05G 109.9
C16 C05H H05G 109.9
O121 C05H H05H 109.9
C16 C05H H05H 109.9
H05G C05H H05H 108.3
N34 C05I C05F 122.0(9)
N34 C05I C05V 120.2(9)
C05F C05I C05V 117.8(9)
O82 C05J C06L 105.5(7)
O82 C05J H05I 110.6
C06L C05J H05I 110.6
O82 C05J H05J 110.6
C06L C05J H05J 110.6
H05I C05J H05J 108.8
O46 C05K O51 124.1(8)
O46 C05K C11 117.9(8)
O51 C05K C11 118.0(8)
O18 C05M O10 124.3(9)
O18 C05M C5 119.5(9)
O10 C05M C5 116.2(9)
O47 C05N C061 106.7(8)
O47 C05N H05K 110.4
C061 C05N H05K 110.4
O47 C05N H05L 110.4
C061 C05N H05L 110.4
H05K C05N H05L 108.6
O3 C05O C4 107.0(8)
O3 C05O H05M 110.3
C4 C05O H05M 110.3
O3 C05O H05N 110.3
C4 C05O H05N 110.3
H05M C05O H05N 108.6
O9 C05P C1 107.0(8)
O9 C05P H05O 110.3
C1 C05P H05O 110.3
O9 C05P H05P 110.3
C1 C05P H05P 110.3
H05O C05P H05P 108.6
O98 C05Q C067 105.1(7)
O98 C05Q H05Q 110.7
C067 C05Q H05Q 110.7
O98 C05Q H05R 110.7
C067 C05Q H05R 110.7
H05Q C05Q H05R 108.8
O81 C05R C06B 105.0(7)
O81 C05R H05S 110.7
C06B C05R H05S 110.7
O81 C05R H05T 110.7
C06B C05R H05T 110.7
H05S C05R H05T 108.8
O77 C05S C15 107.6(8)
O77 C05S H05U 110.2
C15 C05S H05U 110.2
O77 C05S H05V 110.2
C15 C05S H05V 110.2
H05U C05S H05V 108.5
O92 C05T O90 124.4(9)
O92 C05T C05Z 117.9(9)
O90 C05T C05Z 117.7(9)
C06J C05U C06Z 117.1(9)
C06J C05U C05C 121.5(9)
C06Z C05U C05C 121.4(10)
C6 C05V C05I 121.3(9)
C6 C05V H05W 119.4
C05I C05V H05W 119.4
O97 C05W C05G 107.4(8)
O97 C05W H05X 110.2
C05G C05W H05X 110.2
O97 C05W H05Y 110.2
C05G C05W H05Y 110.2
H05X C05W H05Y 108.5
O49 C05X O41 123.1(9)
O49 C05X C06I 117.4(8)
O41 C05X C06I 119.5(9)
C05F C05Y C04K 121.4(9)
C05F C05Y H05Z 119.3
C04K C05Y H05Z 119.3
C08F C05Z C07N 117.0(10)
C08F C05Z C05T 121.1(9)
C07N C05Z C05T 121.7(9)
O15 C7 C06G 106.0(7)
O15 C7 H7A 110.5
C06G C7 H7A 110.5
O15 C7 H7B 110.5
C06G C7 H7B 110.5
H7A C7 H7B 108.7
O26 C06A C07B 106.8(8)
O26 C06A H06A 110.4
C07B C06A H06A 110.4
O26 C06A H06B 110.4
C07B C06A H06B 110.4
H06A C06A H06B 108.6
O85 C06B C05R 105.3(7)
O85 C06B H06C 110.7
C05R C06B H06C 110.7
O85 C06B H06D 110.7
C05R C06B H06D 110.7
H06C C06B H06D 108.8
O58 C06C O63 125.9(10)
O58 C06C C07Z 117.4(10)
O63 C06C C07Z 116.6(10)
O112 C06D C07Y 109.0(9)
O112 C06D H06E 109.9
C07Y C06D H06E 109.9
O112 C06D H06F 109.9
C07Y C06D H06F 109.9
H06E C06D H06F 108.3
O95 C06E C06V 106.5(7)
O95 C06E H06G 110.4
C06V C06E H06G 110.4
O95 C06E H06H 110.4
C06V C06E H06H 110.4
H06G C06E H06H 108.6
O35 C06F C8 105.5(7)
O35 C06F H06I 110.6
C8 C06F H06I 110.6
O35 C06F H06J 110.6
C8 C06F H06J 110.6
H06I C06F H06J 108.8
O16 C06G C7 108.2(7)
O16 C06G H06K 110.1
C7 C06G H06K 110.1
O16 C06G H06L 110.1
C7 C06G H06L 110.1
H06K C06G H06L 108.4
O105 C06H O109 123.8(11)
O105 C06H C08L 118.3(11)
O109 C06H C08L 117.8(11)
C09U C06I C07D 117.6(10)
C09U C06I C05X 121.7(10)
C07D C06I C05X 120.7(9)
C07F C06J C05U 121.3(10)
C07F C06J H06M 119.4
C05U C06J H06M 119.4
O107 C06K C083 107.8(8)
O107 C06K H06N 110.2
C083 C06K H06N 110.2
O107 C06K H06O 110.2
C083 C06K H06O 110.2
H06N C06K H06O 108.5
O83 C06L C05J 106.4(7)
O83 C06L H06P 110.5
C05J C06L H06P 110.5
O83 C06L H06Q 110.5
C05J C06L H06Q 110.5
H06P C06L H06Q 108.6
O1 C06M C08I 108.5(8)
O1 C06M H06R 110.0
C08I C06M H06R 110.0
O1 C06M H06S 110.0
C08I C06M H06S 110.0
H06R C06M H06S 108.4
C07R C06N C07I 118.2(9)
C07R C06N C06T 120.7(9)
C07I C06N C06T 121.1(9)
O14 C06P C07C 105.8(8)
O14 C06P H06T 110.6
C07C C06P H06T 110.6
O14 C06P H06U 110.6
C07C C06P H06U 110.6
H06T C06P H06U 108.7
O45 C06Q C06R 108.4(8)
O45 C06Q H06V 110.0
C06R C06Q H06V 110.0
O45 C06Q H06W 110.0
C06R C06Q H06W 110.0
H06V C06Q H06W 108.4
O55 C06R C06Q 103.8(8)
O55 C06R H06X 111.0
C06Q C06R H06X 111.0
O55 C06R H06Y 111.0
C06Q C06R H06Y 111.0
H06X C06R H06Y 109.0
O114 C06S O118 124.0(8)
O114 C06S C086 118.6(9)
O118 C06S C086 117.3(9)
O27 C06T O31 123.7(9)
O27 C06T C06N 119.0(9)
O31 C06T C06N 117.4(9)
C064 C06U N04M 122.0(9)
C064 C06U C07V 119.6(9)
N04M C06U C07V 118.4(9)
O93 C06V C06E 107.9(8)
O93 C06V H06Z 110.1
C06E C06V H06Z 110.1
O93 C06V H 110.1
C06E C06V H 110.1
H06Z C06V H 108.4
O40 C06W C06X 108.2(7)
O40 C06W H06 110.1
C06X C06W H06 110.1
O40 C06W HA 110.1
C06X C06W HA 110.1
H06 C06W HA 108.4
O43 C06X C06W 107.9(8)
O43 C06X H0AA 110.1
C06W C06X H0AA 110.1
O43 C06X HB 110.1
C06W C06X HB 110.1
H0AA C06X HB 108.4
O111 C06Y C075 108.1(8)
O111 C06Y H1AA 110.1
C075 C06Y H1AA 110.1
O111 C06Y HC 110.1
C075 C06Y HC 110.1
H1AA C06Y HC 108.4
C07J C06Z C05U 121.4(11)
C07J C06Z H2AA 119.3
C05U C06Z H2AA 119.3
O34 C8 C06F 105.0(7)
O34 C8 H8A 110.7
C06F C8 H8A 110.7
O34 C8 H8B 110.7
C06F C8 H8B 110.7
H8A C8 H8B 108.8
C072 C07A N41 121.6(11)
C072 C07A C08E 118.3(10)
N41 C07A C08E 120.1(11)
O25 C07B C06A 106.4(8)
O25 C07B H07A 110.4
C06A C07B H07A 110.4
O25 C07B H07B 110.4
C06A C07B H07B 110.4
H07A C07B H07B 108.6
O21 C07C C06P 105.9(8)
O21 C07C H07C 110.5
C06P C07C H07C 110.5
O21 C07C H07D 110.5
C06P C07C H07D 110.5
H07C C07C H07D 108.7
C08V C07D C06I 122.8(10)
C08V C07D H07E 118.6
C06I C07D H07E 118.6
O57 C07E C066 107.3(8)
O57 C07E H07F 110.3
C066 C07E H07F 110.3
O57 C07E H07G 110.3
C066 C07E H07G 110.3
H07F C07E H07G 108.5
C06J C07F C07P 120.8(11)
C06J C07F H07H 119.6
C07P C07F H07H 119.6
C0AC C07G C07O 115.8(11)
C0AC C07G C04X 122.2(11)
C07O C07G C04X 121.6(10)
O29 C07H C079 108.4(8)
O29 C07H H07I 110.0
C079 C07H H07I 110.0
O29 C07H H07J 110.0
C079 C07H H07J 110.0
H07I C07H H07J 108.4
C07X C07I C06N 121.0(10)
C07X C07I H07K 119.5
C06N C07I H07K 119.5
C06Z C07J C07P 121.3(11)
C06Z C07J H07L 119.3
C07P C07J H07L 119.3
C080 C07K O91 108.5(8)
C080 C07K H07M 110.0
O91 C07K H07M 110.0
C080 C07K H07N 110.0
O91 C07K H07N 110.0
H07M C07K H07N 108.4
C070 C07L C07M 119.2(9)
C070 C07L N39 121.0(9)
C07M C07L N39 119.8(9)
C069 C07M C07L 119.5(10)
C069 C07M H07O 120.3
C07L C07M H07O 120.3
C08W C07N C05Z 121.6(11)
C08W C07N H07P 119.2
C05Z C07N H07P 119.2
C098 C07O C07G 125.2(12)
C098 C07O H07Q 117.4
C07G C07O H07Q 117.4
C07J C07P N45 119.9(10)
C07J C07P C07F 117.9(10)
N45 C07P C07F 122.2(11)
C088 C07R C06N 120.9(10)
C088 C07R H07R 119.5
C06N C07R H07R 119.5
O44 C07S C09G 110.2(9)
O44 C07S H07S 109.6
C09G C07S H07S 109.6
O44 C07S H07T 109.6
C09G C07S H07T 109.6
H07S C07S H07T 108.1
C08Y C07U C062 122.0(11)
C08Y C07U H07U 119.0
C062 C07U H07U 119.0
C076 C07V C06U 119.5(9)
C076 C07V H07V 120.2
C06U C07V H07V 120.2
C08H C07W C05D 121.2(10)
C08H C07W H07W 119.4
C05D C07W H07W 119.4
C07I C07X C08R 120.9(10)
C07I C07X H07X 119.6
C08R C07X H07X 119.6
O117 C07Y C06D 107.6(9)
O117 C07Y H07Y 110.2
C06D C07Y H07Y 110.2
O117 C07Y HD 110.2
C06D C07Y HD 110.2
H07Y C07Y HD 108.5
C08K C07Z C09W 119.5(11)
C08K C07Z C06C 119.2(11)
C09W C07Z C06C 121.3(11)
O33 C9 C10 106.4(7)
O33 C9 H9A 110.5
C10 C9 H9A 110.5
O33 C9 H9B 110.5
C10 C9 H9B 110.5
H9A C9 H9B 108.6
O62 C08A C095 107.5(9)
O62 C08A H08A 110.2
C095 C08A H08A 110.2
O62 C08A H08B 110.2
C095 C08A H08B 110.2
H08A C08A H08B 108.5
C08U C08B C05D 121.2(11)
C08U C08B H08C 119.4
C05D C08B H08C 119.4
O50 C08C C09D 112.4(9)
O50 C08C H08D 109.1
C09D C08C H08D 109.1
O50 C08C H08E 109.1
C09D C08C H08E 109.1
H08D C08C H08E 107.9
C089 C08E C07A 120.9(10)
C089 C08E H08F 119.5
C07A C08E H08F 119.5
C05Z C08F C09S 121.6(11)
C05Z C08F H08G 119.2
C09S C08F H08G 119.2
N42 C08G C08X 120.6(10)
N42 C08G C08S 121.2(10)
C08X C08G C08S 118.3(9)
C07W C08H C092 121.1(11)
C07W C08H H08H 119.5
C092 C08H H08H 119.5
O2 C08I C06M 108.1(8)
O2 C08I H08I 110.1
C06M C08I H08I 110.1
O2 C08I H08J 110.1
C06M C08I H08J 110.1
H08I C08I H08J 108.4
C08X C08J C17 121.2(10)
C08X C08J H08K 119.4
C17 C08J H08K 119.4
C07Z C08K C093 121.0(12)
C07Z C08K H08L 119.5
C093 C08K H08L 119.5
C0A9 C08N C086 121.1(12)
C0A9 C08N H08N 119.5
C086 C08N H08N 119.5
O74 C08O C09L 115.4(10)
O74 C08O H08M 108.4
C09L C08O H08M 108.4
O74 C08O H08O 108.4
C09L C08O H08O 108.4
H08M C08O H08O 107.5
C088 C08R C07X 118.9(10)
C088 C08R N46 118.7(11)
C07X C08R N46 122.4(11)
C073 C08S C08G 120.1(10)
C073 C08S H08S 119.9
C08G C08S H08S 119.9
C08B C08U C092 119.9(11)
C08B C08U H08U 120.0
C092 C08U H08U 120.0
C0A4 C08V C07D 120.0(11)
C0A4 C08V H08V 120.0
C07D C08V H08V 120.0
C07N C08W C09H 119.9(11)
C07N C08W H08W 120.1
C09H C08W H08W 120.1
C08J C08X C08G 120.5(10)
C08J C08X H08X 119.7
C08G C08X H08X 119.7
C090 C08Y C07U 118.9(12)
C090 C08Y H08Y 120.5
C07U C08Y H08Y 120.5
C09Z C08Z C09K 118.3(11)
C09Z C08Z N43 122.7(12)
C09K C08Z N43 118.9(12)
O37 C10 C9 105.3(7)
O37 C10 H10A 110.7
C9 C10 H10A 110.7
O37 C10 H10B 110.7
C9 C10 H10B 110.7
H10A C10 H10B 108.8
O60 C09A C0A6 109.7(13)
O60 C09A H09A 109.7
C0A6 C09A H09A 109.7
O60 C09A H09B 109.7
C0A6 C09A H09B 109.7
H09A C09A H09B 108.2
C09Z C09B C078 122.9(12)
C09Z C09B H09C 118.6
C078 C09B H09C 118.6
C093 C09C C09P 120.2(12)
C093 C09C N33 119.6(13)
C09P C09C N33 120.0(13)
O134 C09D C08C 113.0(11)
O134 C09D H09D 109.0
C08C C09D H09D 109.0
O134 C09D H09E 109.0
C08C C09D H09E 109.0
H09D C09D H09E 107.8
C090 C09F C087 120.7(12)
C090 C09F H09F 119.6
C087 C09F H09F 119.6
O53 C09G C07S 112.7(9)
O53 C09G H09G 109.1
C07S C09G H09G 109.1
O53 C09G H09H 109.1
C07S C09G H09H 109.1
H09G C09G H09H 107.8
C09S C09H C08W 120.1(11)
C09S C09H N35 122.2(12)
C08W C09H N35 117.7(12)
C08Z C09K C097 121.1(11)
C08Z C09K H09K 119.4
C097 C09K H09K 119.4
O133 C09L C08O 117.0(11)
O133 C09L H09I 108.1
C08O C09L H09I 108.1
O133 C09L H09J 108.1
C08O C09L H09J 108.1
H09I C09L H09J 107.3
O129 C09M C09N 111.5(13)
O129 C09M H09L 109.3
C09N C09M H09L 109.3
O129 C09M H09M 109.3
C09N C09M H09M 109.3
H09L C09M H09M 108.0
O88 C09N C09M 113.5(12)
O88 C09N H09N 108.9
C09M C09N H09N 108.9
O88 C09N H09O 108.9
C09M C09N H09O 108.9
H09N C09N H09O 107.7
O42 C09O C09X 116.4(11)
O42 C09O H09P 108.2
C09X C09O H09P 108.2
O42 C09O H09Q 108.2
C09X C09O H09Q 108.2
H09P C09O H09Q 107.3
C09C C09P C09W 119.6(13)
C09C C09P H09R 120.2
C09W C09P H09R 120.2
C09H C09S C08F 119.8(12)
C09H C09S H09S 120.1
C08F C09S H09S 120.1
O8 C09T C0AA 113.5(11)
O8 C09T H09T 108.9
C0AA C09T H09T 108.9
O8 C09T H09U 108.9
C0AA C09T H09U 108.9
H09T C09T H09U 107.7
C06I C09U C0AF 120.4(12)
C06I C09U H09V 119.8
C0AF C09U H09V 119.8
C07Z C09W C09P 119.6(13)
C07Z C09W H09W 120.2
C09P C09W H09W 120.2
O081 C09X C09O 115.6(12)
O081 C09X H09X 108.4
C09O C09X H09X 108.4
O081 C09X H09Y 108.4
C09O C09X H09Y 108.4
H09X C09X H09Y 107.4
C086 C09Y C0AN 121.2(12)
C086 C09Y H09Z 119.4
C0AN C09Y H09Z 119.4
C08Z C09Z C09B 120.0(12)
C08Z C09Z H09 120.0
C09B C09Z H09 120.0
C069 C11 C074 118.7(8)
C069 C11 C05K 121.5(8)
C074 C11 C05K 119.8(8)
O65 C12 C13 106.0(7)
O65 C12 H12A 110.5
C13 C12 H12A 110.5
O65 C12 H12B 110.5
C13 C12 H12B 110.5
H12A C12 H12B 108.7
O69 C13 C12 105.3(7)
O69 C13 H13A 110.7
C12 C13 H13A 110.7
O69 C13 H13B 110.7
C12 C13 H13B 110.7
H13A C13 H13B 108.8
O75 C14 C063 106.7(7)
O75 C14 H14A 110.4
C063 C14 H14A 110.4
O75 C14 H14B 110.4
C063 C14 H14B 110.4
H14A C14 H14B 108.6
O79 C15 C05S 107.0(7)
O79 C15 H15A 110.3
C05S C15 H15A 110.3
O79 C15 H15B 110.3
C05S C15 H15B 110.3
H15A C15 H15B 108.6
O123 C16 C05H 106.5(7)
O123 C16 H16A 110.4
C05H C16 H16A 110.4
O123 C16 H16B 110.4
C05H C16 H16B 110.4
H16A C16 H16B 108.6
C073 C17 C08J 118.7(9)
C073 C17 C04P 121.6(9)
C08J C17 C04P 119.8(9)
C068 C18 C089 118.0(9)
C068 C18 C04U 121.3(9)
C089 C18 C04U 120.7(9)
C0A5 C22 O136 121.9(16)
C0A5 C22 H22A 106.9
O136 C22 H22A 106.9
C0A5 C22 H22B 106.9
O136 C22 H22B 106.9
H22A C22 H22B 106.7
O149 C28 C0AI 161(2)
O149 C28 H28A 96.0
C0AI C28 H28A 96.0
O149 C28 H28B 96.0
C0AI C28 H28B 96.0
H28A C28 H28B 103.4
O22 C050 O12 124.1(9)
O22 C050 C062 119.8(9)
O12 C050 C062 116.1(9)
O32 C052 O38 124.2(8)
O32 C052 C04K 119.9(8)
O38 C052 C04K 115.9(8)
O115 C060 C065 107.4(8)
O115 C060 H3AA 110.2
C065 C060 H3AA 110.2
O115 C060 HE 110.2
C065 C060 HE 110.2
H3AA C060 HE 108.5
O48 C061 C05N 109.1(8)
O48 C061 H4AA 109.9
C05N C061 H4AA 109.9
O48 C061 HF 109.9
C05N C061 HF 109.9
H4AA C061 HF 108.3
C087 C062 C07U 117.7(10)
C087 C062 C050 121.6(10)
C07U C062 C050 120.6(9)
O73 C063 C14 106.9(7)
O73 C063 H5AA 110.3
C14 C063 H5AA 110.3
O73 C063 HG 110.3
C14 C063 HG 110.3
H5AA C063 HG 108.6
C05B C064 C06U 119.5(9)
C05B C064 H064 120.2
C06U C064 H064 120.2
O113 C065 C060 108.9(8)
O113 C065 H6AA 109.9
C060 C065 H6AA 109.9
O113 C065 HH 109.9
C060 C065 HH 109.9
H6AA C065 HH 108.3
O59 C066 C07E 106.1(7)
O59 C066 H7AA 110.5
C07E C066 H7AA 110.5
O59 C066 HI 110.5
C07E C066 HI 110.5
H7AA C066 HI 108.7
O99 C067 C05Q 104.6(7)
O99 C067 H8AA 110.8
C05Q C067 H8AA 110.8
O99 C067 HJ 110.8
C05Q C067 HJ 110.8
H8AA C067 HJ 108.9
C18 C068 C072 122.2(10)
C18 C068 H068 118.9
C072 C068 H068 118.9
C11 C069 C07M 120.9(9)
C11 C069 H069 119.5
C07M C069 H069 119.5
C07L C070 C074 121.1(9)
C07L C070 H070 119.5
C074 C070 H070 119.5
O66 C071 C05E 105.5(7)
O66 C071 H07Z 110.6
C05E C071 H07Z 110.6
O66 C071 HK 110.6
C05E C071 HK 110.6
H07Z C071 HK 108.8
C068 C072 C07A 120.1(10)
C068 C072 H072 120.0
C07A C072 H072 120.0
C17 C073 C08S 121.2(10)
C17 C073 H073 119.4
C08S C073 H073 119.4
C070 C074 C11 120.6(9)
C070 C074 H074 119.7
C11 C074 H074 119.7
O110 C075 C06Y 106.5(7)
O110 C075 H07 110.4
C06Y C075 H07 110.4
O110 C075 HL 110.4
C06Y C075 HL 110.4
H07 C075 HL 108.6
C07V C076 C5 121.0(9)
C07V C076 H076 119.5
C5 C076 H076 119.5
O127 C077 C084 107.7(8)
O127 C077 H9AA 110.2
C084 C077 H9AA 110.2
O127 C077 HM 110.2
C084 C077 HM 110.2
H9AA C077 HM 108.5
C097 C078 C09B 116.8(10)
C097 C078 C04S 121.6(10)
C09B C078 C04S 121.5(10)
O30 C079 C07H 107.3(8)
O30 C079 H0BA 110.3
C07H C079 H0BA 110.3
O30 C079 HN 110.3
C07H C079 HN 110.3
H0BA C079 HN 108.5
O89 C080 C07K 109.8(9)
O89 C080 H08P 109.7
C07K C080 H08P 109.7
O89 C080 H08R 109.7
C07K C080 H08R 109.7
H08P C080 H08R 108.2
O76 C082 C085 108.5(8)
O76 C082 H08T 110.0
C085 C082 H08T 110.0
O76 C082 H08Z 110.0
C085 C082 H08Z 110.0
H08T C082 H08Z 108.4
O104 C083 C06K 109.0(8)
O104 C083 H08 109.9
C06K C083 H08 109.9
O104 C083 HO 109.9
C06K C083 HO 109.9
H08 C083 HO 108.3
O124 C084 C077 108.7(9)
O124 C084 H1BA 110.0
C077 C084 H1BA 110.0
O124 C084 HP 110.0
C077 C084 HP 110.0
H1BA C084 HP 108.3
O130 C085 C082 110.3(10)
O130 C085 H2BA 109.6
C082 C085 H2BA 109.6
O130 C085 HQ 109.6
C082 C085 HQ 109.6
H2BA C085 HQ 108.1
C09Y C086 C08N 118.0(11)
C09Y C086 C06S 120.0(10)
C08N C086 C06S 121.9(10)
C062 C087 C09F 119.9(11)
C062 C087 H087 120.1
C09F C087 H087 120.1
C07R C088 C08R 120.1(10)
C07R C088 H088 120.0
C08R C088 H088 120.0
C08E C089 C18 120.5(10)
C08E C089 H089 119.7
C18 C089 H089 119.7
C08Y C090 C09F 120.7(11)
C08Y C090 N44 118.9(13)
C09F C090 N44 120.2(13)
C08H C092 N32 120.2(12)
C08H C092 C08U 118.6(11)
N32 C092 C08U 121.2(11)
C09C C093 C08K 119.9(13)
C09C C093 H093 120.0
C08K C093 H093 120.0
O61 C095 C08A 108.6(9)
O61 C095 H3BA 110.0
C08A C095 H3BA 110.0
O61 C095 HR 110.0
C08A C095 HR 110.0
H3BA C095 HR 108.3
C078 C097 C09K 120.9(11)
C078 C097 H097 119.6
C09K C097 H097 119.6
C0AD C098 C07O 120.6(13)
C0AD C098 H098 119.7
C07O C098 H098 119.7
N37 C0A0 C0AE 117.9(14)
N37 C0A0 C0A3 121.9(14)
C0AE C0A0 C0A3 120.0
C0A0 C0AE C09V 120.0
C0A0 C0AE H0AE 120.0
C09V C0AE H0AE 120.0
C0AE C09V C08L 120.0
C0AE C09V H4BA 120.0
C08L C09V H4BA 120.0
C096 C08L C09V 120.0
C096 C08L C06H 121.8(8)
C09V C08L C06H 117.9(8)
C0A3 C096 C08L 120.0
C0A3 C096 H096 120.0
C08L C096 H096 120.0
C096 C0A3 C0A0 120.0
C096 C0A3 H0A3 120.0
C0A0 C0A3 H0A3 120.0
C08V C0A4 C0AF 119.3(12)
C08V C0A4 N40 118.8(12)
C0AF C0A4 N40 121.9(13)
O56 C0A5 C22 108.4(14)
O56 C0A5 H0AB 110.0
C22 C0A5 H0AB 110.0
O56 C0A5 H0AC 110.0
C22 C0A5 H0AC 110.0
H0AB C0A5 H0AC 108.4
O132 C0A6 C09A 112.4(15)
O132 C0A6 H0AD 109.1
C09A C0A6 H0AD 109.1
O132 C0A6 H0AF 109.1
C09A C0A6 H0AF 109.1
H0AD C0A6 H0AF 107.8
N36 C0A8 C0A9 122.7(14)
N36 C0A8 C0AN 119.5(13)
C0A9 C0A8 C0AN 117.7(12)
C08N C0A9 C0A8 121.5(13)
C08N C0A9 H0A9 119.3
C0A8 C0A9 H0A9 119.3
O08Q C0AA C09T 121.3(13)
O08Q C0AA H0AG 107.0
C09T C0AA H0AG 107.0
O08Q C0AA H0AH 107.0
C09T C0AA H0AH 107.0
H0AG C0AA H0AH 106.7
C07G C0AC C0AO 120.9(14)
C07G C0AC H0AI 119.5
C0AO C0AC H0AI 119.5
C098 C0AD N38 121.0(15)
C098 C0AD C0AO 117.6(13)
N38 C0AD C0AO 121.2(15)
C09U C0AF C0A4 119.8(13)
C09U C0AF H0AJ 120.1
C0A4 C0AF H0AJ 120.1
O17 C0AI C28 119.9(17)
O17 C0AI H0AK 107.3
C28 C0AI H0AK 107.3
O17 C0AI H0AL 107.3
C28 C0AI H0AL 107.3
H0AK C0AI H0AL 106.9
O94 C0AK C0AL 106.8(15)
O94 C0AK H0AM 110.4
C0AL C0AK H0AM 110.4
O94 C0AK H0AN 110.4
C0AL C0AK H0AN 110.4
H0AM C0AK H0AN 108.6
O135 C0AL C0AK 101.1(17)
O135 C0AL H0AO 111.6
C0AK C0AL H0AO 111.6
O135 C0AL H0AP 111.6
C0AK C0AL H0AP 111.6
H0AO C0AL H0AP 109.4
C0A8 C0AN C09Y 120.5(13)
C0A8 C0AN H0AQ 119.8
C09Y C0AN H0AQ 119.8
C0AC C0AO C0AD 118.6(15)
C0AC C0AO H0AR 120.7
C0AD C0AO H0AR 120.7

loop_
_geom_bond_atom_site_label_1
_geom_bond_atom_site_label_2
_geom_bond_distance
Ti1 O7 1.857(6)
Ti1 O5 1.989(6)
Ti1 O3 2.008(6)
Ti1 O6 2.010(6)
Ti1 O4 2.055(6)
Ti1 O2 2.058(6)
Ti1 O1 2.071(6)
Ti1 Ti4 3.173(2)
Ti1 Ti2 3.195(2)
Ti1 Ti32 3.278(2)
Ti1 Ti3 3.289(2)
Ti2 O8 1.776(7)
Ti2 O9 1.850(6)
Ti2 O5 1.921(6)
Ti2 O4 1.945(6)
Ti2 O10 2.016(6)
Ti2 O11 2.168(6)
Ti3 O7 1.769(6)
Ti3 O11 1.938(6)
Ti3 O15 1.947(6)
Ti3 O14 1.987(6)
Ti3 O12 2.052(6)
Ti3 O13 2.078(6)
Ti3 Ti5 3.284(2)
Ti4 O17 1.771(6)
Ti4 O16 1.858(6)
Ti4 O5 1.913(6)
Ti4 O2 1.954(6)
Ti4 O18 2.025(6)
Ti4 O15 2.174(6)
Ti5 O23 1.856(6)
Ti5 O20 1.995(6)
Ti5 O13 2.005(6)
Ti5 O21 2.042(6)
Ti5 O22 2.052(6)
Ti5 O19 2.057(6)
Ti5 O14 2.059(6)
Ti5 Ti7 3.174(2)
Ti5 Ti6 3.200(2)
Ti5 Ti8 3.318(2)
Ti6 O24 1.763(7)
Ti6 O25 1.862(7)
Ti6 O20 1.926(6)
Ti6 O19 1.958(6)
Ti6 O27 2.024(7)
Ti6 O26 2.193(6)
Ti7 O28 1.781(7)
Ti7 O29 1.867(6)
Ti7 O20 1.921(6)
Ti7 O21 1.966(6)
Ti7 O31 2.003(7)
Ti7 O30 2.175(6)
Ti8 O23 1.776(6)
Ti8 O26 1.935(6)
Ti8 O30 1.944(6)
Ti8 O34 1.971(6)
Ti8 O33 2.052(6)
Ti8 O32 2.100(6)
Ti8 Ti9 3.282(2)
Ti9 O39 1.839(6)
Ti9 O36 1.979(6)
Ti9 O33 2.024(6)
Ti9 O38 2.037(6)
Ti9 O35 2.050(5)
Ti9 O37 2.054(6)
Ti9 O34 2.084(6)
Ti9 Ti12 3.178(2)
Ti9 Ti10 3.188(2)
Ti9 Ti11 3.289(2)
Ti10 O42 1.764(6)
Ti10 O40 1.859(6)
Ti10 O36 1.920(6)
Ti10 O37 1.969(6)
Ti10 O41 2.035(6)
Ti10 O43 2.220(6)
Ti11 O39 1.788(6)
Ti11 O43 1.924(6)
Ti11 O47 1.939(6)
Ti11 O45 1.983(6)
Ti11 O44 2.053(6)
Ti11 O46 2.058(6)
Ti11 Ti13 3.288(2)
Ti12 O50 1.779(6)
Ti12 O48 1.867(6)
Ti12 O36 1.925(5)
Ti12 O35 1.960(6)
Ti12 O49 1.985(6)
Ti12 O47 2.190(6)
Ti13 O52 1.853(5)
Ti13 O54 1.989(6)
Ti13 O44 2.027(6)
Ti13 O53 2.048(6)
Ti13 O45 2.048(6)
Ti13 O51 2.052(6)
Ti13 O55 2.057(6)
Ti13 Ti14 3.188(2)
Ti13 Ti15 3.190(2)
Ti13 Ti16 3.323(2)
Ti14 O56 1.778(7)
Ti14 O57 1.881(6)
Ti14 O54 1.928(6)
Ti14 O55 1.972(6)
Ti14 O58 2.020(7)
Ti14 O59 2.169(6)
Ti15 O60 1.776(7)
Ti15 O61 1.833(7)
Ti15 O54 1.922(6)
Ti15 O53 1.970(6)
Ti15 O63 2.025(7)
Ti15 O62 2.185(6)
Ti16 O52 1.775(6)
Ti16 O62 1.934(6)
Ti16 O59 1.946(6)
Ti16 O65 1.983(6)
Ti16 O66 2.043(5)
Ti16 O64 2.064(6)
Ti16 Ti17 3.271(2)
Ti17 O71 1.849(6)
Ti17 O68 1.987(5)
Ti17 O66 2.019(5)
Ti17 O70 2.032(6)
Ti17 O67 2.055(6)
Ti17 O69 2.058(6)
Ti17 O65 2.071(5)
Ti17 Ti18 3.169(2)
Ti17 Ti19 3.195(2)
Ti17 Ti20 3.305(2)
Ti18 O74 1.770(6)
Ti18 O73 1.881(6)
Ti18 O68 1.934(6)
Ti18 O69 1.959(6)
Ti18 O72 1.983(6)
Ti18 O75 2.160(6)
Ti19 O76 1.802(6)
Ti19 O77 1.836(6)
Ti19 O68 1.923(6)
Ti19 O67 1.967(6)
Ti19 O78 2.014(6)
Ti19 O79 2.211(6)
Ti20 O71 1.776(6)
Ti20 O75 1.932(6)
Ti20 O79 1.943(6)
Ti20 O82 1.980(6)
Ti20 O81 2.051(5)
Ti20 O80 2.054(6)
Ti20 Ti21 3.278(2)
Ti21 O86 1.846(6)
Ti21 O84 1.999(6)
Ti21 O81 2.013(6)
Ti21 O83 2.039(6)
Ti21 O87 2.064(6)
Ti21 O82 2.065(5)
Ti21 O85 2.077(6)
Ti21 Ti23 3.182(2)
Ti21 Ti22 3.190(2)
Ti21 Ti24 3.336(2)
Ti22 O88 1.790(7)
Ti22 O89 1.869(6)
Ti22 O84 1.916(6)
Ti22 O85 1.953(6)
Ti22 O90 2.016(7)
Ti22 O91 2.187(6)
Ti23 O94 1.770(7)
Ti23 O93 1.856(6)
Ti23 O84 1.919(6)
Ti23 O83 1.980(6)
Ti23 O92 2.015(7)
Ti23 O95 2.167(6)
Ti24 O86 1.789(6)
Ti24 O91 1.932(6)
Ti24 O95 1.945(6)
Ti24 O97 1.984(6)
Ti24 O98 2.031(6)
Ti24 O96 2.070(6)
Ti24 Ti25 3.280(2)
Ti25 O103 1.846(6)
Ti25 O100 1.997(6)
Ti25 O98 2.022(6)
Ti25 O99 2.028(6)
Ti25 O102 2.044(6)
Ti25 O101 2.059(6)
Ti25 O97 2.072(6)
Ti25 Ti26 3.187(2)
Ti25 Ti27 3.192(2)
Ti25 Ti28 3.324(2)
Ti26 O106 1.756(7)
Ti26 O104 1.875(7)
Ti26 O100 1.913(6)
Ti26 O101 1.965(6)
Ti26 O105 2.036(7)
Ti26 O107 2.164(6)
Ti27 O108 1.782(7)
Ti27 O111 1.831(6)
Ti27 O100 1.930(6)
Ti27 O99 1.966(6)
Ti27 O109 2.026(7)
Ti27 O110 2.287(6)
Ti28 O103 1.790(6)
Ti28 O110 1.916(6)
Ti28 O107 1.953(6)
Ti28 O113 1.980(6)
Ti28 O112 2.055(6)
Ti28 O114 2.069(6)
Ti28 Ti29 3.286(2)
Ti29 O119 1.857(6)
Ti29 O116 2.000(6)
Ti29 O112 2.019(6)
Ti29 O118 2.038(6)
Ti29 O117 2.042(6)
Ti29 O113 2.065(6)
Ti29 O115 2.067(6)
Ti29 Ti31 3.185(2)
Ti29 Ti30 3.193(2)
Ti29 Ti32 3.325(2)
Ti30 O122 1.763(6)
Ti30 O121 1.871(6)
Ti30 O116 1.934(6)
Ti30 O115 1.959(6)
Ti30 O120 2.032(6)
Ti30 O123 2.163(6)
Ti31 O126 1.732(7)
Ti31 O116 1.908(6)
Ti31 O124 1.944(7)
Ti31 O117 1.967(6)
Ti31 O125 2.008(7)
Ti31 O127 2.259(6)
Ti32 O119 1.775(6)
Ti32 O127 1.914(6)
Ti32 O123 1.956(6)
Ti32 O1 1.996(6)
Ti32 O3 2.047(6)
Ti32 O128 2.081(6)
O1 C06M 1.426(11)
O2 C08I 1.403(11)
O3 C05O 1.410(11)
O4 C4 1.415(11)
O6 C04X 1.262(10)
O8 C09T 1.370(14)
O9 C05P 1.432(11)
O08Q C0AA 1.412(9)
O08Q H08Q 0.8400
O10 C05M 1.285(11)
O11 C1 1.443(10)
O12 C050 1.262(11)
O13 C2 1.416(10)
O14 C06P 1.422(10)
O15 C7 1.434(10)
O16 C06G 1.423(10)
O17 C0AI 1.399(17)
O18 C05M 1.263(11)
O19 C3 1.425(10)
O21 C07C 1.414(11)
O22 C050 1.261(11)
O24 C0AR 1.541(19)
O25 C07B 1.415(11)
O26 C06A 1.428(11)
O27 C06T 1.256(11)
O28 C137 1.382(17)
O29 C07H 1.428(11)
O30 C079 1.425(11)
O31 C06T 1.279(11)
O32 C052 1.258(10)
O33 C9 1.411(10)
O34 C8 1.442(10)
O35 C06F 1.413(10)
O37 C10 1.434(10)
O38 C052 1.273(10)
O40 C06W 1.421(11)
O41 C05X 1.269(10)
O42 C09O 1.442(14)
O43 C06X 1.432(10)
O44 C07S 1.399(11)
O45 C06Q 1.414(11)
O46 C05K 1.263(10)
O47 C05N 1.436(10)
O48 C061 1.412(11)
O49 C05X 1.264(10)
O50 C08C 1.403(11)
O51 C05K 1.281(10)
O53 C09G 1.356(12)
O55 C06R 1.420(11)
O56 C0A5 1.415(15)
O57 C07E 1.430(11)
O58 C06C 1.259(12)
O59 C066 1.450(10)
O60 C09A 1.441(14)
O61 C095 1.416(12)
O62 C08A 1.414(11)
O63 C06C 1.270(12)
O64 C04U 1.268(10)
O65 C12 1.433(10)
O66 C071 1.424(10)
O67 C05E 1.421(10)
O69 C13 1.417(10)
O70 C04U 1.274(10)
O72 C04P 1.275(10)
O73 C063 1.426(10)
O74 C08O 1.373(12)
O75 C14 1.440(10)
O76 C082 1.442(11)
O77 C05S 1.409(11)
O78 C04P 1.269(10)
O79 C15 1.445(10)
O80 C04L 1.270(10)
O81 C05R 1.423(10)
O081 C09X 1.426(9)
O081 H081 0.8400
O82 C05J 1.447(10)
O83 C06L 1.409(10)
O85 C06B 1.411(10)
O87 C04L 1.259(10)
O88 C09N 1.440(14)
O89 C080 1.415(11)
O90 C05T 1.258(11)
O91 C07K 1.455(11)
O92 C05T 1.256(11)
O93 C06V 1.425(11)
O94 C0AK 1.359(16)
O95 C06E 1.432(10)
O96 C04S 1.260(11)
O97 C05W 1.420(10)
O98 C05Q 1.424(10)
O99 C067 1.408(10)
O101 C05G 1.428(11)
O102 C04S 1.264(11)
O104 C083 1.428(12)
O105 C06H 1.249(12)
O106 C25 1.559(18)
O107 C06K 1.434(10)
O108 C09Q 1.502(15)
O109 C06H 1.265(13)
O110 C075 1.441(11)
O111 C06Y 1.403(11)
O112 C06D 1.400(11)
O113 C065 1.415(11)
O114 C06S 1.259(11)
O115 C060 1.410(11)
O117 C07Y 1.422(12)
O118 C06S 1.265(10)
O120 C05C 1.269(11)
O121 C05H 1.408(11)
O122 C141 1.578(19)
O123 C16 1.430(10)
O124 C084 1.407(13)
O125 C05C 1.267(11)
O126 C143 1.66(2)
O127 C077 1.428(11)
O128 C04X 1.271(11)
O129 C09M 1.371(16)
O130 C085 1.424(13)
O130 H130 0.8400
O132 C0A6 1.44(2)
O132 H132 0.8400
O133 C09L 1.417(14)
O133 H133 0.8400
O134 C09D 1.437(15)
O134 H134 0.8400
O135 C0AL 1.44(2)
O136 C22 1.62(3)
N04M C06U 1.392(12)
N04M H04A 0.8811
N04M H04B 0.8811
N32 C092 1.389(14)
N32 H32A 0.8862
N32 H32B 0.8870
N33 C09C 1.412(15)
N33 H33A 0.8818
N33 H33B 0.8818
N34 C05I 1.363(11)
N34 H34A 0.8863
N34 H34B 0.8861
N35 C09H 1.411(14)
N35 H35A 0.8831
N35 H35B 0.8838
N36 C0A8 1.386(16)
N36 H36A 0.9039
N36 H36B 0.8990
N37 C0A0 1.386(16)
N37 H37A 0.9621
N37 H37B 0.9586
N38 C0AD 1.389(18)
N38 H38A 0.8874
N38 H38B 0.8883
N39 C07L 1.417(13)
N40 C0A4 1.416(16)
N40 H40A 0.9040
N40 H40B 0.8974
N41 C07A 1.380(13)
N41 H41A 0.8875
N41 H41B 0.8888
N42 C08G 1.371(12)
N42 H42A 0.8878
N42 H42B 0.8878
N43 C08Z 1.389(14)
N43 H43A 0.8826
N43 H43B 0.8828
N44 C090 1.412(15)
N44 H44A 0.8913
N44 H44B 0.8965
N45 C07P 1.387(13)
N45 H45A 0.8832
N45 H45B 0.8833
N46 C08R 1.393(13)
N46 H46A 0.8815
N46 H46B 0.8814
C1 C05P 1.491(13)
C1 H1A 0.9900
C1 H1B 0.9900
C2 C3 1.495(12)
C2 H2A 0.9900
C2 H2B 0.9900
C3 H3A 0.9900
C3 H3B 0.9900
C4 C05O 1.471(13)
C4 H4A 0.9900
C4 H4B 0.9900
C5 C05B 1.376(12)
C5 C076 1.400(13)
C5 C05M 1.468(13)
C04K C6 1.391(12)
C04K C05Y 1.393(12)
C04K C052 1.479(13)
C04L C05D 1.480(13)
C04P C17 1.470(13)
C04S C078 1.466(14)
C04U C18 1.461(13)
C04X C07G 1.443(14)
C6 C05V 1.370(12)
C6 H6 0.9500
C05B C064 1.365(13)
C05B H05B 0.9500
C05C C05U 1.453(14)
C05D C08B 1.373(13)
C05D C07W 1.404(13)
C05E C071 1.478(13)
C05E H05A 0.9900
C05E H05C 0.9900
C05F C05Y 1.359(12)
C05F C05I 1.384(13)
C05F H05F 0.9500
C05G C05W 1.462(13)
C05G H05D 0.9900
C05G H05E 0.9900
C05H C16 1.477(13)
C05H H05G 0.9900
C05H H05H 0.9900
C05I C05V 1.387(13)
C05J C06L 1.493(13)
C05J H05I 0.9900
C05J H05J 0.9900
C05K C11 1.468(13)
C05N C061 1.455(13)
C05N H05K 0.9900
C05N H05L 0.9900
C05O H05M 0.9900
C05O H05N 0.9900
C05P H05O 0.9900
C05P H05P 0.9900
C05Q C067 1.504(12)
C05Q H05Q 0.9900
C05Q H05R 0.9900
C05R C06B 1.510(13)
C05R H05S 0.9900
C05R H05T 0.9900
C05S C15 1.489(13)
C05S H05U 0.9900
C05S H05V 0.9900
C05T C05Z 1.477(14)
C05U C06J 1.391(14)
C05U C06Z 1.392(14)
C05V H05W 0.9500
C05W H05X 0.9900
C05W H05Y 0.9900
C05X C06I 1.449(13)
C05Y H05Z 0.9500
C05Z C08F 1.369(14)
C05Z C07N 1.384(13)
C7 C06G 1.496(12)
C7 H7A 0.9900
C7 H7B 0.9900
C06A C07B 1.501(13)
C06A H06A 0.9900
C06A H06B 0.9900
C06B H06C 0.9900
C06B H06D 0.9900
C06C C07Z 1.483(15)
C06D C07Y 1.434(14)
C06D H06E 0.9900
C06D H06F 0.9900
C06E C06V 1.492(13)
C06E H06G 0.9900
C06E H06H 0.9900
C06F C8 1.507(12)
C06F H06I 0.9900
C06F H06J 0.9900
C06G H06K 0.9900
C06G H06L 0.9900
C06H C08L 1.430(13)
C06I C09U 1.343(15)
C06I C07D 1.392(13)
C06J C07F 1.374(14)
C06J H06M 0.9500
C06K C083 1.450(14)
C06K H06N 0.9900
C06K H06O 0.9900
C06L H06P 0.9900
C06L H06Q 0.9900
C06M C08I 1.448(13)
C06M H06R 0.9900
C06M H06S 0.9900
C06N C07R 1.384(13)
C06N C07I 1.392(13)
C06N C06T 1.471(14)
C06P C07C 1.475(13)
C06P H06T 0.9900
C06P H06U 0.9900
C06Q C06R 1.464(13)
C06Q H06V 0.9900
C06Q H06W 0.9900
C06R H06X 0.9900
C06R H06Y 0.9900
C06S C086 1.449(14)
C06U C064 1.388(13)
C06U C07V 1.401(13)
C06V H06Z 0.9900
C06V H 0.9900
C06W C06X 1.490(13)
C06W H06 0.9900
C06W HA 0.9900
C06X H0AA 0.9900
C06X HB 0.9900
C06Y C075 1.488(13)
C06Y H1AA 0.9900
C06Y HC 0.9900
C06Z C07J 1.367(14)
C06Z H2AA 0.9500
C8 H8A 0.9900
C8 H8B 0.9900
C07A C072 1.374(15)
C07A C08E 1.381(15)
C07B H07A 0.9900
C07B H07B 0.9900
C07C H07C 0.9900
C07C H07D 0.9900
C07D C08V 1.361(14)
C07D H07E 0.9500
C07E C066 1.496(13)
C07E H07F 0.9900
C07E H07G 0.9900
C07F C07P 1.391(14)
C07F H07H 0.9500
C07G C0AC 1.347(16)
C07G C07O 1.375(14)
C07H C079 1.465(13)
C07H H07I 0.9900
C07H H07J 0.9900
C07I C07X 1.353(13)
C07I H07K 0.9500
C07J C07P 1.380(15)
C07J H07L 0.9500
C07K C080 1.434(13)
C07K H07M 0.9900
C07K H07N 0.9900
C07L C070 1.360(14)
C07L C07M 1.408(14)
C07M C069 1.381(13)
C07M H07O 0.9500
C07N C08W 1.368(14)
C07N H07P 0.9500
C07O C098 1.313(15)
C07O H07Q 0.9500
C07R C088 1.379(14)
C07R H07R 0.9500
C07S C09G 1.446(9)
C07S H07S 0.9900
C07S H07T 0.9900
C07U C08Y 1.373(14)
C07U C062 1.388(14)
C07U H07U 0.9500
C07V C076 1.372(13)
C07V H07V 0.9500
C07W C08H 1.353(13)
C07W H07W 0.9500
C07X C08R 1.389(15)
C07X H07X 0.9500
C07Y H07Y 0.9900
C07Y HD 0.9900
C07Z C08K 1.350(15)
C07Z C09W 1.373(16)
C9 C10 1.501(13)
C9 H9A 0.9900
C9 H9B 0.9900
C08A C095 1.473(14)
C08A H08A 0.9900
C08A H08B 0.9900
C08B C08U 1.372(15)
C08B H08C 0.9500
C08C C09D 1.476(9)
C08C H08D 0.9900
C08C H08E 0.9900
C08E C089 1.373(14)
C08E H08F 0.9500
C08F C09S 1.387(15)
C08F H08G 0.9500
C08G C08X 1.394(14)
C08G C08S 1.403(14)
C08H C092 1.370(15)
C08H H08H 0.9500
C08I H08I 0.9900
C08I H08J 0.9900
C08J C08X 1.362(13)
C08J C17 1.392(13)
C08J H08K 0.9500
C08K C093 1.401(15)
C08K H08L 0.9500
C08N C0A9 1.376(16)
C08N C086 1.390(15)
C08N H08N 0.9500
C08O C09L 1.466(9)
C08O H08M 0.9900
C08O H08O 0.9900
C08R C088 1.381(15)
C08S C073 1.379(13)
C08S H08S 0.9500
C08U C092 1.409(16)
C08U H08U 0.9500
C08V C0A4 1.329(16)
C08V H08V 0.9500
C08W C09H 1.368(15)
C08W H08W 0.9500
C08X H08X 0.9500
C08Y C090 1.351(16)
C08Y H08Y 0.9500
C08Z C09Z 1.368(16)
C08Z C09K 1.375(16)
C10 H10A 0.9900
C10 H10B 0.9900
C09A C0A6 1.46(2)
C09A H09A 0.9900
C09A H09B 0.9900
C09B C09Z 1.375(16)
C09B C078 1.388(14)
C09B H09C 0.9500
C09C C093 1.353(16)
C09C C09P 1.367(18)
C09D H09D 0.9900
C09D H09E 0.9900
C09F C090 1.360(17)
C09F C087 1.382(15)
C09F H09F 0.9500
C09G H09G 0.9900
C09G H09H 0.9900
C09H C09S 1.347(16)
C09K C097 1.403(15)
C09K H09K 0.9500
C09L H09I 0.9900
C09L H09J 0.9900
C09M C09N 1.442(18)
C09M H09L 0.9900
C09M H09M 0.9900
C09N H09N 0.9900
C09N H09O 0.9900
C09O C09X 1.450(9)
C09O H09P 0.9900
C09O H09Q 0.9900
C09P C09W 1.419(17)
C09P H09R 0.9500
C09S H09S 0.9500
C09T C0AA 1.442(9)
C09T H09T 0.9900
C09T H09U 0.9900
C09U C0AF 1.401(18)
C09U H09V 0.9500
C09W H09W 0.9500
C09X H09X 0.9900
C09X H09Y 0.9900
C09Y C086 1.383(15)
C09Y C0AN 1.396(17)
C09Y H09Z 0.9500
C09Z H09 0.9500
C11 C069 1.378(13)
C11 C074 1.392(12)
C12 C13 1.486(12)
C12 H12A 0.9900
C12 H12B 0.9900
C13 H13A 0.9900
C13 H13B 0.9900
C14 C063 1.491(12)
C14 H14A 0.9900
C14 H14B 0.9900
C15 H15A 0.9900
C15 H15B 0.9900
C16 H16A 0.9900
C16 H16B 0.9900
C17 C073 1.370(13)
C18 C068 1.363(13)
C18 C089 1.378(13)
C22 C0A5 1.58(2)
C22 H22A 0.9900
C22 H22B 0.9900
C28 O149 1.45(3)
C28 C0AI 1.59(3)
C28 H28A 0.9900
C28 H28B 0.9900
C050 C062 1.470(13)
C060 C065 1.461(13)
C060 H3AA 0.9900
C060 HE 0.9900
C061 H4AA 0.9900
C061 HF 0.9900
C062 C087 1.375(14)
C063 H5AA 0.9900
C063 HG 0.9900
C064 H064 0.9500
C065 H6AA 0.9900
C065 HH 0.9900
C066 H7AA 0.9900
C066 HI 0.9900
C067 H8AA 0.9900
C067 HJ 0.9900
C068 C072 1.367(13)
C068 H068 0.9500
C069 H069 0.9500
C070 C074 1.371(13)
C070 H070 0.9500
C071 H07Z 0.9900
C071 HK 0.9900
C072 H072 0.9500
C073 H073 0.9500
C074 H074 0.9500
C075 H07 0.9900
C075 HL 0.9900
C076 H076 0.9500
C077 C084 1.488(14)
C077 H9AA 0.9900
C077 HM 0.9900
C078 C097 1.363(14)
C079 H0BA 0.9900
C079 HN 0.9900
C080 H08P 0.9900
C080 H08R 0.9900
C082 C085 1.497(14)
C082 H08T 0.9900
C082 H08Z 0.9900
C083 H08 0.9900
C083 HO 0.9900
C084 H1BA 0.9900
C084 HP 0.9900
C085 H2BA 0.9900
C085 HQ 0.9900
C087 H087 0.9500
C088 H088 0.9500
C089 H089 0.9500
C093 H093 0.9500
C095 H3BA 0.9900
C095 HR 0.9900
C097 H097 0.9500
C098 C0AD 1.306(18)
C098 H098 0.9500
C0A0 C0AE 1.3900
C0A0 C0A3 1.3900
C0AE C09V 1.3900
C0AE H0AE 0.9500
C09V C08L 1.3900
C09V H4BA 0.9500
C08L C096 1.3900
C096 C0A3 1.3900
C096 H096 0.9500
C0A3 H0A3 0.9500
C0A4 C0AF 1.404(18)
C0A5 H0AB 0.9900
C0A5 H0AC 0.9900
C0A6 H0AD 0.9900
C0A6 H0AF 0.9900
C0A8 C0A9 1.390(18)
C0A8 C0AN 1.395(18)
C0A9 H0A9 0.9500
C0AA H0AG 0.9900
C0AA H0AH 0.9900
C0AC C0AO 1.370(18)
C0AC H0AI 0.9500
C0AD C0AO 1.45(2)
C0AF H0AJ 0.9500
C0AI H0AK 0.9900
C0AI H0AL 0.9900
C0AK C0AL 1.59(2)
C0AK H0AM 0.9900
C0AK H0AN 0.9900
C0AL H0AO 0.9900
C0AL H0AP 0.9900
C0AN H0AQ 0.9500
C0AO H0AR 0.9500
